data_4127294
loop_
_publ_author_name
'Wang, Zhi'
'Liu, Jia-Wei'
'Su, Hai-Feng'
'Zhao, Quan-Qin'
'Kurmoo, Mohamedally'
'Wang, Xing-Po'
'Tung, Chen-Ho'
'Sun, Di'
'Zheng, Lan-Sun'

_publ_section_title
;
 Chalcogens-Induced Ag<sub>6</sub>Z<sub>4</sub>@Ag<sub>36</sub> (Z = S or
 Se) Core-Shell Nanoclusters: Enlarged Tetrahedral Core and Homochiral
 Crystallization.
;
_journal_name_full 'Journal of the American Chemical Society'
_journal_paper_doi 10.1021/jacs.9b09460
_journal_year 2019
_chemical_formula_moiety 'C252 H312 Ag42 F18 O24 S24 Se4'
_chemical_formula_sum 'C252 H312 Ag42 F18 O24 S24 Se4'
_chemical_formula_weight 9682.82
_space_group_crystal_system orthorhombic
_space_group_IT_number 19
_space_group_name_Hall 'P 2ac 2ab'
_space_group_name_H-M_alt 'P 21 21 21'
_symmetry_space_group_name_Hall 'P 2ac 2ab'
_symmetry_space_group_name_H-M 'P 21 21 21'
_atom_sites_solution_hydrogens mixed
_atom_sites_solution_primary direct
_audit_creation_date 2018-11-07
_audit_creation_method
;
Olex2 1.2
(compiled 2017.03.28 svn.r3405 for OlexSys, GUI svn.r5337)
;
_cell_angle_alpha 90
_cell_angle_beta 90
_cell_angle_gamma 90
_cell_formula_units_Z 4
_cell_length_a 31.1298(6)
_cell_length_b 35.2224(4)
_cell_length_c 33.9869(4)
_cell_measurement_reflns_used 31138
_cell_measurement_temperature 100(2)
_cell_measurement_theta_max 75.9170
_cell_measurement_theta_min 2.7710
_cell_volume 37265.5(9)
_computing_cell_refinement 'CrysAlisPro 1.171.39.46 (Rigaku OD, 2018)'
_computing_data_collection 'CrysAlisPro 1.171.39.46 (Rigaku OD, 2018)'
_computing_data_reduction 'CrysAlisPro 1.171.39.46 (Rigaku OD, 2018)'
_computing_molecular_graphics 'Olex2 (Dolomanov et al., 2009)'
_computing_publication_material 'Olex2 (Dolomanov et al., 2009)'
_computing_structure_refinement 'ShelXL (Sheldrick, 2015)'
_computing_structure_solution 'SIR2004 (Burla et al., 2007)'
_diffrn_ambient_environment N~2~
_diffrn_ambient_temperature 100(2)
_diffrn_detector 'CCD plate'
_diffrn_detector_area_resol_mean 8
_diffrn_detector_type HyPix
_diffrn_measured_fraction_theta_full 0.979
_diffrn_measured_fraction_theta_max 0.992
_diffrn_measurement_details
;
List of Runs (angles in degrees, time in seconds):

  # Type    Start    End  Width  t~exp~   \w     \q     \k     \f   Frames
--------------------------------------------------------------------------
  1  \w    -53.00  11.00   1.00    1.50    --  -48.45  61.00-104.00   64
  2  \w    -94.00 -14.00   1.00   13.00    --  -86.25  61.00-104.00   80
  3  \w   -134.00 -92.00   1.00   13.00    --  -86.25 -59.00 -71.00   42
  4  \w   -116.00 -73.00   1.00    1.50    --  -48.45-125.00-150.00   43
  5  \w   -119.00 -70.00   1.00    1.50    --  -48.45-125.00-180.00   49
  6  \w     36.00 109.00   1.00   13.00    --  107.75 -99.00  90.00   73
  7  \w     93.00 167.00   1.00   13.00    --  107.75  57.00-150.00   74
  8  \w    111.00 161.00   1.00   13.00    --  107.75 127.00 130.00   50
;
_diffrn_measurement_device 'four-circle diffractometer'
_diffrn_measurement_device_type 'XtaLAB Synergy, Dualflex, HyPix'
_diffrn_measurement_method '\w scans'
_diffrn_orient_matrix_type 'CrysAlisPro convention (1999,Acta A55,543-557)'
_diffrn_orient_matrix_UB_11 0.0352592000
_diffrn_orient_matrix_UB_12 0.0306368000
_diffrn_orient_matrix_UB_13 -0.0018516000
_diffrn_orient_matrix_UB_21 0.0034466000
_diffrn_orient_matrix_UB_22 -0.0006609000
_diffrn_orient_matrix_UB_23 0.0452165000
_diffrn_orient_matrix_UB_31 0.0345294000
_diffrn_orient_matrix_UB_32 -0.0312139000
_diffrn_orient_matrix_UB_33 -0.0027545000
_diffrn_radiation_monochromator mirror
_diffrn_radiation_probe x-ray
_diffrn_radiation_type CuK\a
_diffrn_radiation_wavelength 1.54184
_diffrn_reflns_av_R_equivalents 0.0756
_diffrn_reflns_av_unetI/netI 0.0905
_diffrn_reflns_Laue_measured_fraction_full 0.979
_diffrn_reflns_Laue_measured_fraction_max 0.992
_diffrn_reflns_limit_h_max 37
_diffrn_reflns_limit_h_min -23
_diffrn_reflns_limit_k_max 40
_diffrn_reflns_limit_k_min -42
_diffrn_reflns_limit_l_max 40
_diffrn_reflns_limit_l_min -39
_diffrn_reflns_number 121528
_diffrn_reflns_point_group_measured_fraction_full 0.925
_diffrn_reflns_point_group_measured_fraction_max 0.937
_diffrn_reflns_theta_full 67.684
_diffrn_reflns_theta_max 67.080
_diffrn_reflns_theta_min 2.826
_diffrn_source 'micro-focus sealed X-ray tube'
_diffrn_source_type 'PhotonJet (Cu) X-ray Source'
_exptl_absorpt_coefficient_mu 19.372
_exptl_absorpt_correction_T_max 1.00000
_exptl_absorpt_correction_T_min 0.27297
_exptl_absorpt_correction_type multi-scan
_exptl_absorpt_process_details
;
CrysAlisPro 1.171.39.46 (Rigaku Oxford Diffraction, 2018)
Empirical absorption correction using spherical harmonics,
 implemented in SCALE3 ABSPACK scaling algorithm.
;
_exptl_crystal_colour 'clear light red'
_exptl_crystal_colour_lustre clear
_exptl_crystal_colour_modifier light
_exptl_crystal_colour_primary red
_exptl_crystal_density_diffrn 1.726
_exptl_crystal_description block
_exptl_crystal_F_000 18688
_exptl_crystal_size_max 0.05
_exptl_crystal_size_mid 0.02
_exptl_crystal_size_min 0.01
_refine_diff_density_max 1.862
_refine_diff_density_min -1.803
_refine_diff_density_rms 0.210
_refine_ls_abs_structure_details
;
 Flack x determined using 16904 quotients [(I+)-(I-)]/[(I+)+(I-)]
 (Parsons and Flack (2004), Acta Cryst. A60, s61).
;
_refine_ls_abs_structure_Flack 0.153(7)
_refine_ls_extinction_method none
_refine_ls_goodness_of_fit_ref 1.035
_refine_ls_hydrogen_treatment constr
_refine_ls_matrix_type full
_refine_ls_number_parameters 1549
_refine_ls_number_reflns 62400
_refine_ls_number_restraints 626
_refine_ls_restrained_S_all 6.765
_refine_ls_R_factor_all 0.1151
_refine_ls_R_factor_gt 0.0947
_refine_ls_shift/su_max 0.004
_refine_ls_shift/su_mean 0.000
_refine_ls_structure_factor_coef Fsqd
_refine_ls_weighting_details 'w=1/[\s^2^(Fo^2^)+(0.1520P)^2^+282.8077P] where P=(Fo^2^+2Fc^2^)/3'
_refine_ls_weighting_scheme calc
_refine_ls_wR_factor_gt 0.2500
_refine_ls_wR_factor_ref 0.2711
_reflns_Friedel_coverage 0.791
_reflns_Friedel_fraction_full 0.865
_reflns_Friedel_fraction_max 0.876
_reflns_number_gt 47338
_reflns_number_total 62400
_reflns_threshold_expression 'I > 2\s(I)'
_cod_data_source_file ja9b09460_si_002.cif
_cod_data_source_block Ag42bAAAA
_cod_database_code 4127294
_shelxl_version_number 2013-4
_chemical_oxdiff_formula CSAgSe
_shelx_space_group_comment
;
The symmetry employed for this shelxl refinement is uniquely defined
by the following loop, which should always be used as a source of
symmetry information in preference to the above space-group names.
They are only intended as comments.
;
_diffrn_oxdiff_ac3_digest_frames
;
011b48d6c77a5583a80cb7dfecc2a43962004758ca9
;
_reflns_odcompleteness_completeness 99.14
_reflns_odcompleteness_iscentric 1
_reflns_odcompleteness_theta 66.97
_olex2_refinement_description
;
1. Fixed Uiso
 At 1.2 times of:
  All C(H) groups
 At 1.5 times of:
  All C(H,H,H) groups
2. Restrained distances
 C222-C221
 1.55 with sigma of 0.001
 C192-C194
 1.55 with sigma of 0.001
 C192-C191
 1.55 with sigma of 0.001
 C192-C193
 1.55 with sigma of 0.001
 C192-C195
 1.55 with sigma of 0.001
 C234-C233
 1.55 with sigma of 0.001
 C233-C235
 2.35 with sigma of 0.001
 C193-C194
 2.35 with sigma of 0.001
 C194-C191
 2.35 with sigma of 0.001
 C193-C191
 2.35 with sigma of 0.001
 C193-C195
 2.35 with sigma of 0.001
 C191-C195
 2.35 with sigma of 0.001
 C194-C195
 2.35 with sigma of 0.001
 C154-C151
 2.35 with sigma of 0.001
 C154-C153
 2.35 with sigma of 0.001
 C153-C151
 2.35 with sigma of 0.001
 C154-C155
 2.35 with sigma of 0.001
 C153-C155
 2.35 with sigma of 0.001
 C151-C155
 2.35 with sigma of 0.001
 C152-C154
 1.55 with sigma of 0.001
 C152-C153
 1.55 with sigma of 0.001
 C152-C151
 1.55 with sigma of 0.001
 C122-C124
 1.55 with sigma of 0.001
 C122-C121
 1.55 with sigma of 0.001
 C124-C121
 2.35 with sigma of 0.001
 C124-C126
 2.35 with sigma of 0.001
 C121-C126
 2.35 with sigma of 0.001
 C131-C135
 2.35 with sigma of 0.001
 C132-C135
 1.55 with sigma of 0.001
 C132-C131
 1.55 with sigma of 0.001
 C173-C174
 1.55 with sigma of 0.001
 C75-C72
 1.55 with sigma of 0.001
 C72-C74
 1.55 with sigma of 0.001
 C72-C71
 1.55 with sigma of 0.001
 C71-C74
 2.35 with sigma of 0.001
 C71-C75
 2.35 with sigma of 0.001
 C74-C75
 2.35 with sigma of 0.001
 C92-C93
 1.55 with sigma of 0.001
 C92-C94
 1.55 with sigma of 0.001
 C115-C112
 1.55 with sigma of 0.001
 C114-C112
 1.55 with sigma of 0.001
 C112-C113
 1.55 with sigma of 0.001
 C112-C111
 1.55 with sigma of 0.001
 C115-C114
 2.35 with sigma of 0.001
 C115-C111
 2.35 with sigma of 0.001
 C115-C113
 2.35 with sigma of 0.001
 C114-C113
 2.35 with sigma of 0.001
 C113-C111
 2.35 with sigma of 0.001
 C93-C94
 2.35 with sigma of 0.001
 C111-C114
 2.35 with sigma of 0.001
 C65-C61
 1.55 with sigma of 0.001
 C61-C62
 1.55 with sigma of 0.001
 C62-C65
 2.35 with sigma of 0.001
 C92-C95
 1.55 with sigma of 0.001
 C95-C94
 2.35 with sigma of 0.001
 C95-C93
 2.35 with sigma of 0.001
 C17-C11
 1.55 with sigma of 0.001
 C44-C41
 2.35 with sigma of 0.001
 C41-C50
 2.35 with sigma of 0.001
 C44-C50
 2.35 with sigma of 0.001
 C41-C43
 1.55 with sigma of 0.001
 C44-C43
 1.55 with sigma of 0.001
 C43-C50
 1.55 with sigma of 0.001
 C188-C182
 2.35 with sigma of 0.001
 C187-C182
 1.55 with sigma of 0.001
 C187-C188
 1.55 with sigma of 0.001
 C248-C247
 1.55 with sigma of 0.001
 F8-F9
 2.45 with sigma of 0.001
 F9-F7
 2.45 with sigma of 0.001
 F8-F7
 2.45 with sigma of 0.001
 C247-F7
 1.4 with sigma of 0.001
 C247-F9
 1.4 with sigma of 0.001
 C247-F8
 1.4 with sigma of 0.001
 F9-C248
 2.45 with sigma of 0.001
 C248-F8
 2.45 with sigma of 0.001
 C248-F7
 2.45 with sigma of 0.001
 O4-C242
 1.25 with sigma of 0.001
 C246-O11
 1.25 with sigma of 0.001
 O12-C246
 1.25 with sigma of 0.001
 C246-C245
 1.55 with sigma of 0.001
 C245-F17
 1.4 with sigma of 0.001
 C245-F16
 1.4 with sigma of 0.001
 C245-F18
 1.4 with sigma of 0.001
 F17-F16
 2.45 with sigma of 0.001
 F16-F18
 2.45 with sigma of 0.001
 F18-F17
 2.45 with sigma of 0.001
 F17-C246
 2.45 with sigma of 0.001
 F18-C246
 2.45 with sigma of 0.001
 F16-C246
 2.45 with sigma of 0.001
 C242-O3
 1.25 with sigma of 0.001
 C242-O4
 1.25 with sigma of 0.001
 C242-C241
 1.55 with sigma of 0.001
 C243-C244
 1.55 with sigma of 0.001
 C244-O6
 1.25 with sigma of 0.001
 C244-O5
 1.25 with sigma of 0.001
 F12-C243
 1.45 with sigma of 0.001
 C243-F11
 1.45 with sigma of 0.001
 C243-F10
 1.45 with sigma of 0.001
 F12-F10
 2.4 with sigma of 0.001
 F10-F11
 2.4 with sigma of 0.001
 F12-F11
 2.4 with sigma of 0.001
 F12-C244
 2.4 with sigma of 0.001
 C244-F10
 2.4 with sigma of 0.001
 C244-F11
 2.4 with sigma of 0.001
 C250-O10
 1.25 with sigma of 0.001
 C250-O9
 1.25 with sigma of 0.001
 C250-C249
 1.55 with sigma of 0.001
 C252-O1
 1.25 with sigma of 0.001
 C252-O2
 1.25 with sigma of 0.001
 C252-C251
 1.55 with sigma of 0.001
 C251-F13
 1.45 with sigma of 0.001
 C251-F14
 1.45 with sigma of 0.001
 C251-F15
 1.45 with sigma of 0.001
 F14-F13
 2.4 with sigma of 0.001
 F15-F14
 2.4 with sigma of 0.001
 F13-F15
 2.4 with sigma of 0.001
 F14-C252
 2.4 with sigma of 0.001
 F13-C252
 2.4 with sigma of 0.001
 F15-C252
 2.4 with sigma of 0.001
 F5-F4
 2.4 with sigma of 0.001
 F5-F6
 2.4 with sigma of 0.001
 F6-F4
 2.4 with sigma of 0.001
 F5-C250
 2.4 with sigma of 0.001
 C250-F6
 2.4 with sigma of 0.001
 C250-F4
 2.4 with sigma of 0.001
 F5-C249
 1.45 with sigma of 0.001
 C249-F4
 1.45 with sigma of 0.001
 C249-F6
 1.45 with sigma of 0.001
 F1-C241
 1.45 with sigma of 0.001
 C241-F2
 1.45 with sigma of 0.001
 C241-F3
 1.45 with sigma of 0.001
 F1-F2
 2.4 with sigma of 0.001
 F3-F2
 2.4 with sigma of 0.001
 F3-F1
 2.4 with sigma of 0.001
 F1-C242
 2.4 with sigma of 0.001
 F3-C242
 2.4 with sigma of 0.001
 F2-C242
 2.4 with sigma of 0.001
 C83-C85
 1.55 with sigma of 0.001
 O10W-Ag25
 2.5 with sigma of 0.001
 O11W-Ag15
 2.5 with sigma of 0.001
 O2W-Ag11
 2.5 with sigma of 0.001
 O3W-Ag36
 2.5 with sigma of 0.001
 O12W-Ag24
 2.5 with sigma of 0.001
 O7W-Ag32
 2.5 with sigma of 0.001
 O8W-Ag31
 2.5 with sigma of 0.001
 O8-Ag30
 2.5 with sigma of 0.001
 Ag21-O6W
 2.5 with sigma of 0.001
 Ag8-O5W
 2.5 with sigma of 0.001
 O1W-Ag12
 2.5 with sigma of 0.001
 O4W-Ag7
 2.5 with sigma of 0.001
 S16-C15
 2.75 with sigma of 0.001
 S16-C13
 2.75 with sigma of 0.001
 C55-C52
 1.55 with sigma of 0.001
 C56-C52
 2.4 with sigma of 0.001
 C60-C52
 2.4 with sigma of 0.001
 C64-C61
 1.55 with sigma of 0.001
 C64-C62
 2.35 with sigma of 0.001
 C64-C65
 2.35 with sigma of 0.001
 C143-C142
 1.55 with sigma of 0.001
 C143-C145
 1.55 with sigma of 0.001
 C142-C145
 2.35 with sigma of 0.001
 C143-C146
 2.4 with sigma of 0.001
 S23-C149
 2.8 with sigma of 0.001
 S23-C147
 2.8 with sigma of 0.001
 C85-C81
 2.35 with sigma of 0.001
 C81-C83
 1.55 with sigma of 0.001
 C55-C53
 2.35 with sigma of 0.001
 C52-C53
 1.55 with sigma of 0.001
 C85-C82
 2.35 with sigma of 0.001
 C83-C82
 1.55 with sigma of 0.001
 C82-C81
 2.35 with sigma of 0.001
 C17-C18
 1.55 with sigma of 0.001
 C11-C18
 2.35 with sigma of 0.001
 C41-C42
 2.35 with sigma of 0.001
 C44-C42
 2.35 with sigma of 0.001
 C42-C50
 2.35 with sigma of 0.001
 C43-C42
 1.55 with sigma of 0.001
 C33-C34
 2.35 with sigma of 0.001
 C54-C55
 2.35 with sigma of 0.001
 C52-C54
 1.55 with sigma of 0.001
 C53-C54
 2.35 with sigma of 0.001
 C234-C232
 1.55 with sigma of 0.001
 C232-C233
 2.35 with sigma of 0.001
 C232-C235
 2.35 with sigma of 0.001
 C34-C35
 2.35 with sigma of 0.001
 C35-C33
 2.35 with sigma of 0.001
 C173-C171
 1.55 with sigma of 0.001
 C141-C142
 2.35 with sigma of 0.001
 C143-C141
 1.55 with sigma of 0.001
 C141-C145
 2.35 with sigma of 0.001
 C94-C91
 2.35 with sigma of 0.001
 C91-C93
 2.35 with sigma of 0.001
 C92-C91
 1.55 with sigma of 0.001
 C91-C94
 2.35 with sigma of 0.001
 C95-C91
 2.35 with sigma of 0.001
 C91-C95
 2.35 with sigma of 0.001
 C18-C11
 2.35 with sigma of 0.001
 C23-C21
 1.55 with sigma of 0.001
 C22-C21
 1.55 with sigma of 0.001
 C21-C23
 1.55 with sigma of 0.001
 C21-C22
 1.55 with sigma of 0.001
 C21-C25
 1.55 with sigma of 0.001
 C22-C23
 2.35 with sigma of 0.001
 C25-C23
 2.35 with sigma of 0.001
 C22-C25
 2.35 with sigma of 0.001
 C23-C25
 2.35 with sigma of 0.001
 C161-C163
 1.55 with sigma of 0.001
 C161-C165
 1.55 with sigma of 0.001
 C161-C162
 1.55 with sigma of 0.001
 C162-C163
 2.35 with sigma of 0.001
 C162-C165
 2.35 with sigma of 0.001
 C163-C165
 2.35 with sigma of 0.001
 C51-C55
 2.35 with sigma of 0.001
 C52-C51
 1.55 with sigma of 0.001
 C51-C53
 2.35 with sigma of 0.001
 C54-C51
 2.35 with sigma of 0.001
 C85-C84
 2.35 with sigma of 0.001
 C83-C84
 1.55 with sigma of 0.001
 C81-C84
 2.35 with sigma of 0.001
 C82-C84
 2.35 with sigma of 0.001
 C142-C144
 2.35 with sigma of 0.001
 C143-C144
 1.55 with sigma of 0.001
 C144-C145
 2.35 with sigma of 0.001
 C145-C144
 2.35 with sigma of 0.001
 C144-C141
 2.35 with sigma of 0.001
 C234-C231
 1.55 with sigma of 0.001
 C231-C233
 2.35 with sigma of 0.001
 C231-C235
 2.35 with sigma of 0.001
 C231-C232
 2.35 with sigma of 0.001
 C190-C188
 2.35 with sigma of 0.001
 C190-C182
 2.35 with sigma of 0.001
 C73-C72
 1.55 with sigma of 0.001
 C71-C73
 2.35 with sigma of 0.001
 C73-C74
 2.35 with sigma of 0.001
 C73-C75
 2.35 with sigma of 0.001
 C21-C24
 1.55 with sigma of 0.001
 C22-C24
 2.35 with sigma of 0.001
 C24-C23
 2.35 with sigma of 0.001
 C25-C24
 2.35 with sigma of 0.001
 C122-C123
 1.55 with sigma of 0.001
 C121-C123
 2.35 with sigma of 0.001
 C123-C124
 2.35 with sigma of 0.001
 C123-C126
 2.35 with sigma of 0.001
 C131-C134
 2.35 with sigma of 0.001
 C134-C135
 2.35 with sigma of 0.001
 C132-C134
 1.55 with sigma of 0.001
 C133-C131
 2.35 with sigma of 0.001
 C133-C135
 2.35 with sigma of 0.001
 C132-C133
 1.55 with sigma of 0.001
 C134-C133
 2.35 with sigma of 0.001
 C189-C188
 2.35 with sigma of 0.001
 C182-C189
 2.35 with sigma of 0.001
 C187-C189
 1.55 with sigma of 0.001
 C190-C189
 2.35 with sigma of 0.001
 C61-C63
 1.55 with sigma of 0.001
 C63-C62
 2.35 with sigma of 0.001
 C63-C65
 2.35 with sigma of 0.001
 C64-C63
 2.35 with sigma of 0.001
 C161-C164
 1.55 with sigma of 0.001
 C164-C162
 2.35 with sigma of 0.001
 C164-C163
 2.35 with sigma of 0.001
 C164-C165
 2.35 with sigma of 0.001
 C173-C172
 1.55 with sigma of 0.001
 C152-C155
 1.55 with sigma of 0.001
 C61-C64
 1.55 with sigma of 0.001
 C187-C190
 1.55 with sigma of 0.001
 C50-C43
 1.55 with sigma of 0.001
 C122-C126
 1.55 with sigma of 0.001
 C155-C152
 1.55 with sigma of 0.001
 C234-C235
 1.55 with sigma of 0.001
 C4-C5
 2.35 with sigma of 0.001
 C1-C4
 2.35 with sigma of 0.001
 C1-C5
 2.35 with sigma of 0.001
 C2-C5
 1.55 with sigma of 0.001
 C2-C3
 1.55 with sigma of 0.001
 C2-C4
 1.55 with sigma of 0.001
 C1-C2
 1.55 with sigma of 0.001
 C4-C3
 2.35 with sigma of 0.001
 C4-C1
 2.35 with sigma of 0.001
 C1-C3
 2.35 with sigma of 0.001
 C5-C3
 2.35 with sigma of 0.001
 C5-C4
 2.35 with sigma of 0.001
 C5-C1
 2.35 with sigma of 0.001
 C102-C104
 2.35 with sigma of 0.001
 C101-C102
 2.35 with sigma of 0.001
 C101-C104
 2.35 with sigma of 0.001
 C101-C103
 1.55 with sigma of 0.001
 C104-C105
 2.35 with sigma of 0.001
 C101-C105
 2.35 with sigma of 0.001
 C102-C105
 2.35 with sigma of 0.001
 C103-C106
 2.35 with sigma of 0.001
 C103-C107
 2.35 with sigma of 0.001
 C103-C105
 1.55 with sigma of 0.001
 C104-C103
 1.55 with sigma of 0.001
 C103-C101
 1.55 with sigma of 0.001
 C103-C102
 1.55 with sigma of 0.001
 C31-C34
 1.55 with sigma of 0.001
 C35-C31
 1.55 with sigma of 0.001
 C31-C32
 1.55 with sigma of 0.001
 C34-C32
 2.35 with sigma of 0.001
 C33-C32
 2.35 with sigma of 0.001
 C35-C32
 2.35 with sigma of 0.001
 S13-C37
 2.75 with sigma of 0.001
 S13-C39
 2.75 with sigma of 0.001
 C31-C33
 1.55 with sigma of 0.001
 C17-C20
 1.55 with sigma of 0.001
 C11-C20
 2.35 with sigma of 0.001
 C20-C11
 2.35 with sigma of 0.001
 C18-C20
 2.35 with sigma of 0.001
 C17-C19
 1.55 with sigma of 0.001
 C19-C18
 2.35 with sigma of 0.001
 C20-C19
 2.35 with sigma of 0.001
 C19-C11
 2.35 with sigma of 0.001
 C18-C19
 2.35 with sigma of 0.001
 C223-C221 \\sim C221-C225
 with sigma of 0.002
 C222-C224 \\sim C222-C223 \\sim C222-C221 \\sim C222-C225
 with sigma of 0.001
3. Restrained planarity
 C15, C14, C13, C12, C11, C16, C17, S16
 with sigma of 0.01
 C52, C60, C59, C58, C57, C56, C55, S18
 with sigma of 0.01
 C143, C149, C148, C147, C146, C145, C150, S23
 with sigma of 0.01
 C103, C108, C107, C105, C106, C110, C109, S11
 with sigma of 0.01
 C83, C89, C90, C85, C86, C87, C88, S9
 with sigma of 0.01
 C31, C37, C38, C39, C40, C32, C36, S13
 with sigma of 0.01
4. Uiso/Uaniso restraints and constraints
C201 \\sim C202 \\sim C203 \\sim C204 \\sim C209 \\sim C208 \\sim C207 \\sim
C206 \\sim C205 \\sim C210: within 1.7A with sigma of 0.004 and sigma for
terminal atoms of 0.008
C191 \\sim C192 \\sim C193 \\sim C194 \\sim C200 \\sim C199 \\sim C198 \\sim
C197 \\sim C196 \\sim C195: within 1.7A with sigma of 0.004 and sigma for
terminal atoms of 0.008
C151 \\sim C152 \\sim C153 \\sim C154 \\sim C157 \\sim C156 \\sim C155 \\sim
C160 \\sim C159 \\sim C158: within 1.7A with sigma of 0.004 and sigma for
terminal atoms of 0.008
C111 \\sim C112 \\sim C113 \\sim C114 \\sim C119 \\sim C118 \\sim C117 \\sim
C116 \\sim C115 \\sim C120: within 1.7A with sigma of 0.004 and sigma for
terminal atoms of 0.008
C247 \\sim C248 \\sim F7 \\sim F8 \\sim F9 \\sim O7 \\sim O8: within 1.7A with
sigma of 0.004 and sigma for terminal atoms of 0.008
C245 \\sim C246 \\sim F16 \\sim F17 \\sim F18 \\sim O11 \\sim O12: within 1.7A
with sigma of 0.004 and sigma for terminal atoms of 0.008
C243 \\sim C244 \\sim F10 \\sim F11 \\sim F12 \\sim O5 \\sim O6: within 1.7A
with sigma of 0.004 and sigma for terminal atoms of 0.008
C251 \\sim C252 \\sim F13 \\sim F14 \\sim F15 \\sim O1 \\sim O2: within 1.7A
with sigma of 0.004 and sigma for terminal atoms of 0.008
C249 \\sim C250 \\sim F4 \\sim F5 \\sim F6 \\sim O9 \\sim O10: within 1.7A with
sigma of 0.004 and sigma for terminal atoms of 0.008
C241 \\sim C242 \\sim F1 \\sim F2 \\sim F3 \\sim O3 \\sim O4: within 1.7A with
sigma of 0.004 and sigma for terminal atoms of 0.008
C221 \\sim C222 \\sim C223 \\sim C224 \\sim C228 \\sim C227 \\sim C226 \\sim
C225 \\sim C230 \\sim C229: within 1.7A with sigma of 0.004 and sigma for
terminal atoms of 0.008
C41 \\sim C42 \\sim C43 \\sim C44 \\sim C46 \\sim C50 \\sim C45 \\sim C49 \\sim
C48 \\sim C47: within 1.7A with sigma of 0.004 and sigma for terminal atoms of
0.008
C52 \\sim C53 \\sim C54 \\sim C60 \\sim C59 \\sim C58 \\sim C57 \\sim C56 \\sim
C55: within 1.7A with sigma of 0.004 and sigma for terminal atoms of 0.008
C211 \\sim C212 \\sim C213 \\sim C214 \\sim C215 \\sim C216 \\sim C217 \\sim
C218 \\sim C219 \\sim C220: within 1.7A with sigma of 0.004 and sigma for
terminal atoms of 0.008
C91 \\sim C92 \\sim C93 \\sim C94 \\sim C97 \\sim C96 \\sim C95 \\sim C100
\\sim C99 \\sim C98: within 1.7A with sigma of 0.004 and sigma for terminal
atoms of 0.008
C51 \\sim C52 \\sim C53 \\sim C54 \\sim C60 \\sim C59 \\sim C58 \\sim C57 \\sim
C56 \\sim C55: within 1.7A with sigma of 0.004 and sigma for terminal atoms of
0.008
C81 \\sim C82 \\sim C83 \\sim C84 \\sim C89 \\sim C90 \\sim C85 \\sim C86 \\sim
C87 \\sim C88: within 1.7A with sigma of 0.004 and sigma for terminal atoms of
0.008
C141 \\sim C142 \\sim C143 \\sim C144 \\sim C149 \\sim C148 \\sim C147 \\sim
C146 \\sim C145 \\sim C150: within 1.7A with sigma of 0.004 and sigma for
terminal atoms of 0.008
C231 \\sim C232 \\sim C233 \\sim C234 \\sim C237 \\sim C236 \\sim C235 \\sim
C240 \\sim C239 \\sim C238: within 1.7A with sigma of 0.004 and sigma for
terminal atoms of 0.008
C71 \\sim C72 \\sim C73 \\sim C74 \\sim C77 \\sim C76 \\sim C75 \\sim C80 \\sim
C79 \\sim C78: within 1.7A with sigma of 0.004 and sigma for terminal atoms of
0.008
C21 \\sim C22 \\sim C23 \\sim C24 \\sim C25 \\sim C30 \\sim C29 \\sim C28 \\sim
C27 \\sim C26: within 1.7A with sigma of 0.004 and sigma for terminal atoms of
0.008
C121 \\sim C122 \\sim C123 \\sim C124 \\sim C125 \\sim C126 \\sim C130 \\sim
C129 \\sim C128 \\sim C127: within 1.7A with sigma of 0.004 and sigma for
terminal atoms of 0.008
C131 \\sim C132 \\sim C133 \\sim C134 \\sim C135 \\sim C136 \\sim C137 \\sim
C138 \\sim C139 \\sim C140: within 1.7A with sigma of 0.004 and sigma for
terminal atoms of 0.008
C186 \\sim C185 \\sim C184 \\sim C183 \\sim C182 \\sim C181 \\sim C187 \\sim
C188 \\sim C189 \\sim C190: within 1.7A with sigma of 0.004 and sigma for
terminal atoms of 0.008
C61 \\sim C62 \\sim C63 \\sim C64 \\sim C65 \\sim C67 \\sim C68 \\sim C69 \\sim
C70 \\sim C66: within 1.7A with sigma of 0.004 and sigma for terminal atoms of
0.008
C161 \\sim C162 \\sim C163 \\sim C164 \\sim C167 \\sim C166 \\sim C165 \\sim
C170 \\sim C169 \\sim C168: within 1.7A with sigma of 0.004 and sigma for
terminal atoms of 0.008
C171 \\sim C172 \\sim C173 \\sim C174 \\sim C178 \\sim C179 \\sim C180 \\sim
C175 \\sim C176 \\sim C177: within 1.7A with sigma of 0.004 and sigma for
terminal atoms of 0.008
C2 \\sim C3 \\sim C4 \\sim C7 \\sim C6 \\sim C5 \\sim C10 \\sim C9 \\sim C8:
within 1.7A with sigma of 0.004 and sigma for terminal atoms of 0.008
C101 \\sim C102 \\sim C103 \\sim C104 \\sim C108 \\sim C107 \\sim C105 \\sim
C106 \\sim C110 \\sim C109: within 1.7A with sigma of 0.004 and sigma for
terminal atoms of 0.008
C31 \\sim C33 \\sim C34 \\sim C35 \\sim C37 \\sim C38 \\sim C39 \\sim C40 \\sim
C32 \\sim C36: within 1.7A with sigma of 0.004 and sigma for terminal atoms of
0.008
C15 \\sim C14 \\sim C13 \\sim C12 \\sim C11 \\sim C16 \\sim C17 \\sim C18 \\sim
C19 \\sim C20: within 1.7A with sigma of 0.004 and sigma for terminal atoms of
0.008
5. Others
 Fixed Uiso: O2W(0.1) O4W(0.1) O7W(0.1) O11W(0.1) O12W(0.1)
6.a Riding coordinates:
 C81(H81A,H81B,H81C)
6.b Me refined with riding coordinates:
 C1(H1A,H1B,H1C), C3(H3A,H3B,H3C), C18(H18A,H18B,H18C), C19(H19A,H19B,H19C),
 C20(H20A,H20B,H20C), C24(H24A,H24B,H24C), C33(H33A,H33B,H33C), C34(H34A,H34B,
 H34C), C35(H35A,H35B,H35C), C42(H42A,H42B,H42C), C51(H51A,H51B,H51C), C53(H53A,
 H53B,H53C), C54(H54A,H54B,H54C), C63(H63A,H63B,H63C), C73(H73A,H73B,H73C),
 C82(H82A,H82B,H82C), C84(H84A,H84B,H84C), C91(H91A,H91B,H91C), C101(H10A,H10B,
 H10C), C102(H10D,H10E,H10F), C104(H10G,H10H,H10I), C123(H12D,H12E,H12F),
 C133(H13D,H13E,H13F), C134(H13G,H13H,H13I), C141(H14A,H14B,H14C), C144(H14G,
 H14H,H14I), C162(H16A,H16B,H16C), C164(H16G,H16H,H16I), C171(H17A,H17B,H17C),
 C172(H17D,H17E,H17F), C189(H18G,H18H,H18I), C190(H19D,H19E,H19F), C211(H21A,
 H21B,H21C), C223(H22G,H22H,H22I), C231(H23D,H23E,H23F), C232(H23G,H23H,H23I)
6.c Aromatic/amide H refined with riding coordinates:
 C7(H7), C6(H6), C10(H10), C9(H9), C15(H15), C13(H13), C12(H12), C16(H16),
 C30(H30), C29(H29), C27(H27), C26(H26), C37(H37), C39(H39), C40(H40), C36(H36),
  C46(H46), C45(H45), C49(H49), C47(H47), C60(H60), C59(H59), C57(H57),
 C56(H56), C67(H67), C68(H68), C70(H70), C66(H66), C77(H77), C76(H76), C80(H80),
  C79(H79), C89(H89), C90(H90), C86(H86), C87(H87), C97(H97), C96(H96),
 C100(H100), C99(H99), C108(H108), C107(H107), C106(H106), C110(H110),
 C119(H119), C117(H117), C116(H116), C120(H120), C125(H125), C130(H130),
 C129(H129), C127(H127), C136(H136), C137(H137), C139(H139), C140(H140),
 C149(H149), C147(H147), C146(H146), C150(H150), C157(H157), C156(H156),
 C160(H160), C159(H159), C167(H167), C166(H166), C170(H170), C169(H169),
 C179(H179), C180(H180), C176(H176), C177(H177), C186(H186), C184(H184),
 C183(H183), C181(H181), C200(H200), C199(H199), C197(H197), C196(H196),
 C209(H209), C207(H207), C206(H206), C210(H210), C216(H216), C217(H217),
 C219(H219), C220(H220), C227(H227), C226(H226), C230(H230), C229(H229),
 C237(H237), C236(H236), C240(H240), C239(H239)
6.d Fitted hexagon refined as free rotating group:
 C7(C6,C5,C10,C9,C8), C15(C14,C13,C12,C11,C16), C25(C30,C29,C28,C27,C26),
 C37(C38,C39,C40,C32,C36), C46(C50,C45,C49,C48,C47), C60(C59,C58,C57,C56,C55),
 C65(C67,C68,C69,C70,C66), C77(C76,C75,C80,C79,C78), C89(C90,C85,C86,C87,C88),
 C97(C96,C95,C100,C99,C98), C108(C107,C105,C106,C110,C109), C119(C118,C117,C116,
 C115,C120), C125(C126,C130,C129,C128,C127), C135(C136,C137,C138,C139,C140),
 C149(C148,C147,C146,C145,C150), C157(C156,C155,C160,C159,C158), C167(C166,C165,
 C170,C169,C168), C178(C179,C180,C175,C176,C177), C186(C185,C184,C183,C182,
 C181), C200(C199,C198,C197,C196,C195), C209(C208,C207,C206,C205,C210),
 C215(C216,C217,C218,C219,C220), C228(C227,C226,C225,C230,C229), C237(C236,C235,
 C240,C239,C238)
6.e Idealised Me refined as rotating group:
 C4(H4A,H4B,H4C), C22(H22A,H22B,H22C), C23(H23A,H23B,H23C), C41(H41A,H41B,
 H41C), C44(H44A,H44B,H44C), C62(H62A,H62B,H62C), C64(H64A,H64B,H64C), C71(H71A,
 H71B,H71C), C74(H74A,H74B,H74C), C93(H93A,H93B,H93C), C94(H94A,H94B,H94C),
 C111(H11A,H11B,H11C), C113(H11D,H11E,H11F), C114(H11G,H11H,H11I), C121(H12A,
 H12B,H12C), C124(H12G,H12H,H12I), C131(H13A,H13B,H13C), C142(H14D,H14E,H14F),
 C151(H15A,H15B,H15C), C153(H15D,H15E,H15F), C154(H15G,H15H,H15I), C163(H16D,
 H16E,H16F), C174(H17G,H17H,H17I), C188(H18D,H18E,H18F), C191(H19G,H19H,H19I),
 C193(H19J,H19K,H19L), C194(H19M,H19N,H19O), C201(H20D,H20E,H20F), C203(H20G,
 H20H,H20I), C204(H20J,H20K,H20L), C212(H21D,H21E,H21F), C214(H21G,H21H,H21I),
 C221(H22D,H22E,H22F), C224(H22J,H22K,H22L), C233(H23J,H23K,H23L)
;
_olex2_submission_special_instructions 'No special instructions were received'
_oxdiff_exptl_absorpt_empirical_details
;
Empirical correction (ABSPACK) includes:
- Absorption correction using spherical harmonics
- Frame scaling
;
_oxdiff_exptl_absorpt_empirical_full_max 1.838
_oxdiff_exptl_absorpt_empirical_full_min 0.569

loop_
_space_group_symop_operation_xyz
'x, y, z'
'-x+1/2, -y, z+1/2'
'-x, y+1/2, -z+1/2'
'x+1/2, -y+1/2, -z'

loop_
_atom_site_label
_atom_site_type_symbol
_atom_site_fract_x
_atom_site_fract_y
_atom_site_fract_z
_atom_site_U_iso_or_equiv
_atom_site_adp_type
_atom_site_occupancy
_atom_site_site_symmetry_order
_atom_site_calc_flag
_atom_site_refinement_flags_posn
_atom_site_refinement_flags_adp
Ag1 Ag 0.28486(6) 0.23938(5) 0.68452(5) 0.0472(4) Uani 1 1 d . .
Ag2 Ag 0.19833(6) 0.22261(4) 0.71688(5) 0.0489(4) Uani 1 1 d . .
Ag3 Ag 0.22856(6) 0.30217(4) 0.71116(5) 0.0491(4) Uani 1 1 d . .
Ag4 Ag 0.30689(7) 0.28289(4) 0.75687(5) 0.0499(4) Uani 1 1 d . .
Ag5 Ag 0.27673(7) 0.20372(5) 0.76288(5) 0.0533(4) Uani 1 1 d . .
Ag6 Ag 0.22079(7) 0.26565(4) 0.78966(5) 0.0510(4) Uani 1 1 d . .
Ag7 Ag 0.17867(10) 0.31108(9) 0.55306(11) 0.1043(10) Uani 1 1 d D .
Ag8 Ag 0.20722(9) 0.23272(8) 0.53805(7) 0.0782(6) Uani 1 1 d D .
Ag9 Ag 0.29747(8) 0.23005(7) 0.57209(8) 0.0735(6) Uani 1 1 d . .
Ag10 Ag 0.38058(10) 0.20603(7) 0.62260(8) 0.0804(7) Uani 1 1 d . .
Ag11 Ag 0.45886(10) 0.20911(10) 0.67819(9) 0.0933(8) Uani 1 1 d D .
Ag12 Ag 0.47435(10) 0.22166(9) 0.76479(10) 0.0957(8) Uani 1 1 d D .
Ag13 Ag 0.42982(10) 0.29696(8) 0.77780(9) 0.0898(8) Uani 1 1 d . .
Ag14 Ag 0.36607(9) 0.36171(8) 0.80511(8) 0.0846(7) Uani 1 1 d . .
Ag15 Ag 0.30397(12) 0.43287(8) 0.80916(9) 0.0944(8) Uani 1 1 d D .
Ag16 Ag 0.20282(10) 0.40479(8) 0.70618(10) 0.0960(9) Uani 1 1 d . .
Ag17 Ag 0.17707(10) 0.35841(8) 0.62797(12) 0.1035(10) Uani 1 1 d . .
Ag18 Ag 0.28579(7) 0.29841(5) 0.62527(6) 0.0573(5) Uani 1 1 d . .
Ag19 Ag 0.37601(8) 0.29456(6) 0.70078(7) 0.0649(5) Uani 1 1 d . .
Ag20 Ag 0.28702(8) 0.36666(6) 0.70879(7) 0.0687(6) Uani 1 1 d . .
Ag21 Ag 0.11608(10) 0.24672(7) 0.57252(9) 0.0828(7) Uani 1 1 d D .
Ag22 Ag 0.14130(8) 0.30047(6) 0.68025(8) 0.0746(6) Uani 1 1 d . .
Ag23 Ag 0.15934(9) 0.32648(6) 0.78505(10) 0.0891(9) Uani 1 1 d . .
Ag24 Ag 0.20647(12) 0.43426(8) 0.78860(10) 0.1030(10) Uani 1 1 d D .
Ag25 Ag 0.23643(11) 0.39988(9) 0.86586(11) 0.0983(9) Uani 1 1 d D .
Ag26 Ag 0.18086(12) 0.32976(9) 0.87075(13) 0.1197(13) Uani 1 1 d . .
Ag27 Ag 0.14500(12) 0.23867(10) 0.87945(10) 0.1076(10) Uani 1 1 d . .
Ag28 Ag 0.12052(9) 0.22885(6) 0.76496(7) 0.0743(7) Uani 1 1 d . .
Ag29 Ag 0.12100(9) 0.19445(6) 0.64572(7) 0.0764(6) Uani 1 1 d . .
Ag30 Ag 0.10533(9) 0.15174(8) 0.72509(8) 0.0810(7) Uani 1 1 d D .
Ag31 Ag 0.12123(11) 0.10474(7) 0.79861(9) 0.0893(8) Uani 1 1 d D .
Ag32 Ag 0.10913(13) 0.16005(10) 0.86222(9) 0.1087(11) Uani 1 1 d D .
Ag33 Ag 0.19012(13) 0.11166(9) 0.86651(8) 0.1017(10) Uani 1 1 d . .
Ag34 Ag 0.27031(10) 0.11796(6) 0.81737(7) 0.0777(7) Uani 1 1 d . .
Ag35 Ag 0.36276(11) 0.13393(6) 0.78742(7) 0.0849(8) Uani 1 1 d . .
Ag36 Ag 0.43748(13) 0.14774(9) 0.73577(8) 0.1028(10) Uani 1 1 d D .
Ag37 Ag 0.32346(9) 0.16470(6) 0.67954(6) 0.0710(6) Uani 1 1 d . .
Ag38 Ag 0.23088(9) 0.13590(6) 0.74089(7) 0.0680(6) Uani 1 1 d . .
Ag39 Ag 0.21559(9) 0.17795(6) 0.64536(7) 0.0711(6) Uani 1 1 d . .
Ag40 Ag 0.23616(9) 0.21972(6) 0.85930(7) 0.0721(6) Uani 1 1 d . .
Ag41 Ag 0.30298(9) 0.30676(6) 0.83954(6) 0.0699(6) Uani 1 1 d . .
Ag42 Ag 0.35126(9) 0.21515(6) 0.81292(6) 0.0674(6) Uani 1 1 d . .
C1 C 0.4846(10) 0.3471(8) 0.4894(5) 0.18(3) Uiso 1 1 d D .
H1A H 0.4601 0.3299 0.4863 0.269 Uiso 1 1 calc R .
H1B H 0.5112 0.3323 0.4913 0.269 Uiso 1 1 calc R .
H1C H 0.4862 0.3641 0.4665 0.269 Uiso 1 1 calc R .
C2 C 0.4789(5) 0.3707(5) 0.5267(5) 0.162(9) Uiso 1 1 d D U
C3 C 0.4674(10) 0.4041(5) 0.5226(10) 0.162(13) Uiso 1 1 d D U
H3A H 0.4889 0.4210 0.5343 0.243 Uiso 1 1 calc R .
H3B H 0.4397 0.4079 0.5357 0.243 Uiso 1 1 calc R .
H3C H 0.4644 0.4098 0.4945 0.243 Uiso 1 1 calc R .
C4 C 0.5220(5) 0.3639(10) 0.5470(7) 0.175(13) Uiso 1 1 d D U
H4A H 0.5406 0.3489 0.5297 0.262 Uiso 1 1 calc GR .
H4B H 0.5173 0.3501 0.5717 0.262 Uiso 1 1 calc GR .
H4C H 0.5357 0.3883 0.5527 0.262 Uiso 1 1 calc GR .
C7 C 0.3789(6) 0.3322(8) 0.5762(7) 0.153(9) Uiso 1 1 d . U
H7 H 0.3491 0.3380 0.5771 0.183 Uiso 1 1 calc R .
C6 C 0.4060(7) 0.3532(7) 0.5520(7) 0.157(9) Uiso 1 1 d G U
H6 H 0.3948 0.3732 0.5364 0.189 Uiso 1 1 calc R .
C5 C 0.4496(7) 0.3448(8) 0.5507(7) 0.157(9) Uiso 1 1 d DG U
C10 C 0.4661(6) 0.3154(9) 0.5735(9) 0.155(9) Uiso 1 1 d G U
H10 H 0.4959 0.3097 0.5726 0.187 Uiso 1 1 calc R .
C9 C 0.4389(9) 0.2945(8) 0.5977(10) 0.151(9) Uiso 1 1 d G U
H9 H 0.4502 0.2744 0.6133 0.181 Uiso 1 1 calc R .
C8 C 0.3953(8) 0.3029(8) 0.5990(8) 0.148(9) Uiso 1 1 d G U
C15 C 0.5172(4) 0.3267(4) 0.7216(6) 0.244(16) Uiso 1 1 d D U
H15 H 0.5016 0.3341 0.7444 0.292 Uiso 1 1 calc R .
C14 C 0.5031(3) 0.2961(3) 0.6992(4) 0.241(16) Uiso 1 1 d G U
C13 C 0.5258(5) 0.2852(6) 0.6659(5) 0.242(16) Uiso 1 1 d DG U
H13 H 0.5161 0.2643 0.6505 0.290 Uiso 1 1 calc R .
C12 C 0.5626(5) 0.3049(7) 0.6549(7) 0.243(16) Uiso 1 1 d G U
H12 H 0.5781 0.2974 0.6321 0.292 Uiso 1 1 calc R .
C11 C 0.5767(3) 0.3354(6) 0.6773(8) 0.246(15) Uiso 1 1 d DG U
C16 C 0.5540(5) 0.3463(5) 0.7107(8) 0.245(16) Uiso 1 1 d G U
H16 H 0.5636 0.3672 0.7260 0.294 Uiso 1 1 calc R .
C17 C 0.6167(4) 0.3599(5) 0.6693(5) 0.249(16) Uiso 1 1 d D U
C18 C 0.6159(8) 0.3601(9) 0.6240(5) 0.252(18) Uiso 1 1 d D U
H18A H 0.6167 0.3340 0.6143 0.378 Uiso 1 1 calc R .
H18B H 0.6409 0.3741 0.6141 0.378 Uiso 1 1 calc R .
H18C H 0.5895 0.3725 0.6148 0.378 Uiso 1 1 calc R .
C19 C 0.6522(4) 0.3311(7) 0.6767(9) 0.250(18) Uiso 1 1 d D U
H19A H 0.6398 0.3056 0.6781 0.374 Uiso 1 1 calc R .
H19B H 0.6665 0.3370 0.7017 0.374 Uiso 1 1 calc R .
H19C H 0.6732 0.3322 0.6552 0.374 Uiso 1 1 calc R .
C20 C 0.5987(10) 0.3993(5) 0.6779(10) 0.252(18) Uiso 1 1 d D U
H20A H 0.5840 0.4091 0.6545 0.377 Uiso 1 1 calc R .
H20B H 0.6223 0.4165 0.6850 0.377 Uiso 1 1 calc R .
H20C H 0.5784 0.3978 0.6999 0.377 Uiso 1 1 calc R .
C21 C 0.4877(6) 0.4746(6) 0.6629(5) 0.212(13) Uiso 1 1 d D U
C22 C 0.4814(12) 0.4701(12) 0.6183(5) 0.213(16) Uiso 1 1 d D U
H22A H 0.5090 0.4636 0.6060 0.320 Uiso 1 1 calc GR .
H22B H 0.4706 0.4939 0.6072 0.320 Uiso 1 1 calc GR .
H22C H 0.4607 0.4497 0.6132 0.320 Uiso 1 1 calc GR .
C23 C 0.5289(5) 0.4508(8) 0.6684(10) 0.209(16) Uiso 1 1 d D U
H23A H 0.5265 0.4272 0.6532 0.314 Uiso 1 1 calc GR .
H23B H 0.5325 0.4446 0.6963 0.314 Uiso 1 1 calc GR .
H23C H 0.5538 0.4653 0.6592 0.314 Uiso 1 1 calc GR .
C24 C 0.4910(12) 0.5008(7) 0.6985(8) 0.218(16) Uiso 1 1 d D U
H24A H 0.4933 0.4856 0.7225 0.327 Uiso 1 1 calc R .
H24B H 0.4653 0.5168 0.7000 0.327 Uiso 1 1 calc R .
H24C H 0.5165 0.5169 0.6959 0.327 Uiso 1 1 calc R .
C25 C 0.4543(6) 0.4459(8) 0.6779(8) 0.211(12) Uiso 1 1 d D U
C30 C 0.4257(12) 0.4550(11) 0.7078(11) 0.210(13) Uiso 1 1 d G U
H30 H 0.4257 0.4798 0.7189 0.253 Uiso 1 1 calc R .
C29 C 0.3969(13) 0.4279(17) 0.7216(14) 0.210(13) Uiso 1 1 d G U
H29 H 0.3774 0.4341 0.7421 0.252 Uiso 1 1 calc R .
C28 C 0.3968(15) 0.3916(15) 0.7055(18) 0.208(13) Uiso 1 1 d G U
C27 C 0.4254(19) 0.3825(8) 0.6756(18) 0.211(13) Uiso 1 1 d G U
H27 H 0.4254 0.3577 0.6645 0.253 Uiso 1 1 calc R .
C26 C 0.4542(14) 0.4096(10) 0.6618(12) 0.212(13) Uiso 1 1 d G U
H26 H 0.4737 0.4033 0.6413 0.254 Uiso 1 1 calc R .
C31 C 0.2891(6) 0.5860(3) 0.6582(5) 0.33(2) Uiso 1 1 d D U
C33 C 0.2610(8) 0.5935(9) 0.6333(8) 0.33(2) Uiso 1 1 d D U
H33A H 0.2506 0.6194 0.6374 0.496 Uiso 1 1 calc R .
H33B H 0.2371 0.5756 0.6361 0.496 Uiso 1 1 calc R .
H33C H 0.2733 0.5912 0.6069 0.496 Uiso 1 1 calc R .
C34 C 0.2939(14) 0.6138(5) 0.6923(7) 0.33(2) Uiso 1 1 d D U
H34A H 0.2922 0.6399 0.6824 0.493 Uiso 1 1 calc R .
H34B H 0.3218 0.6098 0.7051 0.493 Uiso 1 1 calc R .
H34C H 0.2708 0.6095 0.7114 0.493 Uiso 1 1 calc R .
C35 C 0.3353(7) 0.5835(7) 0.6434(10) 0.34(2) Uiso 1 1 d D U
H35A H 0.3361 0.5893 0.6153 0.503 Uiso 1 1 calc R .
H35B H 0.3463 0.5577 0.6478 0.503 Uiso 1 1 calc R .
H35C H 0.3531 0.6017 0.6578 0.503 Uiso 1 1 calc R .
C37 C 0.2482(8) 0.4885(4) 0.6870(5) 0.33(2) Uiso 1 1 d D U
H37 H 0.2267 0.4712 0.6786 0.399 Uiso 1 1 calc R .
C38 C 0.2746(4) 0.4793(2) 0.7185(3) 0.33(2) Uiso 1 1 d G U
C39 C 0.3061(6) 0.5047(4) 0.7309(8) 0.33(2) Uiso 1 1 d DG U
H39 H 0.3242 0.4984 0.7524 0.397 Uiso 1 1 calc R .
C40 C 0.3111(8) 0.5392(4) 0.7116(9) 0.33(2) Uiso 1 1 d G U
H40 H 0.3326 0.5566 0.7201 0.398 Uiso 1 1 calc R .
C32 C 0.2847(9) 0.5484(3) 0.6801(7) 0.33(2) Uiso 1 1 d DG U
C36 C 0.2532(10) 0.5230(5) 0.6678(6) 0.33(2) Uiso 1 1 d G U
H36 H 0.2351 0.5293 0.6462 0.400 Uiso 1 1 calc R .
C41 C 0.3462(10) 0.4685(9) 0.4995(6) 0.199(15) Uiso 1 1 d D U
H41A H 0.3228 0.4654 0.4805 0.299 Uiso 1 1 calc GR .
H41B H 0.3584 0.4436 0.5060 0.299 Uiso 1 1 calc GR .
H41C H 0.3687 0.4846 0.4881 0.299 Uiso 1 1 calc GR .
C42 C 0.2919(7) 0.5087(7) 0.5266(10) 0.203(15) Uiso 1 1 d D U
H42A H 0.2848 0.5244 0.5496 0.305 Uiso 1 1 calc R .
H42B H 0.2677 0.4919 0.5206 0.305 Uiso 1 1 calc R .
H42C H 0.2975 0.5252 0.5039 0.305 Uiso 1 1 calc R .
C43 C 0.3297(6) 0.4862(5) 0.5349(5) 0.194(11) Uiso 1 1 d D U
C44 C 0.3625(8) 0.5087(8) 0.5542(9) 0.201(15) Uiso 1 1 d D U
H44A H 0.3612 0.5349 0.5444 0.302 Uiso 1 1 calc GR .
H44B H 0.3909 0.4980 0.5485 0.302 Uiso 1 1 calc GR .
H44C H 0.3576 0.5086 0.5827 0.302 Uiso 1 1 calc GR .
C46 C 0.3428(9) 0.4386(7) 0.5913(7) 0.188(11) Uiso 1 1 d . U
H46 H 0.3717 0.4469 0.5943 0.225 Uiso 1 1 calc R .
C50 C 0.3167(10) 0.4550(7) 0.5628(7) 0.189(11) Uiso 1 1 d DG U
C45 C 0.2745(10) 0.4429(10) 0.5584(9) 0.188(11) Uiso 1 1 d G U
H45 H 0.2567 0.4541 0.5389 0.225 Uiso 1 1 calc R .
C49 C 0.2584(10) 0.4144(11) 0.5826(12) 0.186(11) Uiso 1 1 d G U
H49 H 0.2295 0.4062 0.5796 0.223 Uiso 1 1 calc R .
C48 C 0.2845(14) 0.3981(9) 0.6111(12) 0.182(11) Uiso 1 1 d G U
C47 C 0.3267(13) 0.4102(9) 0.6155(8) 0.185(11) Uiso 1 1 d G U
H47 H 0.3445 0.3990 0.6350 0.222 Uiso 1 1 calc R .
C51 C 0.3784(6) 0.3350(8) 0.3996(8) 0.217(15) Uiso 1 1 d D U
H51A H 0.3841 0.3334 0.3712 0.325 Uiso 1 1 calc R .
H51B H 0.3796 0.3095 0.4111 0.325 Uiso 1 1 calc R .
H51C H 0.4002 0.3512 0.4120 0.325 Uiso 1 1 calc R .
C52 C 0.3351(5) 0.3516(5) 0.4061(5) 0.206(12) Uiso 1 1 d D U
C53 C 0.3099(7) 0.3428(10) 0.3700(5) 0.207(15) Uiso 1 1 d D U
H53A H 0.3295 0.3392 0.3478 0.311 Uiso 1 1 calc R .
H53B H 0.2904 0.3639 0.3643 0.311 Uiso 1 1 calc R .
H53C H 0.2932 0.3196 0.3742 0.311 Uiso 1 1 calc R .
C54 C 0.3412(11) 0.3935(5) 0.4061(7) 0.208(15) Uiso 1 1 d D U
H54A H 0.3136 0.4059 0.4111 0.312 Uiso 1 1 calc R .
H54B H 0.3524 0.4016 0.3805 0.312 Uiso 1 1 calc R .
H54C H 0.3616 0.4005 0.4268 0.312 Uiso 1 1 calc R .
C60 C 0.2903(7) 0.3626(7) 0.4620(5) 0.199(12) Uiso 1 1 d D U
H60 H 0.2860 0.3882 0.4539 0.239 Uiso 1 1 calc R .
C59 C 0.2708(7) 0.3493(10) 0.4961(5) 0.197(12) Uiso 1 1 d G U
H59 H 0.2532 0.3658 0.5113 0.236 Uiso 1 1 calc R .
C58 C 0.2770(7) 0.3120(10) 0.5080(5) 0.195(12) Uiso 1 1 d G U
C57 C 0.3026(9) 0.2879(8) 0.4857(7) 0.198(12) Uiso 1 1 d G U
H57 H 0.3069 0.2623 0.4938 0.238 Uiso 1 1 calc R .
C56 C 0.3221(8) 0.3012(6) 0.4516(7) 0.201(12) Uiso 1 1 d DG U
H56 H 0.3396 0.2847 0.4363 0.241 Uiso 1 1 calc R .
C55 C 0.3159(5) 0.3385(5) 0.4397(5) 0.202(12) Uiso 1 1 d DG U
C61 C -0.0325(5) 0.4038(4) 0.5586(5) 0.161(9) Uiso 1 1 d D U
C62 C -0.0453(10) 0.3969(10) 0.5182(5) 0.166(12) Uiso 1 1 d D U
H62A H -0.0767 0.3956 0.5166 0.249 Uiso 1 1 calc GR .
H62B H -0.0330 0.3727 0.5092 0.249 Uiso 1 1 calc GR .
H62C H -0.0348 0.4175 0.5014 0.249 Uiso 1 1 calc GR .
C63 C -0.0667(7) 0.3940(9) 0.5857(7) 0.160(12) Uiso 1 1 d D U
H63A H -0.0938 0.3916 0.5712 0.241 Uiso 1 1 calc R .
H63B H -0.0695 0.4139 0.6057 0.241 Uiso 1 1 calc R .
H63C H -0.0600 0.3698 0.5985 0.241 Uiso 1 1 calc R .
C64 C -0.0238(11) 0.4456(4) 0.5628(11) 0.164(12) Uiso 1 1 d D U
H64A H 0.0017 0.4524 0.5474 0.246 Uiso 1 1 calc GR .
H64B H -0.0188 0.4516 0.5906 0.246 Uiso 1 1 calc GR .
H64C H -0.0486 0.4600 0.5532 0.246 Uiso 1 1 calc GR .
C65 C 0.0067(6) 0.3836(7) 0.5681(9) 0.159(8) Uiso 1 1 d D U
C67 C 0.0269(11) 0.3909(9) 0.6038(9) 0.158(9) Uiso 1 1 d G U
H67 H 0.0164 0.4104 0.6205 0.190 Uiso 1 1 calc R .
C68 C 0.0624(12) 0.3695(12) 0.6151(10) 0.156(9) Uiso 1 1 d G U
H68 H 0.0761 0.3744 0.6395 0.187 Uiso 1 1 calc R .
C69 C 0.0777(10) 0.3409(11) 0.5906(14) 0.153(9) Uiso 1 1 d G U
C70 C 0.0575(12) 0.3337(9) 0.5549(12) 0.156(9) Uiso 1 1 d G U
H70 H 0.0680 0.3141 0.5382 0.187 Uiso 1 1 calc R .
C66 C 0.0221(10) 0.3550(9) 0.5437(8) 0.159(9) Uiso 1 1 d G U
H66 H 0.0083 0.3501 0.5192 0.190 Uiso 1 1 calc R .
C71 C -0.1007(9) 0.2693(9) 0.6352(5) 0.143(11) Uiso 1 1 d D U
H71A H -0.1151 0.2451 0.6300 0.214 Uiso 1 1 calc GR .
H71B H -0.0734 0.2701 0.6209 0.214 Uiso 1 1 calc GR .
H71C H -0.1191 0.2903 0.6266 0.214 Uiso 1 1 calc GR .
C72 C -0.0925(5) 0.2728(4) 0.6774(5) 0.134(7) Uiso 1 1 d D U
C73 C -0.1055(9) 0.3106(5) 0.6907(9) 0.142(11) Uiso 1 1 d D U
H73A H -0.0847 0.3294 0.6814 0.213 Uiso 1 1 calc R .
H73B H -0.1065 0.3110 0.7196 0.213 Uiso 1 1 calc R .
H73C H -0.1340 0.3166 0.6802 0.213 Uiso 1 1 calc R .
C74 C -0.1170(7) 0.2440(6) 0.6986(8) 0.146(11) Uiso 1 1 d D U
H74A H -0.1424 0.2370 0.6832 0.219 Uiso 1 1 calc GR .
H74B H -0.1261 0.2542 0.7242 0.219 Uiso 1 1 calc GR .
H74C H -0.0990 0.2215 0.7028 0.219 Uiso 1 1 calc GR .
C77 C 0.0273(5) 0.2870(7) 0.6800(9) 0.124(7) Uiso 1 1 d . U
H77 H 0.0481 0.3058 0.6738 0.149 Uiso 1 1 calc R .
C76 C -0.0162(6) 0.2950(6) 0.6760(9) 0.127(7) Uiso 1 1 d G U
H76 H -0.0252 0.3193 0.6670 0.153 Uiso 1 1 calc R .
C75 C -0.0466(5) 0.2675(7) 0.6850(8) 0.129(6) Uiso 1 1 d DG U
C80 C -0.0336(7) 0.2319(7) 0.6980(9) 0.127(7) Uiso 1 1 d G U
H80 H -0.0544 0.2131 0.7042 0.152 Uiso 1 1 calc R .
C79 C 0.0099(8) 0.2239(7) 0.7020(10) 0.122(7) Uiso 1 1 d G U
H79 H 0.0189 0.1996 0.7109 0.147 Uiso 1 1 calc R .
C78 C 0.0404(5) 0.2514(8) 0.6930(9) 0.118(7) Uiso 1 1 d G U
C81 C -0.1220(10) 0.1733(12) 0.7594(6) 0.261(18) Uiso 1 1 d D U
H81A H -0.1277 0.1556 0.7386 0.392 Uiso 1 1 d R .
H81B H -0.0931 0.1825 0.7572 0.392 Uiso 1 1 d R .
H81C H -0.1417 0.1942 0.7576 0.392 Uiso 1 1 d R .
C82 C -0.1275(11) 0.1916(6) 0.8259(8) 0.255(18) Uiso 1 1 d D U
H82A H -0.1318 0.1831 0.8531 0.382 Uiso 1 1 calc R .
H82B H -0.1544 0.2020 0.8156 0.382 Uiso 1 1 calc R .
H82C H -0.1052 0.2112 0.8253 0.382 Uiso 1 1 calc R .
C83 C -0.1135(6) 0.1576(6) 0.8005(6) 0.252(16) Uiso 1 1 d D U
C84 C -0.1203(7) 0.1250(6) 0.8293(11) 0.254(18) Uiso 1 1 d D U
H84A H -0.1051 0.1024 0.8198 0.381 Uiso 1 1 calc R .
H84B H -0.1510 0.1195 0.8314 0.381 Uiso 1 1 calc R .
H84C H -0.1090 0.1322 0.8552 0.381 Uiso 1 1 calc R .
C89 C 0.0024(7) 0.1829(9) 0.8316(11) 0.244(16) Uiso 1 1 d . U
H89 H 0.0175 0.1954 0.8521 0.293 Uiso 1 1 calc R .
C90 C -0.0422(7) 0.1806(10) 0.8329(10) 0.246(16) Uiso 1 1 d G U
H90 H -0.0575 0.1915 0.8543 0.296 Uiso 1 1 calc R .
C85 C -0.0644(6) 0.1623(7) 0.8029(10) 0.247(15) Uiso 1 1 d DG U
C86 C -0.0420(10) 0.1463(9) 0.7716(10) 0.244(16) Uiso 1 1 d G U
H86 H -0.0572 0.1338 0.7511 0.292 Uiso 1 1 calc R .
C87 C 0.0025(10) 0.1487(9) 0.7703(10) 0.241(16) Uiso 1 1 d G U
H87 H 0.0178 0.1377 0.7489 0.290 Uiso 1 1 calc R .
C88 C 0.0247(6) 0.1669(6) 0.8003(11) 0.241(16) Uiso 1 1 d G U
C91 C -0.0921(7) 0.3213(10) 0.8078(5) 0.186(13) Uiso 1 1 d D U
H91A H -0.0847 0.2978 0.7940 0.279 Uiso 1 1 calc R .
H91B H -0.0858 0.3431 0.7908 0.279 Uiso 1 1 calc R .
H91C H -0.1228 0.3212 0.8143 0.279 Uiso 1 1 calc R .
C92 C -0.0669(5) 0.3241(5) 0.8439(5) 0.175(10) Uiso 1 1 d D U
C93 C -0.0678(11) 0.3630(5) 0.8585(9) 0.168(13) Uiso 1 1 d D U
H93A H -0.0530 0.3642 0.8839 0.252 Uiso 1 1 calc GR .
H93B H -0.0977 0.3712 0.8617 0.252 Uiso 1 1 calc GR .
H93C H -0.0533 0.3797 0.8397 0.252 Uiso 1 1 calc GR .
C94 C -0.0854(9) 0.2985(7) 0.8730(6) 0.175(13) Uiso 1 1 d D U
H94A H -0.1095 0.3111 0.8863 0.263 Uiso 1 1 calc GR .
H94B H -0.0635 0.2917 0.8925 0.263 Uiso 1 1 calc GR .
H94C H -0.0957 0.2754 0.8599 0.263 Uiso 1 1 calc GR .
C97 C 0.0431(6) 0.3091(10) 0.7984(8) 0.176(10) Uiso 1 1 d . U
H97 H 0.0591 0.3144 0.7752 0.211 Uiso 1 1 calc R .
C96 C 0.0005(6) 0.3206(9) 0.8013(8) 0.175(10) Uiso 1 1 d G U
H96 H -0.0127 0.3337 0.7800 0.210 Uiso 1 1 calc R .
C95 C -0.0228(5) 0.3129(9) 0.8352(9) 0.175(9) Uiso 1 1 d DG U
C100 C -0.0036(8) 0.2937(11) 0.8663(8) 0.178(10) Uiso 1 1 d G U
H100 H -0.0195 0.2884 0.8895 0.213 Uiso 1 1 calc R .
C99 C 0.0390(9) 0.2822(11) 0.8634(10) 0.177(10) Uiso 1 1 d G U
H99 H 0.0522 0.2691 0.8847 0.213 Uiso 1 1 calc R .
C98 C 0.0624(6) 0.2900(10) 0.8295(10) 0.175(10) Uiso 1 1 d G U
C101 C -0.0344(6) 0.4617(5) 0.7029(6) 0.142(11) Uiso 1 1 d D U
H10A H -0.0360 0.4517 0.6760 0.213 Uiso 1 1 calc R .
H10B H -0.0102 0.4794 0.7049 0.213 Uiso 1 1 calc R .
H10C H -0.0612 0.4750 0.7092 0.213 Uiso 1 1 calc R .
C102 C -0.0651(5) 0.4034(5) 0.7230(9) 0.150(11) Uiso 1 1 d D U
H10D H -0.0909 0.4187 0.7185 0.225 Uiso 1 1 calc R .
H10E H -0.0699 0.3863 0.7454 0.225 Uiso 1 1 calc R .
H10F H -0.0589 0.3883 0.6994 0.225 Uiso 1 1 calc R .
C103 C -0.0278(5) 0.4290(4) 0.7316(4) 0.142(8) Uiso 1 1 d D U
C104 C -0.0385(6) 0.4465(8) 0.7706(5) 0.145(11) Uiso 1 1 d D U
H10G H -0.0257 0.4719 0.7721 0.218 Uiso 1 1 calc R .
H10H H -0.0269 0.4306 0.7918 0.218 Uiso 1 1 calc R .
H10I H -0.0697 0.4484 0.7734 0.218 Uiso 1 1 calc R .
C108 C 0.0872(5) 0.4182(7) 0.7320(7) 0.140(8) Uiso 1 1 d . U
H108 H 0.1123 0.4331 0.7358 0.168 Uiso 1 1 calc R .
C107 C 0.0469(5) 0.4350(5) 0.7347(7) 0.140(8) Uiso 1 1 d DG U
H107 H 0.0444 0.4613 0.7402 0.168 Uiso 1 1 calc R .
C105 C 0.0101(5) 0.4132(4) 0.7291(3) 0.141(7) Uiso 1 1 d DG U
C106 C 0.0137(6) 0.3746(4) 0.7210(7) 0.143(8) Uiso 1 1 d DG U
H106 H -0.0114 0.3598 0.7172 0.172 Uiso 1 1 calc R .
C110 C 0.0540(7) 0.3579(5) 0.7184(7) 0.142(8) Uiso 1 1 d G U
H110 H 0.0565 0.3315 0.7128 0.171 Uiso 1 1 calc R .
C109 C 0.0908(5) 0.3796(7) 0.7239(3) 0.138(8) Uiso 1 1 d G U
C111 C -0.0017(7) 0.4975(6) 0.8826(6) 0.111(9) Uiso 1 1 d D U
H11A H -0.0203 0.4802 0.8678 0.166 Uiso 1 1 calc GR .
H11B H 0.0180 0.5103 0.8644 0.166 Uiso 1 1 calc GR .
H11C H -0.0194 0.5165 0.8961 0.166 Uiso 1 1 calc GR .
C112 C 0.0230(4) 0.4760(4) 0.9115(4) 0.101(6) Uiso 1 1 d D U
C113 C -0.0046(7) 0.4474(6) 0.9298(7) 0.109(9) Uiso 1 1 d D U
H11D H -0.0250 0.4599 0.9474 0.164 Uiso 1 1 calc GR .
H11E H 0.0131 0.4296 0.9448 0.164 Uiso 1 1 calc GR .
H11F H -0.0203 0.4336 0.9093 0.164 Uiso 1 1 calc GR .
C114 C 0.0392(8) 0.5018(6) 0.9418(6) 0.112(9) Uiso 1 1 d D U
H11G H 0.0584 0.5205 0.9297 0.169 Uiso 1 1 calc GR .
H11H H 0.0551 0.4873 0.9616 0.169 Uiso 1 1 calc GR .
H11I H 0.0151 0.5149 0.9543 0.169 Uiso 1 1 calc GR .
C119 C 0.1338(5) 0.4400(6) 0.8888(6) 0.092(5) Uiso 1 1 d . U
H119 H 0.1622 0.4417 0.8990 0.110 Uiso 1 1 calc R .
C118 C 0.1255(6) 0.4176(6) 0.8560(6) 0.085(5) Uiso 1 1 d G U
C117 C 0.0840(7) 0.4151(7) 0.8412(6) 0.091(5) Uiso 1 1 d G U
H117 H 0.0783 0.3999 0.8187 0.110 Uiso 1 1 calc R .
C116 C 0.0508(5) 0.4350(6) 0.8592(6) 0.095(5) Uiso 1 1 d G U
H116 H 0.0224 0.4333 0.8491 0.114 Uiso 1 1 calc R .
C115 C 0.0591(5) 0.4573(6) 0.8920(6) 0.096(5) Uiso 1 1 d DG U
C120 C 0.1006(6) 0.4598(6) 0.9069(5) 0.095(5) Uiso 1 1 d G U
H120 H 0.1063 0.4751 0.9293 0.114 Uiso 1 1 calc R .
C121 C 0.4026(11) 0.4701(5) 1.0097(10) 0.151(11) Uiso 1 1 d D U
H12A H 0.3740 0.4784 1.0182 0.227 Uiso 1 1 calc GR .
H12B H 0.4102 0.4830 0.9851 0.227 Uiso 1 1 calc GR .
H12C H 0.4237 0.4764 1.0301 0.227 Uiso 1 1 calc GR .
C122 C 0.4023(5) 0.4273(5) 1.0030(5) 0.145(8) Uiso 1 1 d D U
C123 C 0.3815(9) 0.4134(9) 1.0410(6) 0.157(12) Uiso 1 1 d D U
H12D H 0.3894 0.4304 1.0627 0.236 Uiso 1 1 calc R .
H12E H 0.3916 0.3876 1.0469 0.236 Uiso 1 1 calc R .
H12F H 0.3502 0.4132 1.0380 0.236 Uiso 1 1 calc R .
C124 C 0.4493(5) 0.4174(9) 1.0104(9) 0.142(11) Uiso 1 1 d D U
H12G H 0.4572 0.3950 0.9949 0.213 Uiso 1 1 calc GR .
H12H H 0.4536 0.4121 1.0384 0.213 Uiso 1 1 calc GR .
H12I H 0.4675 0.4389 1.0027 0.213 Uiso 1 1 calc GR .
C125 C 0.3803(9) 0.4417(7) 0.9414(6) 0.141(8) Uiso 1 1 d . U
H125 H 0.3920 0.4665 0.9434 0.169 Uiso 1 1 calc R .
C126 C 0.3863(8) 0.4158(7) 0.9717(5) 0.141(7) Uiso 1 1 d DG U
C130 C 0.3692(11) 0.3794(7) 0.9688(7) 0.141(8) Uiso 1 1 d G U
H130 H 0.3733 0.3617 0.9895 0.169 Uiso 1 1 calc R .
C129 C 0.3461(11) 0.3690(8) 0.9355(9) 0.139(8) Uiso 1 1 d G U
H129 H 0.3344 0.3442 0.9335 0.167 Uiso 1 1 calc R .
C128 C 0.3400(11) 0.3949(10) 0.9052(8) 0.136(8) Uiso 1 1 d G U
C127 C 0.3571(11) 0.4313(9) 0.9081(6) 0.138(8) Uiso 1 1 d G U
H127 H 0.3530 0.4490 0.8874 0.166 Uiso 1 1 calc R .
C131 C 0.3298(7) 0.3098(7) 1.0601(10) 0.192(14) Uiso 1 1 d D U
H13A H 0.3382 0.3218 1.0352 0.288 Uiso 1 1 calc GR .
H13B H 0.3549 0.2976 1.0720 0.288 Uiso 1 1 calc GR .
H13C H 0.3186 0.3292 1.0781 0.288 Uiso 1 1 calc GR .
C132 C 0.2966(6) 0.2814(5) 1.0526(5) 0.184(10) Uiso 1 1 d D U
C133 C 0.2578(7) 0.2912(10) 1.0745(8) 0.190(14) Uiso 1 1 d D U
H13D H 0.2506 0.2706 1.0926 0.284 Uiso 1 1 calc R .
H13E H 0.2340 0.2952 1.0561 0.284 Uiso 1 1 calc R .
H13F H 0.2628 0.3146 1.0895 0.284 Uiso 1 1 calc R .
C134 C 0.3119(11) 0.2441(5) 1.0652(9) 0.187(14) Uiso 1 1 d D U
H13G H 0.3183 0.2285 1.0421 0.281 Uiso 1 1 calc R .
H13H H 0.2897 0.2317 1.0811 0.281 Uiso 1 1 calc R .
H13I H 0.3381 0.2472 1.0810 0.281 Uiso 1 1 calc R .
C135 C 0.2869(10) 0.2804(9) 1.0105(5) 0.180(10) Uiso 1 1 d D U
C136 C 0.2444(10) 0.2898(11) 1.0029(10) 0.178(10) Uiso 1 1 d G U
H136 H 0.2257 0.2964 1.0239 0.213 Uiso 1 1 calc R .
C137 C 0.2290(11) 0.2894(13) 0.9645(13) 0.176(10) Uiso 1 1 d G U
H137 H 0.1999 0.2958 0.9593 0.211 Uiso 1 1 calc R .
C138 C 0.2563(17) 0.2797(13) 0.9337(8) 0.173(10) Uiso 1 1 d G U
C139 C 0.2989(16) 0.2703(13) 0.9413(7) 0.176(10) Uiso 1 1 d G U
H139 H 0.3175 0.2637 0.9203 0.211 Uiso 1 1 calc R .
C140 C 0.3142(10) 0.2707(11) 0.9797(9) 0.179(10) Uiso 1 1 d G U
H140 H 0.3433 0.2643 0.9850 0.214 Uiso 1 1 calc R .
C141 C 0.2043(11) 0.1909(5) 1.0888(3) 0.222(16) Uiso 1 1 d D U
H14A H 0.1968 0.2107 1.0696 0.333 Uiso 1 1 calc R .
H14B H 0.2352 0.1919 1.0942 0.333 Uiso 1 1 calc R .
H14C H 0.1882 0.1952 1.1132 0.333 Uiso 1 1 calc R .
C142 C 0.2267(7) 0.1264(7) 1.0827(3) 0.221(16) Uiso 1 1 d D U
H14D H 0.2546 0.1392 1.0834 0.331 Uiso 1 1 calc GR .
H14E H 0.2273 0.1062 1.0629 0.331 Uiso 1 1 calc GR .
H14F H 0.2206 0.1153 1.1086 0.331 Uiso 1 1 calc GR .
C143 C 0.1933(5) 0.1537(5) 1.0727(2) 0.218(13) Uiso 1 1 d D U
C144 C 0.1522(6) 0.1412(9) 1.0890(3) 0.218(16) Uiso 1 1 d D U
H14G H 0.1573 0.1228 1.1101 0.328 Uiso 1 1 calc R .
H14H H 0.1351 0.1292 1.0682 0.328 Uiso 1 1 calc R .
H14I H 0.1366 0.1631 1.0995 0.328 Uiso 1 1 calc R .
C149 C 0.1748(8) 0.1324(3) 0.9649(2) 0.220(13) Uiso 1 1 d D U
H149 H 0.1671 0.1121 0.9480 0.264 Uiso 1 1 calc R .
C148 C 0.1829(3) 0.1682(2) 0.9494(2) 0.220(14) Uiso 1 1 d G U
C147 C 0.1941(8) 0.1980(3) 0.9741(2) 0.221(13) Uiso 1 1 d DG U
H147 H 0.1997 0.2225 0.9635 0.265 Uiso 1 1 calc R .
C146 C 0.1971(8) 0.1921(4) 1.0144(2) 0.220(13) Uiso 1 1 d DG U
H146 H 0.2048 0.2124 1.0314 0.264 Uiso 1 1 calc R .
C145 C 0.1890(4) 0.1563(4) 1.0300(2) 0.219(13) Uiso 1 1 d DG U
C150 C 0.1778(9) 0.1265(3) 1.0053(3) 0.220(13) Uiso 1 1 d G U
H150 H 0.1722 0.1020 1.0159 0.264 Uiso 1 1 calc R .
C151 C 0.4073(6) 0.1555(7) 1.0192(8) 0.147(11) Uiso 1 1 d D U
H15A H 0.4029 0.1799 1.0058 0.221 Uiso 1 1 calc GR .
H15B H 0.4340 0.1439 1.0100 0.221 Uiso 1 1 calc GR .
H15C H 0.4090 0.1598 1.0477 0.221 Uiso 1 1 calc GR .
C152 C 0.3715(5) 0.1305(4) 1.0107(4) 0.132(7) Uiso 1 1 d D U
C153 C 0.3372(7) 0.1353(9) 1.0390(6) 0.148(11) Uiso 1 1 d D U
H15D H 0.3436 0.1205 1.0627 0.221 Uiso 1 1 calc GR .
H15E H 0.3101 0.1265 1.0275 0.221 Uiso 1 1 calc GR .
H15F H 0.3346 0.1622 1.0459 0.221 Uiso 1 1 calc GR .
C154 C 0.3854(9) 0.0912(5) 1.0089(9) 0.140(11) Uiso 1 1 d D U
H15G H 0.4059 0.0880 0.9872 0.209 Uiso 1 1 calc GR .
H15H H 0.3605 0.0747 1.0046 0.209 Uiso 1 1 calc GR .
H15I H 0.3994 0.0843 1.0338 0.209 Uiso 1 1 calc GR .
C157 C 0.3011(7) 0.1738(7) 0.9321(5) 0.110(6) Uiso 1 1 d . U
H157 H 0.2755 0.1883 0.9305 0.132 Uiso 1 1 calc R .
C156 C 0.3167(7) 0.1622(7) 0.9685(4) 0.116(6) Uiso 1 1 d G U
H156 H 0.3017 0.1689 0.9919 0.139 Uiso 1 1 calc R .
C155 C 0.3543(7) 0.1410(7) 0.9708(5) 0.122(6) Uiso 1 1 d DG U
C160 C 0.3762(7) 0.1313(7) 0.9366(6) 0.118(6) Uiso 1 1 d G U
H160 H 0.4019 0.1167 0.9382 0.142 Uiso 1 1 calc R .
C159 C 0.3606(8) 0.1428(8) 0.9002(5) 0.115(6) Uiso 1 1 d G U
H159 H 0.3756 0.1361 0.8769 0.138 Uiso 1 1 calc R .
C158 C 0.3231(8) 0.1640(8) 0.8979(4) 0.111(6) Uiso 1 1 d G U
C161 C 0.4575(6) 0.2691(6) 0.9928(6) 0.194(11) Uiso 1 1 d D U
C162 C 0.4158(8) 0.2603(12) 1.0145(8) 0.199(14) Uiso 1 1 d D U
H16A H 0.4224 0.2512 1.0410 0.298 Uiso 1 1 calc R .
H16B H 0.3999 0.2407 1.0001 0.298 Uiso 1 1 calc R .
H16C H 0.3983 0.2834 1.0162 0.298 Uiso 1 1 calc R .
C163 C 0.4755(9) 0.2288(5) 0.9870(12) 0.201(14) Uiso 1 1 d D U
H16D H 0.4585 0.2107 1.0025 0.302 Uiso 1 1 calc GR .
H16E H 0.5055 0.2280 0.9958 0.302 Uiso 1 1 calc GR .
H16F H 0.4739 0.2219 0.9591 0.302 Uiso 1 1 calc GR .
C164 C 0.4988(8) 0.2922(7) 0.9920(12) 0.201(14) Uiso 1 1 d D U
H16G H 0.4981 0.3113 1.0130 0.302 Uiso 1 1 calc R .
H16H H 0.5015 0.3050 0.9665 0.302 Uiso 1 1 calc R .
H16I H 0.5235 0.2753 0.9960 0.302 Uiso 1 1 calc R .
C167 C 0.4279(11) 0.3094(9) 0.8900(6) 0.187(11) Uiso 1 1 d . U
H167 H 0.4334 0.3303 0.8730 0.224 Uiso 1 1 calc R .
C166 C 0.4483(10) 0.3072(9) 0.9263(7) 0.187(11) Uiso 1 1 d G U
H166 H 0.4678 0.3266 0.9341 0.225 Uiso 1 1 calc R .
C165 C 0.4403(10) 0.2767(10) 0.9511(6) 0.190(11) Uiso 1 1 d DG U
C170 C 0.4119(12) 0.2483(9) 0.9396(10) 0.190(11) Uiso 1 1 d G U
H170 H 0.4064 0.2275 0.9566 0.227 Uiso 1 1 calc R .
C169 C 0.3915(12) 0.2505(11) 0.9033(11) 0.188(11) Uiso 1 1 d G U
H169 H 0.3720 0.2311 0.8955 0.225 Uiso 1 1 calc R .
C168 C 0.3995(11) 0.2811(12) 0.8785(7) 0.186(11) Uiso 1 1 d G U
C171 C 0.4962(15) 0.0662(10) 0.9503(17) 0.137(11) Uiso 1 1 d D U
H17A H 0.4757 0.0725 0.9713 0.206 Uiso 1 1 calc R .
H17B H 0.5163 0.0469 0.9598 0.206 Uiso 1 1 calc R .
H17C H 0.4806 0.0563 0.9275 0.206 Uiso 1 1 calc R .
C172 C 0.5173(17) 0.1286(11) 0.9748(10) 0.119(10) Uiso 1 1 d D U
H17D H 0.5130 0.1131 0.9984 0.178 Uiso 1 1 calc R .
H17E H 0.4928 0.1457 0.9714 0.178 Uiso 1 1 calc R .
H17F H 0.5437 0.1435 0.9777 0.178 Uiso 1 1 calc R .
C173 C 0.5213(10) 0.1024(8) 0.9383(10) 0.125(7) Uiso 1 1 d D U
C174 C 0.5663(10) 0.0890(15) 0.9247(16) 0.136(11) Uiso 1 1 d D U
H17G H 0.5815 0.0774 0.9469 0.204 Uiso 1 1 calc GR .
H17H H 0.5827 0.1109 0.9151 0.204 Uiso 1 1 calc GR .
H17I H 0.5632 0.0704 0.9036 0.204 Uiso 1 1 calc GR .
C178 C 0.4581(11) 0.1560(9) 0.8390(8) 0.116(7) Uiso 1 1 d . U
C179 C 0.4723(11) 0.1187(9) 0.8366(8) 0.117(7) Uiso 1 1 d G U
H179 H 0.4677 0.1045 0.8132 0.140 Uiso 1 1 calc R .
C180 C 0.4934(11) 0.1022(7) 0.8683(10) 0.120(7) Uiso 1 1 d G U
H180 H 0.5031 0.0767 0.8667 0.144 Uiso 1 1 calc R .
C175 C 0.5002(11) 0.1230(10) 0.9025(8) 0.121(6) Uiso 1 1 d G U
C176 C 0.4859(12) 0.1604(9) 0.9049(8) 0.121(7) Uiso 1 1 d G U
H176 H 0.4906 0.1746 0.9283 0.145 Uiso 1 1 calc R .
C177 C 0.4649(11) 0.1769(7) 0.8732(10) 0.118(7) Uiso 1 1 d G U
H177 H 0.4552 0.2024 0.8748 0.142 Uiso 1 1 calc R .
C186 C 0.4771(10) 0.1069(6) 0.6491(7) 0.148(9) Uiso 1 1 d . U
H186 H 0.4930 0.1201 0.6687 0.177 Uiso 1 1 calc R .
C185 C 0.4357(10) 0.1185(7) 0.6397(9) 0.144(9) Uiso 1 1 d G U
C184 C 0.4125(8) 0.0992(9) 0.6110(10) 0.144(9) Uiso 1 1 d G U
H184 H 0.3842 0.1072 0.6045 0.172 Uiso 1 1 calc R .
C183 C 0.4307(10) 0.0683(8) 0.5918(8) 0.148(8) Uiso 1 1 d G U
H183 H 0.4149 0.0551 0.5722 0.178 Uiso 1 1 calc R .
C182 C 0.4721(10) 0.0567(6) 0.6013(8) 0.152(8) Uiso 1 1 d DG U
C181 C 0.4953(8) 0.0760(7) 0.6300(9) 0.150(8) Uiso 1 1 d G U
H181 H 0.5236 0.0680 0.6364 0.181 Uiso 1 1 calc R .
C187 C 0.4930(6) 0.0208(5) 0.5848(5) 0.160(9) Uiso 1 1 d D U
C188 C 0.4583(8) -0.0087(6) 0.5932(10) 0.167(12) Uiso 1 1 d D U
H18D H 0.4623 -0.0189 0.6197 0.250 Uiso 1 1 calc GR .
H18E H 0.4604 -0.0293 0.5739 0.250 Uiso 1 1 calc GR .
H18F H 0.4299 0.0033 0.5912 0.250 Uiso 1 1 calc GR .
C189 C 0.4871(12) 0.0269(10) 0.5407(5) 0.173(12) Uiso 1 1 d D U
H18G H 0.4566 0.0247 0.5340 0.259 Uiso 1 1 calc R .
H18H H 0.5035 0.0077 0.5262 0.259 Uiso 1 1 calc R .
H18I H 0.4975 0.0523 0.5335 0.259 Uiso 1 1 calc R .
C190 C 0.5299(6) 0.0134(9) 0.5964(10) 0.175(13) Uiso 1 1 d D U
H19D H 0.5462 0.0370 0.5995 0.262 Uiso 1 1 calc R .
H19E H 0.5443 -0.0029 0.5771 0.262 Uiso 1 1 calc R .
H19F H 0.5284 0.0002 0.6218 0.262 Uiso 1 1 calc R .
C191 C 0.2805(7) 0.0020(5) 0.5286(8) 0.110(9) Uiso 1 1 d D U
H19G H 0.2602 0.0135 0.5471 0.166 Uiso 1 1 calc GR .
H19H H 0.2929 -0.0209 0.5405 0.166 Uiso 1 1 calc GR .
H19I H 0.2655 -0.0048 0.5043 0.166 Uiso 1 1 calc GR .
C192 C 0.3166(5) 0.0304(4) 0.5193(4) 0.111(6) Uiso 1 1 d D U
C193 C 0.3014(10) 0.0445(7) 0.4788(4) 0.128(10) Uiso 1 1 d D U
H19J H 0.2980 0.0228 0.4610 0.192 Uiso 1 1 calc GR .
H19K H 0.3228 0.0620 0.4679 0.192 Uiso 1 1 calc GR .
H19L H 0.2739 0.0576 0.4816 0.192 Uiso 1 1 calc GR .
C194 C 0.3525(6) 0.0034(7) 0.5072(9) 0.130(10) Uiso 1 1 d D U
H19M H 0.3645 -0.0088 0.5306 0.196 Uiso 1 1 calc GR .
H19N H 0.3751 0.0176 0.4936 0.196 Uiso 1 1 calc GR .
H19O H 0.3409 -0.0161 0.4895 0.196 Uiso 1 1 calc GR .
C200 C 0.3248(8) 0.0961(5) 0.5325(5) 0.098(5) Uiso 1 1 d . U
H200 H 0.3412 0.0955 0.5090 0.117 Uiso 1 1 calc R .
C199 C 0.3221(8) 0.1294(4) 0.5543(6) 0.092(5) Uiso 1 1 d G U
H199 H 0.3367 0.1516 0.5456 0.110 Uiso 1 1 calc R .
C198 C 0.2980(8) 0.1303(5) 0.5887(6) 0.084(5) Uiso 1 1 d G U
C197 C 0.2767(8) 0.0979(6) 0.6014(5) 0.089(5) Uiso 1 1 d G U
H197 H 0.2602 0.0985 0.6249 0.107 Uiso 1 1 calc R .
C196 C 0.2793(8) 0.0646(5) 0.5796(6) 0.096(5) Uiso 1 1 d G U
H196 H 0.2647 0.0425 0.5882 0.116 Uiso 1 1 calc R .
C195 C 0.3034(8) 0.0637(4) 0.5451(5) 0.099(5) Uiso 1 1 d DG U
C201 C 0.1587(15) 0.0173(13) 0.4955(14) 0.108(9) Uiso 1 1 d . U
H20D H 0.1472 -0.0086 0.4957 0.162 Uiso 1 1 calc GR .
H20E H 0.1727 0.0225 0.5208 0.162 Uiso 1 1 calc GR .
H20F H 0.1798 0.0199 0.4742 0.162 Uiso 1 1 calc GR .
C202 C 0.1207(17) 0.0466(14) 0.4889(14) 0.109(6) Uiso 1 1 d . U
C203 C 0.1041(16) 0.0514(13) 0.4510(13) 0.108(9) Uiso 1 1 d . U
H20G H 0.1180 0.0733 0.4385 0.162 Uiso 1 1 calc GR .
H20H H 0.0731 0.0558 0.4525 0.162 Uiso 1 1 calc GR .
H20I H 0.1097 0.0285 0.4354 0.162 Uiso 1 1 calc GR .
C204 C 0.0819(16) 0.0258(14) 0.5117(14) 0.109(9) Uiso 1 1 d . U
H20J H 0.0616 0.0154 0.4924 0.163 Uiso 1 1 calc GR .
H20K H 0.0670 0.0443 0.5284 0.163 Uiso 1 1 calc GR .
H20L H 0.0934 0.0053 0.5280 0.163 Uiso 1 1 calc GR .
C209 C 0.1101(10) 0.1437(8) 0.5447(10) 0.118(6) Uiso 1 1 d . U
H209 H 0.0885 0.1619 0.5504 0.142 Uiso 1 1 calc R .
C208 C 0.1522(11) 0.1501(7) 0.5565(9) 0.113(6) Uiso 1 1 d G U
C207 C 0.1839(8) 0.1234(9) 0.5481(10) 0.116(6) Uiso 1 1 d G U
H207 H 0.2126 0.1278 0.5562 0.140 Uiso 1 1 calc R .
C206 C 0.1734(9) 0.0904(8) 0.5279(10) 0.116(6) Uiso 1 1 d G U
H206 H 0.1950 0.0721 0.5222 0.139 Uiso 1 1 calc R .
C205 C 0.1312(11) 0.0840(7) 0.5161(9) 0.112(6) Uiso 1 1 d G U
C210 C 0.0996(8) 0.1106(9) 0.5245(10) 0.117(6) Uiso 1 1 d G U
H210 H 0.0708 0.1063 0.5164 0.140 Uiso 1 1 calc R .
C211 C 0.1671(15) -0.0522(13) 0.6722(13) 0.103(9) Uiso 1 1 d . U
H21A H 0.1755 -0.0787 0.6676 0.154 Uiso 1 1 calc R .
H21B H 0.1387 -0.0514 0.6845 0.154 Uiso 1 1 calc R .
H21C H 0.1882 -0.0400 0.6895 0.154 Uiso 1 1 calc R .
C212 C 0.1989(15) -0.0383(13) 0.6059(13) 0.100(9) Uiso 1 1 d . U
H21D H 0.2268 -0.0343 0.6186 0.151 Uiso 1 1 calc GR .
H21E H 0.1958 -0.0207 0.5837 0.151 Uiso 1 1 calc GR .
H21F H 0.1969 -0.0645 0.5965 0.151 Uiso 1 1 calc GR .
C213 C 0.1656(14) -0.0314(12) 0.6336(12) 0.095(5) Uiso 1 1 d . U
C214 C 0.1198(15) -0.0404(14) 0.6138(14) 0.109(9) Uiso 1 1 d . U
H21G H 0.1238 -0.0579 0.5917 0.163 Uiso 1 1 calc GR .
H21H H 0.1069 -0.0168 0.6044 0.163 Uiso 1 1 calc GR .
H21I H 0.1009 -0.0522 0.6334 0.163 Uiso 1 1 calc GR .
C215 C 0.1702(9) 0.0142(5) 0.6432(8) 0.090(5) Uiso 1 1 d . U
C216 C 0.2026(7) 0.0253(6) 0.6689(7) 0.088(5) Uiso 1 1 d G U
H216 H 0.2239 0.0075 0.6768 0.106 Uiso 1 1 calc R .
C217 C 0.2038(7) 0.0623(7) 0.6830(7) 0.085(5) Uiso 1 1 d G U
H217 H 0.2259 0.0699 0.7006 0.102 Uiso 1 1 calc R .
C218 C 0.1726(8) 0.0882(5) 0.6714(7) 0.084(5) Uiso 1 1 d G U
C219 C 0.1402(7) 0.0771(6) 0.6457(7) 0.091(5) Uiso 1 1 d G U
H219 H 0.1189 0.0949 0.6378 0.109 Uiso 1 1 calc R .
C220 C 0.1390(7) 0.0401(7) 0.6316(7) 0.093(5) Uiso 1 1 d G U
H220 H 0.1169 0.0325 0.6141 0.111 Uiso 1 1 calc R .
C221 C 0.1781(11) -0.0971(10) 0.8451(7) 0.128(10) Uiso 1 1 d D U
H22D H 0.1889 -0.1212 0.8555 0.192 Uiso 1 1 calc GR .
H22E H 0.1475 -0.0997 0.8387 0.192 Uiso 1 1 calc GR .
H22F H 0.1819 -0.0771 0.8648 0.192 Uiso 1 1 calc GR .
C222 C 0.2034(7) -0.0865(5) 0.8074(6) 0.128(7) Uiso 1 1 d D U
C223 C 0.2506(7) -0.0971(15) 0.8168(15) 0.137(11) Uiso 1 1 d D U
H22G H 0.2655 -0.1043 0.7925 0.206 Uiso 1 1 calc R .
H22H H 0.2511 -0.1185 0.8352 0.206 Uiso 1 1 calc R .
H22I H 0.2651 -0.0753 0.8288 0.206 Uiso 1 1 calc R .
C224 C 0.1861(15) -0.1074(11) 0.7705(8) 0.123(10) Uiso 1 1 d D U
H22J H 0.1822 -0.1344 0.7766 0.184 Uiso 1 1 calc GR .
H22K H 0.2067 -0.1047 0.7489 0.184 Uiso 1 1 calc GR .
H22L H 0.1585 -0.0964 0.7628 0.184 Uiso 1 1 calc GR .
C228 C 0.2066(12) 0.0359(5) 0.8008(10) 0.121(7) Uiso 1 1 d . U
C227 C 0.2316(11) 0.0189(7) 0.8298(9) 0.123(7) Uiso 1 1 d G U
H227 H 0.2485 0.0341 0.8468 0.148 Uiso 1 1 calc R .
C226 C 0.2318(11) -0.0204(8) 0.8337(9) 0.126(7) Uiso 1 1 d G U
H226 H 0.2489 -0.0320 0.8535 0.151 Uiso 1 1 calc R .
C225 C 0.2071(12) -0.0427(5) 0.8087(10) 0.125(6) Uiso 1 1 d DG U
C230 C 0.1820(10) -0.0257(8) 0.7798(9) 0.122(7) Uiso 1 1 d G U
H230 H 0.1651 -0.0409 0.7627 0.146 Uiso 1 1 calc R .
C229 C 0.1818(10) 0.0136(8) 0.7758(9) 0.120(7) Uiso 1 1 d G U
H229 H 0.1647 0.0252 0.7561 0.144 Uiso 1 1 calc R .
C231 C 0.3095(7) -0.0671(6) 0.6950(10) 0.142(11) Uiso 1 1 d D U
H23D H 0.2817 -0.0588 0.6845 0.213 Uiso 1 1 calc R .
H23E H 0.3068 -0.0719 0.7233 0.213 Uiso 1 1 calc R .
H23F H 0.3186 -0.0904 0.6817 0.213 Uiso 1 1 calc R .
C232 C 0.3521(11) -0.0411(9) 0.6444(5) 0.147(11) Uiso 1 1 d D U
H23G H 0.3666 -0.0654 0.6401 0.220 Uiso 1 1 calc R .
H23H H 0.3705 -0.0204 0.6352 0.220 Uiso 1 1 calc R .
H23I H 0.3250 -0.0407 0.6297 0.220 Uiso 1 1 calc R .
C233 C 0.3828(6) -0.0542(7) 0.7063(8) 0.141(11) Uiso 1 1 d D U
H23J H 0.3919 -0.0393 0.7293 0.212 Uiso 1 1 calc GR .
H23K H 0.4060 -0.0546 0.6868 0.212 Uiso 1 1 calc GR .
H23L H 0.3762 -0.0802 0.7145 0.212 Uiso 1 1 calc GR .
C234 C 0.3429(5) -0.0361(4) 0.6882(4) 0.132(7) Uiso 1 1 d D U
C237 C 0.3319(9) 0.0630(5) 0.6834(7) 0.111(6) Uiso 1 1 d . U
H237 H 0.3378 0.0831 0.6655 0.133 Uiso 1 1 calc R .
C236 C 0.3421(9) 0.0258(6) 0.6733(6) 0.116(6) Uiso 1 1 d G U
H236 H 0.3549 0.0205 0.6485 0.139 Uiso 1 1 calc R .
C235 C 0.3335(8) -0.0036(4) 0.6994(7) 0.120(6) Uiso 1 1 d DG U
C240 C 0.3148(9) 0.0042(5) 0.7357(7) 0.115(6) Uiso 1 1 d G U
H240 H 0.3089 -0.0159 0.7535 0.138 Uiso 1 1 calc R .
C239 C 0.3046(10) 0.0414(7) 0.7458(7) 0.111(6) Uiso 1 1 d G U
H239 H 0.2918 0.0467 0.7705 0.133 Uiso 1 1 calc R .
C238 C 0.3132(9) 0.0708(5) 0.7196(8) 0.108(6) Uiso 1 1 d G U
C241 C 0.5056(5) 0.4062(4) 0.8151(5) 0.194(9) Uiso 1 1 d D U
C242 C 0.4655(5) 0.3809(5) 0.8087(9) 0.183(9) Uiso 1 1 d D U
C243 C 0.3644(4) 0.0254(4) 0.8648(4) 0.155(7) Uiso 1 1 d D U
C244 C 0.3497(6) 0.0612(5) 0.8421(7) 0.138(7) Uiso 1 1 d D U
C245 C 0.4227(4) 0.2247(4) 0.4968(4) 0.141(6) Uiso 1 1 d D U
C246 C 0.3911(5) 0.2182(7) 0.5331(5) 0.121(6) Uiso 1 1 d D U
C247 C -0.0127(5) 0.1362(4) 0.6398(4) 0.136(6) Uiso 1 1 d D U
C248 C 0.0349(5) 0.1459(8) 0.6540(8) 0.119(6) Uiso 1 1 d D U
C249 C 0.1335(6) 0.4866(5) 0.6256(5) 0.260(13) Uiso 1 1 d D U
C250 C 0.1514(10) 0.4486(5) 0.6417(8) 0.256(13) Uiso 1 1 d D U
C251 C 0.1266(6) 0.3026(5) 0.9974(5) 0.264(13) Uiso 1 1 d D U
C252 C 0.1301(13) 0.2977(7) 0.9523(5) 0.259(13) Uiso 1 1 d D U
F1 F 0.5275(8) 0.3914(8) 0.8493(6) 0.207(11) Uiso 1 1 d D U
F2 F 0.4899(8) 0.4444(4) 0.8212(9) 0.209(11) Uiso 1 1 d D U
F3 F 0.5313(7) 0.4030(9) 0.7798(5) 0.214(11) Uiso 1 1 d D U
F4 F 0.1224(10) 0.5094(7) 0.6595(6) 0.265(15) Uiso 1 1 d D U
F5 F 0.1675(7) 0.5035(8) 0.6025(8) 0.264(15) Uiso 1 1 d D U
F6 F 0.0963(6) 0.4772(9) 0.6020(7) 0.265(15) Uiso 1 1 d D U
F7 F -0.0099(9) 0.0992(4) 0.6208(6) 0.169(9) Uiso 1 1 d D U
F8 F -0.0388(6) 0.1356(7) 0.6753(5) 0.148(8) Uiso 1 1 d D U
F9 F -0.0246(8) 0.1664(5) 0.6128(6) 0.156(9) Uiso 1 1 d D U
F10 F 0.3310(6) 0.0170(7) 0.8931(6) 0.181(10) Uiso 1 1 d D U
F11 F 0.3692(9) -0.0044(5) 0.8359(6) 0.183(10) Uiso 1 1 d D U
F12 F 0.4047(5) 0.0350(7) 0.8835(7) 0.168(9) Uiso 1 1 d D U
F13 F 0.1468(9) 0.3385(5) 1.0068(8) 0.274(15) Uiso 1 1 d D U
F14 F 0.1491(9) 0.2708(6) 1.0148(8) 0.266(15) Uiso 1 1 d D U
F15 F 0.0813(6) 0.3024(10) 1.0068(10) 0.266(15) Uiso 1 1 d D U
F16 F 0.4658(4) 0.2194(7) 0.5124(7) 0.173(9) Uiso 1 1 d D U
F17 F 0.4110(8) 0.1961(5) 0.4678(5) 0.172(9) Uiso 1 1 d D U
F18 F 0.4148(8) 0.2633(4) 0.4834(6) 0.156(9) Uiso 1 1 d D U
O1 O 0.122(2) 0.2634(8) 0.947(2) 0.257(14) Uiso 1 1 d D U
O1W O 0.5101(10) 0.2633(8) 0.8146(8) 0.135(11) Uiso 1 1 d D .
O2 O 0.136(2) 0.3259(10) 0.9308(14) 0.255(14) Uiso 1 1 d D U
O2W O 0.5323(4) 0.1835(7) 0.6917(8) 0.100 Uiso 1 1 d D .
O3 O 0.4295(8) 0.3901(13) 0.8219(13) 0.175(10) Uiso 1 1 d D U
O3W O 0.446(3) 0.0774(3) 0.743(2) 0.27(3) Uiso 1 1 d D .
O4 O 0.4729(16) 0.3483(6) 0.7958(12) 0.180(10) Uiso 1 1 d D U
O4W O 0.1691(10) 0.3756(3) 0.5236(7) 0.100 Uiso 1 1 d D .
O5 O 0.3772(9) 0.0782(9) 0.8219(9) 0.131(7) Uiso 1 1 d D U
O5W O 0.2591(9) 0.1918(8) 0.5012(9) 0.140(12) Uiso 1 1 d D .
O6 O 0.3120(7) 0.0705(10) 0.8503(11) 0.133(7) Uiso 1 1 d D U
O6W O 0.0420(3) 0.2197(7) 0.5769(8) 0.097(7) Uiso 1 1 d D .
O7 O 0.0552(10) 0.1648(9) 0.6316(9) 0.109(6) Uiso 1 1 d . U
O7W O 0.0558(7) 0.2039(6) 0.8933(7) 0.100 Uiso 1 1 d D .
O8 O 0.0402(6) 0.1312(9) 0.6877(8) 0.116(6) Uiso 1 1 d D U
O8W O 0.0865(17) 0.0665(13) 0.7454(11) 0.23(3) Uiso 1 1 d D .
O9 O 0.143(2) 0.4200(10) 0.6213(14) 0.253(14) Uiso 1 1 d D U
O9W O 0.2421(15) 0.0844(13) 0.9056(13) 0.158(15) Uiso 1 1 d . .
O10 O 0.1737(16) 0.450(2) 0.6722(10) 0.254(14) Uiso 1 1 d D U
O10W O 0.235(2) 0.4679(5) 0.8869(18) 0.25(3) Uiso 1 1 d D .
O11 O 0.4079(9) 0.2017(8) 0.5617(7) 0.109(6) Uiso 1 1 d D U
O11W O 0.3735(4) 0.4680(7) 0.8040(8) 0.100 Uiso 1 1 d D .
O12 O 0.3514(5) 0.2189(9) 0.5273(9) 0.115(6) Uiso 1 1 d D U
O12W O 0.1620(7) 0.4929(4) 0.7810(8) 0.100 Uiso 1 1 d D .
S1 S 0.1727(2) 0.13561(17) 0.6900(2) 0.0585(16) Uani 1 1 d . .
S2 S 0.1984(3) 0.08765(19) 0.7988(2) 0.072(2) Uani 1 1 d . .
S3 S 0.3090(3) 0.12052(16) 0.73529(18) 0.0598(18) Uani 1 1 d . .
S4 S 0.4100(3) 0.1547(3) 0.6673(2) 0.076(2) Uani 1 1 d . .
S5 S 0.2883(3) 0.17442(18) 0.61514(18) 0.0606(18) Uani 1 1 d . .
S6 S 0.1642(3) 0.1912(2) 0.5821(2) 0.070(2) Uani 1 1 d . .
S7 S 0.1208(2) 0.3104(2) 0.6043(2) 0.0652(18) Uani 1 1 d . .
S8 S 0.0997(2) 0.2411(2) 0.6957(2) 0.0635(18) Uani 1 1 d . .
S9 S 0.0816(3) 0.1671(2) 0.7935(3) 0.074(2) Uani 1 1 d . .
S10 S 0.1205(3) 0.2754(2) 0.8215(3) 0.095(3) Uani 1 1 d . .
S11 S 0.1464(3) 0.3588(2) 0.7208(3) 0.076(2) Uani 1 1 d . .
S12 S 0.1676(3) 0.38967(19) 0.8320(3) 0.077(2) Uani 1 1 d . .
S13 S 0.2682(3) 0.43513(18) 0.7431(2) 0.072(2) Uani 1 1 d D .
S14 S 0.3618(2) 0.35684(17) 0.7320(2) 0.0590(16) Uani 1 1 d . .
S15 S 0.2553(3) 0.36308(18) 0.64258(19) 0.0613(17) Uani 1 1 d . .
S16 S 0.4560(2) 0.2710(2) 0.7132(3) 0.077(2) Uani 1 1 d D .
S17 S 0.3605(2) 0.27474(19) 0.6307(2) 0.0569(15) Uani 1 1 d . .
S18 S 0.2543(3) 0.2886(2) 0.55192(18) 0.0642(18) Uani 1 1 d . .
S19 S 0.4258(3) 0.1777(2) 0.8004(2) 0.072(2) Uani 1 1 d . .
S20 S 0.3774(3) 0.2807(2) 0.8294(2) 0.070(2) Uani 1 1 d . .
S21 S 0.3132(3) 0.3813(2) 0.8580(2) 0.071(2) Uani 1 1 d . .
S22 S 0.2424(3) 0.2862(2) 0.8821(2) 0.0667(18) Uani 1 1 d . .
S23 S 0.1789(4) 0.1761(3) 0.8962(2) 0.102(4) Uani 1 1 d D .
S24 S 0.2993(3) 0.17570(18) 0.8497(2) 0.0619(17) Uani 1 1 d . .
Se1 Se 0.19858(10) 0.19524(6) 0.78737(7) 0.0532(7) Uani 1 1 d . .
Se2 Se 0.21335(9) 0.25860(7) 0.65251(7) 0.0491(6) Uani 1 1 d . .
Se3 Se 0.34798(9) 0.22443(7) 0.73093(7) 0.0491(6) Uani 1 1 d . .
Se4 Se 0.25019(10) 0.33254(6) 0.77709(8) 0.0522(6) Uani 1 1 d . .

loop_
_atom_site_aniso_label
_atom_site_aniso_U_11
_atom_site_aniso_U_22
_atom_site_aniso_U_33
_atom_site_aniso_U_23
_atom_site_aniso_U_13
_atom_site_aniso_U_12
Ag1 0.0554(10) 0.0434(8) 0.0429(8) 0.0048(7) 0.0119(8) 0.0150(8)
Ag2 0.0628(11) 0.0356(8) 0.0483(9) 0.0030(7) 0.0171(8) 0.0050(8)
Ag3 0.0630(11) 0.0345(8) 0.0497(9) 0.0044(7) 0.0154(8) 0.0083(8)
Ag4 0.0647(11) 0.0350(8) 0.0501(9) 0.0020(7) 0.0145(8) 0.0083(8)
Ag5 0.0767(13) 0.0334(8) 0.0499(9) 0.0042(7) 0.0147(9) 0.0103(8)
Ag6 0.0713(12) 0.0308(7) 0.0509(9) 0.0006(7) 0.0223(9) 0.0014(8)
Ag7 0.0868(19) 0.0926(19) 0.133(2) 0.0365(18) 0.0446(19) 0.0250(16)
Ag8 0.0776(15) 0.0827(15) 0.0743(13) -0.0111(12) 0.0139(12) -0.0078(13)
Ag9 0.0686(13) 0.0661(12) 0.0858(14) 0.0011(11) 0.0237(12) 0.0095(11)
Ag10 0.0968(18) 0.0639(13) 0.0805(15) -0.0075(11) -0.0106(14) 0.0221(13)
Ag11 0.0815(17) 0.111(2) 0.0877(17) -0.0040(16) -0.0018(14) 0.0222(16)
Ag12 0.0830(17) 0.105(2) 0.0991(19) 0.0129(16) 0.0008(15) 0.0163(16)
Ag13 0.0950(19) 0.0817(16) 0.0926(17) -0.0124(14) -0.0009(15) -0.0255(15)
Ag14 0.0786(16) 0.0876(17) 0.0875(16) -0.0051(13) 0.0037(13) -0.0091(14)
Ag15 0.115(2) 0.0774(15) 0.0913(18) 0.0003(13) 0.0103(17) -0.0023(16)
Ag16 0.0803(17) 0.0781(16) 0.129(2) 0.0390(16) 0.0069(17) 0.0157(14)
Ag17 0.0835(18) 0.0620(14) 0.165(3) 0.0232(17) 0.002(2) -0.0014(13)
Ag18 0.0553(11) 0.0465(9) 0.0701(11) 0.0137(8) 0.0076(9) 0.0040(9)
Ag19 0.0720(13) 0.0509(10) 0.0717(12) 0.0037(9) 0.0224(11) 0.0030(10)
Ag20 0.0686(13) 0.0637(12) 0.0737(13) 0.0127(10) 0.0124(11) -0.0139(10)
Ag21 0.0905(18) 0.0607(13) 0.0971(17) 0.0025(12) 0.0121(15) 0.0041(13)
Ag22 0.0613(12) 0.0584(12) 0.1041(17) -0.0060(12) 0.0173(13) 0.0117(10)
Ag23 0.0721(15) 0.0488(11) 0.146(2) 0.0120(13) 0.0371(16) 0.0148(11)
Ag24 0.117(2) 0.0699(15) 0.123(2) 0.0104(15) 0.051(2) 0.0154(15)
Ag25 0.092(2) 0.0839(17) 0.119(2) 0.0078(16) 0.0244(18) 0.0146(15)
Ag26 0.104(2) 0.0854(18) 0.170(3) 0.053(2) 0.049(2) 0.0325(17)
Ag27 0.117(2) 0.107(2) 0.099(2) -0.0375(17) 0.0355(19) -0.0113(19)
Ag28 0.0871(15) 0.0574(11) 0.0784(14) 0.0119(10) 0.0432(13) 0.0204(11)
Ag29 0.0903(16) 0.0586(12) 0.0802(14) -0.0098(11) 0.0289(13) 0.0086(12)
Ag30 0.0845(17) 0.0841(16) 0.0745(14) -0.0079(12) 0.0076(13) 0.0122(13)
Ag31 0.114(2) 0.0550(12) 0.0986(18) 0.0046(12) 0.0043(17) 0.0060(14)
Ag32 0.129(3) 0.111(2) 0.0864(18) -0.0165(16) 0.0400(19) -0.045(2)
Ag33 0.140(3) 0.0958(19) 0.0687(14) -0.0038(13) 0.0190(17) -0.0233(19)
Ag34 0.1075(19) 0.0538(11) 0.0718(13) 0.0027(10) -0.0141(14) 0.0098(12)
Ag35 0.140(2) 0.0551(11) 0.0598(12) 0.0037(10) -0.0205(14) 0.0049(14)
Ag36 0.149(3) 0.0905(18) 0.0690(15) -0.0131(13) -0.0040(17) 0.0405(19)
Ag37 0.1145(19) 0.0455(10) 0.0529(10) 0.0017(8) -0.0003(12) 0.0256(11)
Ag38 0.0921(16) 0.0450(10) 0.0668(12) -0.0077(9) -0.0040(12) 0.0099(10)
Ag39 0.0934(17) 0.0538(11) 0.0660(12) -0.0113(9) 0.0263(12) 0.0140(11)
Ag40 0.1041(18) 0.0463(10) 0.0658(12) 0.0058(9) 0.0125(12) 0.0067(11)
Ag41 0.0838(15) 0.0657(12) 0.0601(11) -0.0057(10) 0.0038(11) 0.0088(12)
Ag42 0.0957(17) 0.0575(11) 0.0490(10) -0.0020(9) 0.0021(11) -0.0028(11)
S1 0.066(4) 0.038(3) 0.072(4) -0.009(3) 0.006(3) 0.009(3)
S2 0.105(6) 0.042(3) 0.069(4) 0.008(3) 0.006(4) -0.001(4)
S3 0.102(6) 0.033(3) 0.044(3) -0.004(2) 0.009(3) 0.014(3)
S4 0.083(5) 0.086(5) 0.060(4) -0.004(4) -0.001(4) 0.051(5)
S5 0.089(5) 0.048(3) 0.045(3) -0.007(2) 0.005(3) 0.024(3)
S6 0.086(5) 0.060(4) 0.065(4) -0.001(3) 0.017(4) 0.012(4)
S7 0.059(4) 0.056(4) 0.081(5) 0.006(3) 0.012(4) 0.013(3)
S8 0.056(4) 0.061(4) 0.073(4) -0.007(3) 0.036(3) 0.004(3)
S9 0.084(5) 0.046(3) 0.093(5) 0.010(3) 0.033(5) 0.001(3)
S10 0.099(6) 0.040(3) 0.146(8) -0.017(4) 0.078(6) 0.003(4)
S11 0.063(4) 0.055(4) 0.111(6) -0.005(4) 0.023(4) 0.021(3)
S12 0.095(6) 0.039(3) 0.098(6) -0.001(3) 0.037(5) 0.008(4)
S13 0.090(5) 0.045(3) 0.083(5) 0.015(3) 0.019(4) 0.012(4)
S14 0.068(4) 0.039(3) 0.070(4) 0.007(3) 0.014(3) -0.007(3)
S15 0.085(5) 0.046(3) 0.053(3) 0.010(3) 0.022(3) -0.005(3)
S16 0.054(4) 0.086(5) 0.091(5) -0.008(4) 0.008(4) 0.015(4)
S17 0.047(3) 0.058(4) 0.066(4) 0.003(3) 0.011(3) 0.010(3)
S18 0.067(4) 0.084(5) 0.042(3) 0.005(3) 0.008(3) 0.004(4)
S19 0.095(6) 0.060(4) 0.061(4) -0.007(3) -0.008(4) 0.023(4)
S20 0.097(6) 0.050(3) 0.062(4) -0.006(3) -0.021(4) 0.014(4)
S21 0.087(5) 0.049(3) 0.078(5) -0.015(3) -0.003(4) 0.017(4)
S22 0.087(5) 0.052(4) 0.061(4) 0.001(3) 0.008(4) 0.005(4)
S23 0.163(11) 0.086(6) 0.055(4) -0.008(4) 0.037(5) -0.047(6)
S24 0.084(5) 0.047(3) 0.054(3) 0.007(3) -0.003(3) 0.008(3)
Se1 0.0820(19) 0.0300(11) 0.0476(13) 0.0005(10) 0.0232(14) -0.0005(12)
Se2 0.0594(15) 0.0417(12) 0.0463(12) 0.0035(10) 0.0137(12) 0.0095(12)
Se3 0.0643(16) 0.0394(12) 0.0435(12) 0.0026(10) 0.0067(12) 0.0187(12)
Se4 0.0656(16) 0.0287(11) 0.0624(15) 0.0020(10) 0.0173(13) 0.0041(11)

loop_
_atom_type_symbol
_atom_type_description
_atom_type_scat_dispersion_real
_atom_type_scat_dispersion_imag
_atom_type_scat_source
C C 0.0181 0.0091 'International Tables Vol C Tables 4.2.6.8 and 6.1.1.4'
H H 0.0000 0.0000 'International Tables Vol C Tables 4.2.6.8 and 6.1.1.4'
Ag Ag 0.1306 4.2820 'International Tables Vol C Tables 4.2.6.8 and 6.1.1.4'
F F 0.0727 0.0534 'International Tables Vol C Tables 4.2.6.8 and 6.1.1.4'
O O 0.0492 0.0322 'International Tables Vol C Tables 4.2.6.8 and 6.1.1.4'
S S 0.3331 0.5567 'International Tables Vol C Tables 4.2.6.8 and 6.1.1.4'
Se Se -0.7943 1.1372 'International Tables Vol C Tables 4.2.6.8 and 6.1.1.4'

loop_
_geom_angle_atom_site_label_1
_geom_angle_atom_site_label_2
_geom_angle_atom_site_label_3
_geom_angle
Ag2 Ag1 Ag4 90.31(7)
Ag2 Ag1 Ag39 55.36(6)
Ag3 Ag1 Ag2 59.92(6)
Ag3 Ag1 Ag4 59.99(6)
Ag3 Ag1 Ag39 102.93(8)
Ag4 Ag1 Ag39 144.40(8)
Ag5 Ag1 Ag2 60.26(6)
Ag5 Ag1 Ag3 89.50(6)
Ag5 Ag1 Ag4 59.62(6)
Ag5 Ag1 Ag39 91.64(7)
Ag18 Ag1 Ag2 114.18(8)
Ag18 Ag1 Ag3 71.48(6)
Ag18 Ag1 Ag4 101.69(7)
Ag18 Ag1 Ag5 158.91(8)
Ag18 Ag1 Ag37 127.40(8)
Ag18 Ag1 Ag39 101.24(8)
Ag37 Ag1 Ag2 102.55(8)
Ag37 Ag1 Ag3 160.19(9)
Ag37 Ag1 Ag4 114.85(8)
Ag37 Ag1 Ag5 72.68(6)
Ag37 Ag1 Ag39 69.84(8)
Se2 Ag1 Ag2 54.76(7)
Se2 Ag1 Ag3 54.56(7)
Se2 Ag1 Ag4 114.44(9)
Se2 Ag1 Ag5 114.80(9)
Se2 Ag1 Ag18 61.62(8)
Se2 Ag1 Ag37 125.03(11)
Se2 Ag1 Ag39 56.01(8)
Se2 Ag1 Se3 167.17(10)
Se3 Ag1 Ag2 115.14(9)
Se3 Ag1 Ag3 114.65(9)
Se3 Ag1 Ag4 54.80(7)
Se3 Ag1 Ag5 54.99(8)
Se3 Ag1 Ag18 124.45(10)
Se3 Ag1 Ag37 62.19(8)
Se3 Ag1 Ag39 127.29(9)
Ag1 Ag2 Ag5 59.64(6)
Ag1 Ag2 Ag6 89.62(7)
Ag1 Ag2 Ag38 89.83(7)
Ag3 Ag2 Ag1 59.95(6)
Ag3 Ag2 Ag5 89.16(7)
Ag3 Ag2 Ag6 59.97(6)
Ag3 Ag2 Ag38 142.13(9)
Ag5 Ag2 Ag6 59.04(6)
Ag5 Ag2 Ag38 54.16(6)
Ag6 Ag2 Ag38 101.07(7)
Ag28 Ag2 Ag1 160.33(9)
Ag28 Ag2 Ag3 103.19(7)
Ag28 Ag2 Ag5 113.71(8)
Ag28 Ag2 Ag6 72.14(8)
Ag28 Ag2 Ag38 100.62(8)
Ag28 Ag2 Ag39 130.64(10)
Ag39 Ag2 Ag1 68.59(7)
Ag39 Ag2 Ag3 113.15(8)
Ag39 Ag2 Ag5 99.48(8)
Ag39 Ag2 Ag6 155.89(10)
Ag39 Ag2 Ag38 69.86(7)
Se1 Ag2 Ag1 114.52(11)
Se1 Ag2 Ag3 114.39(9)
Se1 Ag2 Ag5 54.99(9)
Se1 Ag2 Ag6 54.54(7)
Se1 Ag2 Ag28 60.87(9)
Se1 Ag2 Ag38 55.08(7)
Se1 Ag2 Ag39 124.46(9)
Se2 Ag2 Ag1 54.68(8)
Se2 Ag2 Ag3 54.55(7)
Se2 Ag2 Ag5 114.10(10)
Se2 Ag2 Ag6 114.34(9)
Se2 Ag2 Ag28 126.00(10)
Se2 Ag2 Ag38 127.38(9)
Se2 Ag2 Ag39 61.82(8)
Se2 Ag2 Se1 166.60(13)
Ag1 Ag3 Ag4 60.24(6)
Ag1 Ag3 Ag6 89.96(6)
Ag2 Ag3 Ag1 60.14(6)
Ag2 Ag3 Ag4 90.59(7)
Ag2 Ag3 Ag6 60.38(6)
Ag4 Ag3 Ag6 59.88(6)
Ag20 Ag3 Ag1 101.77(8)
Ag20 Ag3 Ag2 159.77(9)
Ag20 Ag3 Ag4 71.31(7)
Ag20 Ag3 Ag6 114.41(9)
Ag20 Ag3 Ag22 126.08(9)
Ag22 Ag3 Ag1 115.22(8)
Ag22 Ag3 Ag2 73.02(8)
Ag22 Ag3 Ag4 161.72(9)
Ag22 Ag3 Ag6 103.82(9)
Se2 Ag3 Ag1 54.84(8)
Se2 Ag3 Ag2 54.92(7)
Se2 Ag3 Ag4 114.97(9)
Se2 Ag3 Ag6 115.12(8)
Se2 Ag3 Ag20 124.18(10)
Se2 Ag3 Ag22 62.25(9)
Se2 Ag3 Se4 167.40(10)
Se4 Ag3 Ag1 114.93(10)
Se4 Ag3 Ag2 114.78(8)
Se4 Ag3 Ag4 54.86(8)
Se4 Ag3 Ag6 54.50(7)
Se4 Ag3 Ag20 62.36(8)
Se4 Ag3 Ag22 124.52(10)
Ag1 Ag4 Ag42 101.41(6)
Ag3 Ag4 Ag1 59.77(6)
Ag3 Ag4 Ag42 142.99(8)
Ag5 Ag4 Ag1 59.82(6)
Ag5 Ag4 Ag3 89.49(8)
Ag5 Ag4 Ag6 59.51(6)
Ag5 Ag4 Ag42 54.45(6)
Ag6 Ag4 Ag1 89.81(7)
Ag6 Ag4 Ag3 60.09(6)
Ag6 Ag4 Ag42 90.75(7)
Ag19 Ag4 Ag1 72.62(7)
Ag19 Ag4 Ag3 103.45(8)
Ag19 Ag4 Ag5 114.52(8)
Ag19 Ag4 Ag6 160.97(10)
Ag19 Ag4 Ag41 128.21(10)
Ag19 Ag4 Ag42 99.70(8)
Ag41 Ag4 Ag1 158.18(9)
Ag41 Ag4 Ag3 113.66(8)
Ag41 Ag4 Ag5 101.03(8)
Ag41 Ag4 Ag6 70.21(7)
Ag41 Ag4 Ag42 71.15(7)
Se3 Ag4 Ag1 54.62(8)
Se3 Ag4 Ag3 114.26(9)
Se3 Ag4 Ag5 55.02(8)
Se3 Ag4 Ag6 114.40(9)
Se3 Ag4 Ag19 61.39(8)
Se3 Ag4 Ag41 125.19(10)
Se3 Ag4 Ag42 54.65(7)
Se4 Ag4 Ag1 114.31(10)
Se4 Ag4 Ag3 54.71(8)
Se4 Ag4 Ag5 113.89(10)
Se4 Ag4 Ag6 54.54(7)
Se4 Ag4 Ag19 125.90(9)
Se4 Ag4 Ag41 61.46(9)
Se4 Ag4 Ag42 127.86(9)
Se4 Ag4 Se3 166.44(13)
Ag1 Ag5 Ag2 60.10(6)
Ag4 Ag5 Ag1 60.56(6)
Ag4 Ag5 Ag2 90.76(7)
Ag6 Ag5 Ag1 90.83(6)
Ag6 Ag5 Ag2 60.65(6)
Ag6 Ag5 Ag4 60.52(6)
Ag38 Ag5 Ag1 99.26(8)
Ag38 Ag5 Ag2 69.05(7)
Ag38 Ag5 Ag4 157.45(9)
Ag38 Ag5 Ag6 113.74(10)
Ag38 Ag5 Ag42 131.49(9)
Ag42 Ag5 Ag1 113.60(9)
Ag42 Ag5 Ag2 158.81(8)
Ag42 Ag5 Ag4 69.84(7)
Ag42 Ag5 Ag6 100.92(8)
Se1 Ag5 Ag1 114.79(10)
Se1 Ag5 Ag2 54.79(8)
Se1 Ag5 Ag4 115.50(9)
Se1 Ag5 Ag6 55.15(7)
Se1 Ag5 Ag38 61.46(8)
Se1 Ag5 Ag42 125.34(10)
Se3 Ag5 Ag1 54.96(7)
Se3 Ag5 Ag2 114.95(9)
Se3 Ag5 Ag4 55.17(7)
Se3 Ag5 Ag6 115.55(8)
Se3 Ag5 Ag38 123.51(10)
Se3 Ag5 Ag42 61.29(9)
Se3 Ag5 Se1 167.91(11)
Ag3 Ag6 Ag2 59.65(6)
Ag4 Ag6 Ag2 90.25(7)
Ag4 Ag6 Ag3 60.03(6)
Ag5 Ag6 Ag2 60.31(6)
Ag5 Ag6 Ag3 89.71(6)
Ag5 Ag6 Ag4 59.97(6)
Ag23 Ag6 Ag2 100.22(10)
Ag23 Ag6 Ag3 71.51(8)
Ag23 Ag6 Ag4 115.34(8)
Ag23 Ag6 Ag5 158.60(11)
Ag23 Ag6 Ag40 124.63(10)
Ag40 Ag6 Ag2 115.52(7)
Ag40 Ag6 Ag3 163.46(9)
Ag40 Ag6 Ag4 105.74(9)
Ag40 Ag6 Ag5 75.01(7)
Se1 Ag6 Ag2 54.76(7)
Se1 Ag6 Ag3 114.30(9)
Se1 Ag6 Ag4 115.37(9)
Se1 Ag6 Ag5 55.56(8)
Se1 Ag6 Ag23 122.49(12)
Se1 Ag6 Ag40 62.16(9)
Se4 Ag6 Ag2 114.36(9)
Se4 Ag6 Ag3 54.79(8)
Se4 Ag6 Ag4 55.00(8)
Se4 Ag6 Ag5 114.80(10)
Se4 Ag6 Ag23 62.85(9)
Se4 Ag6 Ag40 126.05(11)
Se4 Ag6 Se1 167.35(11)
Ag8 Ag7 Ag17 131.56(14)
Ag8 Ag7 Ag21 62.31(10)
Ag17 Ag7 Ag21 102.38(12)
O4W Ag7 Ag8 144.9(6)
O4W Ag7 Ag17 80.5(6)
O4W Ag7 Ag21 133.1(7)
O4W Ag7 S7 101.6(7)
S7 Ag7 Ag8 109.21(19)
S7 Ag7 Ag17 53.9(2)
S7 Ag7 Ag21 52.11(19)
S18 Ag7 Ag8 54.0(2)
S18 Ag7 Ag17 101.7(2)
S18 Ag7 Ag21 111.7(2)
S18 Ag7 O4W 113.3(7)
S18 Ag7 S7 133.5(3)
Ag7 Ag8 Ag9 104.01(12)
Ag7 Ag8 Ag21 60.70(9)
Ag9 Ag8 Ag21 134.83(11)
O5W Ag8 Ag7 145.3(8)
O5W Ag8 Ag9 64.9(8)
O5W Ag8 Ag21 150.4(8)
S6 Ag8 Ag7 106.6(2)
S6 Ag8 Ag9 104.5(2)
S6 Ag8 Ag21 51.32(19)
S6 Ag8 O5W 108.1(9)
S6 Ag8 S18 131.8(3)
S18 Ag8 Ag7 53.6(2)
S18 Ag8 Ag9 53.88(19)
S18 Ag8 Ag21 109.8(2)
S18 Ag8 O5W 99.8(9)
Ag8 Ag9 Ag10 162.59(11)
Ag18 Ag9 Ag8 95.24(9)
Ag18 Ag9 Ag10 89.27(9)
O12 Ag9 Ag8 115.4(6)
O12 Ag9 Ag10 73.8(6)
O12 Ag9 Ag18 128.1(8)
O12 Ag9 S5 110.0(8)
O12 Ag9 S18 110.1(8)
S5 Ag9 Ag8 98.3(2)
S5 Ag9 Ag10 64.3(2)
S5 Ag9 Ag18 105.30(16)
S5 Ag9 S18 137.8(3)
S18 Ag9 Ag8 52.15(19)
S18 Ag9 Ag10 141.1(2)
S18 Ag9 Ag18 57.06(17)
Ag11 Ag10 Ag9 162.25(11)
Ag37 Ag10 Ag9 89.72(10)
Ag37 Ag10 Ag11 95.17(11)
O11 Ag10 Ag9 80.3(6)
O11 Ag10 Ag11 105.5(7)
O11 Ag10 Ag37 141.9(8)
O11 Ag10 S4 111.6(6)
O11 Ag10 S17 105.1(7)
S4 Ag10 Ag9 143.0(3)
S4 Ag10 Ag11 51.1(2)
S4 Ag10 Ag37 58.8(2)
S17 Ag10 Ag9 66.78(18)
S17 Ag10 Ag11 95.47(19)
S17 Ag10 Ag37 104.43(18)
S17 Ag10 S4 135.3(3)
Ag12 Ag11 Ag10 136.82(13)
Ag36 Ag11 Ag10 101.50(14)
Ag36 Ag11 Ag12 60.19(10)
O2W Ag11 Ag10 145.2(7)
O2W Ag11 Ag12 74.2(7)
O2W Ag11 Ag36 79.8(6)
S4 Ag11 Ag10 52.83(18)
S4 Ag11 Ag12 110.9(2)
S4 Ag11 Ag36 53.2(2)
S4 Ag11 O2W 108.1(7)
S4 Ag11 S16 136.7(3)
S16 Ag11 Ag10 107.2(2)
S16 Ag11 Ag12 53.8(2)
S16 Ag11 Ag36 108.2(2)
S16 Ag11 O2W 105.2(7)
Ag11 Ag12 Ag13 101.42(12)
Ag36 Ag12 Ag11 59.51(11)
Ag36 Ag12 Ag13 129.14(14)
O1W Ag12 Ag11 144.9(8)
O1W Ag12 Ag13 65.8(8)
O1W Ag12 Ag36 154.0(8)
O1W Ag12 S16 99.6(8)
S16 Ag12 Ag11 52.3(2)
S16 Ag12 Ag13 52.9(2)
S16 Ag12 Ag36 106.3(2)
S19 Ag12 Ag11 106.7(2)
S19 Ag12 Ag13 101.4(2)
S19 Ag12 Ag36 52.23(19)
S19 Ag12 O1W 107.9(8)
S19 Ag12 S16 128.9(3)
Ag12 Ag13 Ag14 164.31(13)
Ag12 Ag13 Ag19 95.73(11)
Ag19 Ag13 Ag14 85.91(11)
O4 Ag13 Ag12 117.0(10)
O4 Ag13 Ag14 74.0(10)
O4 Ag13 Ag19 123.5(11)
O4 Ag13 S16 109.0(10)
O4 Ag13 S20 112.0(10)
S16 Ag13 Ag12 53.4(2)
S16 Ag13 Ag14 136.2(2)
S16 Ag13 Ag19 55.21(19)
S20 Ag13 Ag12 101.8(2)
S20 Ag13 Ag14 62.81(18)
S20 Ag13 Ag19 103.7(2)
S20 Ag13 S16 138.7(3)
Ag13 Ag14 Ag15 165.05(13)
Ag41 Ag14 Ag13 93.45(10)
Ag41 Ag14 Ag15 95.40(11)
O3 Ag14 Ag13 81.2(8)
O3 Ag14 Ag15 99.8(9)
O3 Ag14 Ag41 138.7(12)
O3 Ag14 S14 109.0(10)
O3 Ag14 S21 105.3(9)
S14 Ag14 Ag13 72.01(19)
S14 Ag14 Ag15 93.75(19)
S14 Ag14 Ag41 108.06(19)
S14 Ag14 S21 133.8(3)
S21 Ag14 Ag13 144.3(2)
S21 Ag14 Ag15 50.01(19)
S21 Ag14 Ag41 58.19(19)
Ag24 Ag15 Ag14 126.67(12)
Ag25 Ag15 Ag14 98.35(11)
Ag25 Ag15 Ag24 58.74(11)
O11W Ag15 Ag14 82.0(6)
O11W Ag15 Ag24 145.1(6)
O11W Ag15 Ag25 145.3(7)
O11W Ag15 S13 107.8(7)
S13 Ag15 Ag14 104.89(19)
S13 Ag15 Ag24 50.7(2)
S13 Ag15 Ag25 105.6(2)
S21 Ag15 Ag14 51.6(2)
S21 Ag15 Ag24 106.0(2)
S21 Ag15 Ag25 51.9(2)
S21 Ag15 O11W 108.0(7)
S21 Ag15 S13 132.5(3)
Ag20 Ag16 Ag17 90.87(12)
Ag20 Ag16 Ag24 95.52(13)
Ag24 Ag16 Ag17 163.48(14)
O10 Ag16 Ag17 80.0(14)
O10 Ag16 Ag20 136.4(15)
O10 Ag16 Ag24 105.2(14)
O10 Ag16 S11 107.0(15)
O10 Ag16 S13 106.5(14)
S11 Ag16 Ag17 69.7(2)
S11 Ag16 Ag20 109.38(19)
S11 Ag16 Ag24 93.8(2)
S11 Ag16 S13 137.1(3)
S13 Ag16 Ag17 142.7(2)
S13 Ag16 Ag20 58.66(17)
S13 Ag16 Ag24 51.7(2)
Ag7 Ag17 Ag16 164.57(14)
Ag22 Ag17 Ag7 97.59(11)
Ag22 Ag17 Ag16 86.98(13)
O9 Ag17 Ag7 114.8(10)
O9 Ag17 Ag16 74.5(10)
O9 Ag17 Ag22 121.0(16)
O9 Ag17 S7 105.2(13)
O9 Ag17 S15 112.7(14)
S7 Ag17 Ag7 52.25(19)
S7 Ag17 Ag16 139.7(2)
S7 Ag17 Ag22 58.03(19)
S15 Ag17 Ag7 100.8(2)
S15 Ag17 Ag16 63.81(18)
S15 Ag17 Ag22 107.28(19)
S15 Ag17 S7 140.7(3)
Ag1 Ag18 Ag9 81.11(7)
S15 Ag18 Ag1 118.67(16)
S15 Ag18 Ag9 153.6(2)
S15 Ag18 S18 101.1(2)
S15 Ag18 Se2 94.07(18)
S17 Ag18 Ag1 73.51(17)
S17 Ag18 Ag9 70.40(18)
S17 Ag18 S15 129.5(3)
S17 Ag18 S18 111.5(2)
S17 Ag18 Se2 124.10(18)
S18 Ag18 Ag1 123.10(19)
S18 Ag18 Ag9 52.53(18)
S18 Ag18 Se2 87.05(18)
Se2 Ag18 Ag1 53.48(7)
Se2 Ag18 Ag9 84.05(9)
Ag4 Ag19 Ag13 81.39(9)
S14 Ag19 Ag4 73.28(16)
S14 Ag19 Ag13 73.2(2)
S14 Ag19 S16 112.1(3)
S14 Ag19 S17 127.9(2)
S14 Ag19 Se3 124.53(18)
S16 Ag19 Ag4 123.0(2)
S16 Ag19 Ag13 51.0(2)
S16 Ag19 Se3 87.6(2)
S17 Ag19 Ag4 115.99(18)
S17 Ag19 Ag13 154.61(18)
S17 Ag19 S16 104.0(3)
S17 Ag19 Se3 92.39(18)
Se3 Ag19 Ag4 53.62(7)
Se3 Ag19 Ag13 83.36(9)
Ag3 Ag20 Ag16 78.48(9)
S13 Ag20 Ag3 122.8(2)
S13 Ag20 Ag16 54.7(2)
S13 Ag20 Se4 86.48(17)
S14 Ag20 Ag3 117.96(16)
S14 Ag20 Ag16 155.2(2)
S14 Ag20 S13 100.8(3)
S14 Ag20 Se4 93.45(18)
S15 Ag20 Ag3 74.58(17)
S15 Ag20 Ag16 68.8(2)
S15 Ag20 S13 110.4(3)
S15 Ag20 S14 131.3(3)
S15 Ag20 Se4 124.09(19)
Se4 Ag20 Ag3 52.98(8)
Se4 Ag20 Ag16 81.90(10)
Ag7 Ag21 Ag8 56.99(9)
Ag7 Ag21 Ag29 125.58(14)
Ag29 Ag21 Ag8 99.39(11)
O6W Ag21 Ag7 151.9(6)
O6W Ag21 Ag8 143.5(6)
O6W Ag21 Ag29 76.8(6)
S6 Ag21 Ag7 103.1(2)
S6 Ag21 Ag8 51.3(2)
S6 Ag21 Ag29 52.95(18)
S6 Ag21 O6W 104.4(7)
S6 Ag21 S7 128.0(3)
S7 Ag21 Ag7 52.41(19)
S7 Ag21 Ag8 104.6(2)
S7 Ag21 Ag29 100.6(2)
S7 Ag21 O6W 111.8(7)
Ag3 Ag22 Ag17 81.36(10)
S7 Ag22 Ag3 124.48(19)
S7 Ag22 Ag17 54.17(19)
S7 Ag22 Se2 86.35(17)
S8 Ag22 Ag3 115.0(2)
S8 Ag22 Ag17 154.5(2)
S8 Ag22 S7 100.8(3)
S8 Ag22 Se2 92.52(17)
S11 Ag22 Ag3 73.9(2)
S11 Ag22 Ag17 74.7(2)
S11 Ag22 S7 116.2(3)
S11 Ag22 S8 127.3(3)
S11 Ag22 Se2 124.3(2)
Se2 Ag22 Ag3 52.78(8)
Se2 Ag22 Ag17 81.97(10)
Ag6 Ag23 Ag26 80.03(11)
S10 Ag23 Ag6 76.0(2)
S10 Ag23 Ag26 69.7(3)
S10 Ag23 S12 109.9(3)
S10 Ag23 Se4 125.5(3)
S11 Ag23 Ag6 119.67(19)
S11 Ag23 Ag26 150.6(2)
S11 Ag23 S10 133.2(4)
S11 Ag23 S12 98.9(3)
S11 Ag23 Se4 92.5(2)
S12 Ag23 Ag6 120.6(2)
S12 Ag23 Ag26 51.9(2)
S12 Ag23 Se4 84.4(2)
Se4 Ag23 Ag6 53.19(7)
Se4 Ag23 Ag26 82.37(13)
Ag16 Ag24 Ag15 103.99(12)
Ag16 Ag24 Ag25 133.09(12)
Ag25 Ag24 Ag15 60.05(11)
O12W Ag24 Ag15 125.2(6)
O12W Ag24 Ag16 99.7(7)
O12W Ag24 Ag25 126.1(7)
S12 Ag24 Ag15 109.5(3)
S12 Ag24 Ag16 108.7(2)
S12 Ag24 Ag25 51.8(3)
S12 Ag24 O12W 108.4(7)
S13 Ag24 Ag15 51.8(2)
S13 Ag24 Ag16 56.4(2)
S13 Ag24 Ag25 107.9(2)
S13 Ag24 O12W 110.9(7)
S13 Ag24 S12 139.8(3)
Ag24 Ag25 Ag15 61.21(11)
Ag26 Ag25 Ag15 137.23(15)
Ag26 Ag25 Ag24 101.40(15)
O10W Ag25 Ag15 80.3(16)
O10W Ag25 Ag24 82.0(15)
O10W Ag25 Ag26 139.2(17)
S12 Ag25 Ag15 110.9(2)
S12 Ag25 Ag24 52.1(2)
S12 Ag25 Ag26 53.62(19)
S12 Ag25 O10W 104.9(17)
S12 Ag25 S21 138.4(3)
S21 Ag25 Ag15 51.5(2)
S21 Ag25 Ag24 107.9(2)
S21 Ag25 Ag26 109.9(2)
S21 Ag25 O10W 107.5(18)
Ag23 Ag26 Ag25 96.10(12)
O2 Ag26 Ag23 132.6(16)
O2 Ag26 Ag25 114.3(11)
O2 Ag26 S12 112.7(11)
O2 Ag26 S22 105.6(14)
S12 Ag26 Ag23 59.1(2)
S12 Ag26 Ag25 51.7(2)
S22 Ag26 Ag23 107.5(2)
S22 Ag26 Ag25 94.1(2)
S22 Ag26 S12 136.4(3)
Ag40 Ag27 Ag32 95.80(12)
O1 Ag27 Ag32 112.2(9)
O1 Ag27 Ag40 123.4(16)
S10 Ag27 Ag32 102.1(3)
S10 Ag27 Ag40 103.1(2)
S10 Ag27 O1 116.5(13)
S10 Ag27 S23 140.2(3)
S23 Ag27 Ag32 53.0(3)
S23 Ag27 Ag40 57.2(3)
S23 Ag27 O1 102.5(12)
Ag2 Ag28 Ag30 79.34(8)
S8 Ag28 Ag2 72.52(16)
S8 Ag28 Ag30 72.22(19)
S8 Ag28 S9 111.6(3)
S8 Ag28 S10 127.6(3)
S8 Ag28 Se1 123.85(17)
S9 Ag28 Ag2 121.11(18)
S9 Ag28 Ag30 51.03(19)
S9 Ag28 Se1 87.2(2)
S10 Ag28 Ag2 118.2(2)
S10 Ag28 Ag30 155.4(2)
S10 Ag28 S9 104.5(3)
S10 Ag28 Se1 93.8(3)
Se1 Ag28 Ag2 53.44(7)
Se1 Ag28 Ag30 83.12(9)
Ag21 Ag29 Ag30 166.11(11)
Ag39 Ag29 Ag21 99.22(10)
Ag39 Ag29 Ag30 93.64(10)
O7 Ag29 Ag21 93.2(8)
O7 Ag29 Ag30 80.0(8)
O7 Ag29 Ag39 140.2(8)
O7 Ag29 S6 105.4(8)
O7 Ag29 S8 101.8(8)
S6 Ag29 Ag21 51.12(19)
S6 Ag29 Ag30 142.4(2)
S6 Ag29 Ag39 58.0(2)
S8 Ag29 Ag21 98.3(2)
S8 Ag29 Ag30 71.53(19)
S8 Ag29 Ag39 113.4(2)
S8 Ag29 S6 139.5(3)
Ag28 Ag30 Ag29 86.05(9)
Ag31 Ag30 Ag28 95.39(10)
Ag31 Ag30 Ag29 161.14(13)
O8 Ag30 Ag28 127.2(7)
O8 Ag30 Ag29 80.0(7)
O8 Ag30 Ag31 113.2(7)
O8 Ag30 S9 107.2(8)
S1 Ag30 Ag28 106.53(19)
S1 Ag30 Ag29 64.11(18)
S1 Ag30 Ag31 97.6(2)
S1 Ag30 O8 112.0(7)
S1 Ag30 S9 138.4(3)
S9 Ag30 Ag28 56.19(18)
S9 Ag30 Ag29 138.11(19)
S9 Ag30 Ag31 53.21(19)
Ag30 Ag31 Ag33 132.01(13)
Ag32 Ag31 Ag30 102.91(12)
Ag32 Ag31 Ag33 59.86(12)
O8W Ag31 Ag30 68.2(12)
O8W Ag31 Ag32 146.6(13)
O8W Ag31 Ag33 149.7(13)
O8W Ag31 S9 102.0(13)
S2 Ag31 Ag30 107.0(2)
S2 Ag31 Ag32 106.5(2)
S2 Ag31 Ag33 50.1(2)
S2 Ag31 O8W 106.9(13)
S2 Ag31 S9 133.3(3)
S9 Ag31 Ag30 52.4(2)
S9 Ag31 Ag32 53.9(2)
S9 Ag31 Ag33 108.3(3)
Ag27 Ag32 Ag33 101.31(15)
Ag31 Ag32 Ag27 134.33(13)
Ag31 Ag32 Ag33 63.75(11)
O7W Ag32 Ag27 66.5(6)
O7W Ag32 Ag31 143.7(7)
O7W Ag32 Ag33 151.0(6)
O7W Ag32 S23 103.9(7)
S9 Ag32 Ag27 102.4(2)
S9 Ag32 Ag31 54.69(18)
S9 Ag32 Ag33 112.6(2)
S9 Ag32 O7W 96.0(7)
S9 Ag32 S23 134.4(3)
S23 Ag32 Ag27 52.6(3)
S23 Ag32 Ag31 112.0(3)
S23 Ag32 Ag33 52.5(3)
Ag32 Ag33 Ag31 56.40(11)
Ag34 Ag33 Ag31 99.39(11)
Ag34 Ag33 Ag32 128.19(13)
O9W Ag33 Ag31 150.0(11)
O9W Ag33 Ag32 147.4(11)
O9W Ag33 Ag34 76.6(12)
O9W Ag33 S2 108.8(11)
O9W Ag33 S23 104.1(11)
S2 Ag33 Ag31 50.4(2)
S2 Ag33 Ag32 103.5(3)
S2 Ag33 Ag34 54.6(2)
S2 Ag33 S23 134.4(3)
S23 Ag33 Ag31 105.6(3)
S23 Ag33 Ag32 52.9(3)
S23 Ag33 Ag34 105.8(3)
Ag33 Ag34 Ag35 164.51(12)
Ag38 Ag34 Ag33 99.20(12)
Ag38 Ag34 Ag35 93.33(10)
O6 Ag34 Ag33 98.0(6)
O6 Ag34 Ag35 77.1(7)
O6 Ag34 Ag38 142.1(8)
O6 Ag34 S2 107.3(8)
O6 Ag34 S24 99.7(9)
S2 Ag34 Ag33 51.8(2)
S2 Ag34 Ag35 143.6(2)
S2 Ag34 Ag38 60.43(18)
S24 Ag34 Ag33 96.7(2)
S24 Ag34 Ag35 70.1(2)
S24 Ag34 Ag38 111.53(17)
S24 Ag34 S2 140.3(3)
Ag36 Ag35 Ag34 162.68(12)
Ag36 Ag35 Ag42 96.21(11)
Ag42 Ag35 Ag34 88.14(10)
O5 Ag35 Ag34 82.0(6)
O5 Ag35 Ag36 106.6(6)
O5 Ag35 Ag42 132.7(8)
O5 Ag35 S3 109.2(8)
O5 Ag35 S19 106.0(8)
S3 Ag35 Ag34 64.80(19)
S3 Ag35 Ag36 98.0(2)
S3 Ag35 Ag42 107.82(17)
S3 Ag35 S19 139.6(3)
S19 Ag35 Ag34 140.5(2)
S19 Ag35 Ag36 52.7(2)
S19 Ag35 Ag42 57.59(19)
Ag11 Ag36 Ag12 60.30(11)
Ag35 Ag36 Ag11 133.08(13)
Ag35 Ag36 Ag12 104.35(11)
O3W Ag36 Ag11 139.1(18)
O3W Ag36 Ag12 141.9(18)
O3W Ag36 Ag35 81.9(18)
S4 Ag36 Ag11 52.7(3)
S4 Ag36 Ag12 110.6(3)
S4 Ag36 Ag35 107.5(3)
S4 Ag36 O3W 102.8(18)
S19 Ag36 Ag11 107.8(2)
S19 Ag36 Ag12 52.7(2)
S19 Ag36 Ag35 54.9(2)
S19 Ag36 O3W 110.7(18)
S19 Ag36 S4 137.7(3)
Ag1 Ag37 Ag10 80.98(8)
S3 Ag37 Ag1 116.57(17)
S3 Ag37 Ag10 154.0(2)
S3 Ag37 S4 102.2(3)
S3 Ag37 Se3 92.50(16)
S4 Ag37 Ag1 122.1(2)
S4 Ag37 Ag10 52.03(19)
S4 Ag37 Se3 85.6(2)
S5 Ag37 Ag1 75.07(15)
S5 Ag37 Ag10 67.9(2)
S5 Ag37 S3 132.8(3)
S5 Ag37 S4 108.6(3)
S5 Ag37 Se3 124.15(17)
Se3 Ag37 Ag1 53.32(7)
Se3 Ag37 Ag10 83.00(10)
Ag5 Ag38 Ag2 56.79(6)
Ag5 Ag38 Ag34 75.07(8)
Ag34 Ag38 Ag2 122.82(8)
S1 Ag38 Ag2 67.24(15)
S1 Ag38 Ag5 122.75(17)
S1 Ag38 Ag34 155.6(2)
S1 Ag38 S2 102.8(3)
S1 Ag38 Se1 97.60(17)
S2 Ag38 Ag2 128.6(2)
S2 Ag38 Ag5 120.12(19)
S2 Ag38 Ag34 52.9(2)
S2 Ag38 Se1 85.82(17)
S3 Ag38 Ag2 118.56(16)
S3 Ag38 Ag5 73.59(16)
S3 Ag38 Ag34 67.35(16)
S3 Ag38 S1 130.6(2)
S3 Ag38 S2 105.9(3)
S3 Ag38 Se1 123.59(18)
Se1 Ag38 Ag2 48.99(7)
Se1 Ag38 Ag5 54.13(8)
Se1 Ag38 Ag34 79.18(9)
Ag2 Ag39 Ag1 56.05(6)
Ag2 Ag39 Ag29 73.39(8)
Ag29 Ag39 Ag1 120.50(8)
S1 Ag39 Ag1 119.23(18)
S1 Ag39 Ag2 73.82(15)
S1 Ag39 Ag29 65.84(18)
S1 Ag39 S6 105.5(3)
S1 Ag39 Se2 121.78(16)
S5 Ag39 Ag1 66.96(17)
S5 Ag39 Ag2 122.23(19)
S5 Ag39 Ag29 154.64(19)
S5 Ag39 S1 134.7(2)
S5 Ag39 S6 102.5(2)
S5 Ag39 Se2 96.15(18)
S6 Ag39 Ag1 125.82(19)
S6 Ag39 Ag2 117.00(18)
S6 Ag39 Ag29 52.66(18)
S6 Ag39 Se2 83.25(18)
Se2 Ag39 Ag1 48.32(8)
Se2 Ag39 Ag2 52.64(7)
Se2 Ag39 Ag29 77.45(9)
Ag6 Ag40 Ag27 84.62(11)
S22 Ag40 Ag6 75.01(18)
S22 Ag40 Ag27 78.0(2)
S22 Ag40 S23 116.8(3)
S22 Ag40 S24 124.1(3)
S22 Ag40 Se1 126.0(2)
S23 Ag40 Ag6 126.4(3)
S23 Ag40 Ag27 52.2(3)
S23 Ag40 Se1 87.4(2)
S24 Ag40 Ag6 111.41(17)
S24 Ag40 Ag27 154.7(2)
S24 Ag40 S23 103.1(3)
S24 Ag40 Se1 91.33(19)
Se1 Ag40 Ag6 53.20(7)
Se1 Ag40 Ag27 82.79(12)
Ag4 Ag41 Ag14 77.52(9)
S20 Ag41 Ag4 74.11(17)
S20 Ag41 Ag14 65.1(2)
S20 Ag41 S21 106.0(3)
S20 Ag41 Se4 123.26(19)
S21 Ag41 Ag4 119.5(2)
S21 Ag41 Ag14 52.4(2)
S21 Ag41 Se4 86.1(2)
S22 Ag41 Ag4 120.3(2)
S22 Ag41 Ag14 156.0(2)
S22 Ag41 S20 132.3(3)
S22 Ag41 S21 103.7(3)
S22 Ag41 Se4 95.1(2)
Se4 Ag41 Ag4 53.05(7)
Se4 Ag41 Ag14 83.15(10)
Ag5 Ag42 Ag4 55.71(6)
Ag5 Ag42 Ag35 78.16(8)
Ag35 Ag42 Ag4 124.19(8)
S19 Ag42 Ag4 127.70(19)
S19 Ag42 Ag5 121.73(19)
S19 Ag42 Ag35 52.3(2)
S19 Ag42 Se3 86.07(18)
S20 Ag42 Ag4 66.79(18)
S20 Ag42 Ag5 121.1(2)
S20 Ag42 Ag35 154.1(2)
S20 Ag42 S19 101.8(3)
S20 Ag42 Se3 97.25(19)
S24 Ag42 Ag4 114.7(2)
S24 Ag42 Ag5 72.29(19)
S24 Ag42 Ag35 71.90(18)
S24 Ag42 S19 111.6(3)
S24 Ag42 S20 128.0(3)
S24 Ag42 Se3 123.0(2)
Se3 Ag42 Ag4 48.54(6)
Se3 Ag42 Ag5 53.56(8)
Se3 Ag42 Ag35 80.16(8)
H1A C1 H1B 109.5
H1A C1 H1C 109.5
H1B C1 H1C 109.5
C2 C1 H1A 109.5
C2 C1 H1B 109.5
C2 C1 H1C 109.5
C1 C2 C4 100.88(10)
C1 C2 C5 100.88(10)
C3 C2 C1 117.10(13)
C3 C2 C4 117.09(13)
C3 C2 C5 117.10(13)
C5 C2 C4 100.88(10)
C2 C3 H3A 109.5
C2 C3 H3B 109.5
C2 C3 H3C 109.5
H3A C3 H3B 109.5
H3A C3 H3C 109.5
H3B C3 H3C 109.5
C2 C4 H4A 109.5
C2 C4 H4B 109.5
C2 C4 H4C 109.5
H4A C4 H4B 109.5
H4A C4 H4C 109.5
H4B C4 H4C 109.5
C6 C7 H7 120.0
C6 C7 C8 120.0
C8 C7 H7 120.0
C7 C6 H6 120.0
C7 C6 C5 120.0
C5 C6 H6 120.0
C6 C5 C2 118.2(16)
C10 C5 C2 121.5(15)
C10 C5 C6 120.0
C5 C10 H10 120.0
C5 C10 C9 120.0
C9 C10 H10 120.0
C10 C9 H9 120.0
C10 C9 C8 120.0
C8 C9 H9 120.0
C7 C8 S17 121.0(16)
C9 C8 C7 120.0
C9 C8 S17 119.0(16)
C14 C15 H15 120.0
C14 C15 C16 120.0
C16 C15 H15 120.0
C15 C14 C13 120.0
C15 C14 S16 120.00(7)
C13 C14 S16 120.00(7)
C14 C13 H13 120.0
C12 C13 C14 120.0
C12 C13 H13 120.0
C13 C12 H12 120.0
C13 C12 C11 120.0
C11 C12 H12 120.0
C12 C11 C17 126.3(15)
C16 C11 C12 120.0
C16 C11 C17 113.7(15)
C15 C16 H16 120.0
C11 C16 C15 120.0
C11 C16 H16 120.0
C11 C17 C18 99.66(10)
C19 C17 C11 100.59(12)
C19 C17 C18 100.41(10)
C20 C17 C11 100.41(10)
C20 C17 C18 100.59(12)
C20 C17 C19 147.2(2)
C17 C18 H18A 109.5
C17 C18 H18B 109.5
C17 C18 H18C 109.5
H18A C18 H18B 109.5
H18A C18 H18C 109.5
H18B C18 H18C 109.5
C17 C19 H19A 109.5
C17 C19 H19B 109.5
C17 C19 H19C 109.5
H19A C19 H19B 109.5
H19A C19 H19C 109.5
H19B C19 H19C 109.5
C17 C20 H20A 109.5
C17 C20 H20B 109.5
C17 C20 H20C 109.5
H20A C20 H20B 109.5
H20A C20 H20C 109.5
H20B C20 H20C 109.5
C22 C21 C23 99.65(10)
C22 C21 C25 99.89(11)
C24 C21 C22 148.7(2)
C24 C21 C23 100.20(11)
C24 C21 C25 100.44(12)
C25 C21 C23 99.32(9)
C21 C22 H22A 109.5
C21 C22 H22B 109.5
C21 C22 H22C 109.5
H22A C22 H22B 109.5
H22A C22 H22C 109.5
H22B C22 H22C 109.5
C21 C23 H23A 109.5
C21 C23 H23B 109.5
C21 C23 H23C 109.5
H23A C23 H23B 109.5
H23A C23 H23C 109.5
H23B C23 H23C 109.5
C21 C24 H24A 109.5
C21 C24 H24B 109.5
C21 C24 H24C 109.5
H24A C24 H24B 109.5
H24A C24 H24C 109.5
H24B C24 H24C 109.5
C30 C25 C21 122(2)
C30 C25 C26 120.0
C26 C25 C21 118(2)
C25 C30 H30 120.0
C25 C30 C29 120.0
C29 C30 H30 120.0
C30 C29 H29 120.0
C28 C29 C30 120.0
C28 C29 H29 120.0
C29 C28 C27 120.0
C29 C28 S14 114(4)
C27 C28 S14 125(4)
C28 C27 H27 120.0
C28 C27 C26 120.0
C26 C27 H27 120.0
C25 C26 H26 120.0
C27 C26 C25 120.0
C27 C26 H26 120.0
C33 C31 C34 116.86(14)
C33 C31 C35 116.86(14)
C33 C31 C32 116.87(14)
C34 C31 C35 101.17(12)
C34 C31 C32 101.17(12)
C32 C31 C35 101.17(12)
C31 C33 H33A 109.5
C31 C33 H33B 109.5
C31 C33 H33C 109.5
H33A C33 H33B 109.5
H33A C33 H33C 109.5
H33B C33 H33C 109.5
C31 C34 H34A 109.5
C31 C34 H34B 109.5
C31 C34 H34C 109.5
H34A C34 H34B 109.5
H34A C34 H34C 109.5
H34B C34 H34C 109.5
C31 C35 H35A 109.5
C31 C35 H35B 109.5
C31 C35 H35C 109.5
H35A C35 H35B 109.5
H35A C35 H35C 109.5
H35B C35 H35C 109.5
C38 C37 H37 120.0
C38 C37 C36 120.0
C36 C37 H37 120.0
C37 C38 S13 120.00(7)
C39 C38 C37 120.0
C39 C38 S13 120.00(7)
C38 C39 H39 120.0
C38 C39 C40 120.0
C40 C39 H39 120.0
C39 C40 H40 120.0
C32 C40 C39 120.0
C32 C40 H40 120.0
C40 C32 C31 121.7(15)
C36 C32 C31 118.3(15)
C36 C32 C40 120.0
C37 C36 H36 120.0
C32 C36 C37 120.0
C32 C36 H36 120.0
H41A C41 H41B 109.5
H41A C41 H41C 109.5
H41B C41 H41C 109.5
C43 C41 H41A 109.5
C43 C41 H41B 109.5
C43 C41 H41C 109.5
H42A C42 H42B 109.5
H42A C42 H42C 109.5
H42B C42 H42C 109.5
C43 C42 H42A 109.5
C43 C42 H42B 109.5
C43 C42 H42C 109.5
C41 C43 C42 111.11(11)
C41 C43 C44 111.11(11)
C41 C43 C50 107.78(11)
C42 C43 C44 111.11(11)
C42 C43 C50 107.78(11)
C44 C43 C50 107.77(11)
C43 C44 H44A 109.5
C43 C44 H44B 109.5
C43 C44 H44C 109.5
H44A C44 H44B 109.5
H44A C44 H44C 109.5
H44B C44 H44C 109.5
C50 C46 H46 120.0
C50 C46 C47 120.0
C47 C46 H46 120.0
C46 C50 C43 125.8(17)
C45 C50 C43 114.2(17)
C45 C50 C46 120.0
C50 C45 H45 120.0
C49 C45 C50 120.0
C49 C45 H45 120.0
C45 C49 H49 120.0
C45 C49 C48 120.0
C48 C49 H49 120.0
C49 C48 S15 113(2)
C47 C48 C49 120.0
C47 C48 S15 127(2)
C46 C47 H47 120.0
C48 C47 C46 120.0
C48 C47 H47 120.0
H51A C51 H51B 109.5
H51A C51 H51C 109.5
H51B C51 H51C 109.5
C52 C51 H51A 109.5
C52 C51 H51B 109.5
C52 C51 H51C 109.5
C53 C52 C51 105.91(11)
C54 C52 C51 105.92(11)
C54 C52 C53 105.93(11)
C55 C52 C51 112.82(12)
C55 C52 C53 112.82(12)
C55 C52 C54 112.83(12)
C52 C53 H53A 109.5
C52 C53 H53B 109.5
C52 C53 H53C 109.5
H53A C53 H53B 109.5
H53A C53 H53C 109.5
H53B C53 H53C 109.5
C52 C54 H54A 109.5
C52 C54 H54B 109.5
C52 C54 H54C 109.5
H54A C54 H54B 109.5
H54A C54 H54C 109.5
H54B C54 H54C 109.5
C59 C60 H60 120.0
C59 C60 C55 120.0
C55 C60 H60 120.0
C60 C59 H59 120.0
C60 C59 C58 120.0
C58 C59 H59 120.0
C59 C58 C57 120.0
C59 C58 S18 127.2(18)
C57 C58 S18 112.8(18)
C58 C57 H57 120.0
C58 C57 C56 120.0
C56 C57 H57 120.0
C57 C56 H56 120.0
C55 C56 C57 120.0
C55 C56 H56 120.0
C52 C55 C60 120.01(8)
C52 C55 C56 120.00(8)
C56 C55 C60 120.0
C62 C61 C64 107.77(11)
C63 C61 C62 111.11(11)
C63 C61 C64 107.78(11)
C65 C61 C62 111.11(11)
C65 C61 C63 111.11(11)
C65 C61 C64 107.77(11)
C61 C62 H62A 109.5
C61 C62 H62B 109.5
C61 C62 H62C 109.5
H62A C62 H62B 109.5
H62A C62 H62C 109.5
H62B C62 H62C 109.5
C61 C63 H63A 109.5
C61 C63 H63B 109.5
C61 C63 H63C 109.5
H63A C63 H63B 109.5
H63A C63 H63C 109.5
H63B C63 H63C 109.5
C61 C64 H64A 109.5
C61 C64 H64B 109.5
C61 C64 H64C 109.5
H64A C64 H64B 109.5
H64A C64 H64C 109.5
H64B C64 H64C 109.5
C67 C65 C61 119.1(19)
C67 C65 C66 120.0
C66 C65 C61 120.7(19)
C65 C67 H67 120.0
C68 C67 C65 120.0
C68 C67 H67 120.0
C67 C68 H68 120.0
C69 C68 C67 120.0
C69 C68 H68 120.0
C68 C69 C70 120.0
C68 C69 S7 123(3)
C70 C69 S7 117(3)
C69 C70 H70 120.0
C69 C70 C66 120.0
C66 C70 H70 120.0
C65 C66 H66 120.0
C70 C66 C65 120.0
C70 C66 H66 120.0
H71A C71 H71B 109.5
H71A C71 H71C 109.5
H71B C71 H71C 109.5
C72 C71 H71A 109.5
C72 C71 H71B 109.5
C72 C71 H71C 109.5
C73 C72 C71 109.47(11)
C73 C72 C74 109.47(11)
C73 C72 C75 109.47(11)
C74 C72 C71 109.47(11)
C74 C72 C75 109.47(11)
C75 C72 C71 109.47(11)
C72 C73 H73A 109.5
C72 C73 H73B 109.5
C72 C73 H73C 109.5
H73A C73 H73B 109.5
H73A C73 H73C 109.5
H73B C73 H73C 109.5
C72 C74 H74A 109.5
C72 C74 H74B 109.5
C72 C74 H74C 109.5
H74A C74 H74B 109.5
H74A C74 H74C 109.5
H74B C74 H74C 109.5
C76 C77 H77 120.0
C76 C77 C78 120.0
C78 C77 H77 120.0
C77 C76 H76 120.0
C75 C76 C77 120.0
C75 C76 H76 120.0
C76 C75 C72 122.4(14)
C76 C75 C80 120.0
C80 C75 C72 117.3(14)
C75 C80 H80 120.0
C79 C80 C75 120.0
C79 C80 H80 120.0
C80 C79 H79 120.0
C80 C79 C78 120.0
C78 C79 H79 120.0
C77 C78 S8 118.4(15)
C79 C78 C77 120.0
C79 C78 S8 121.5(15)
H81A C81 H81B 109.4
H81A C81 H81C 109.5
H81B C81 H81C 109.4
C83 C81 H81A 118.4
C83 C81 H81B 91.8
C83 C81 H81C 116.6
H82A C82 H82B 109.5
H82A C82 H82C 109.5
H82B C82 H82C 109.5
C83 C82 H82A 109.5
C83 C82 H82B 109.5
C83 C82 H82C 109.5
C81 C83 C82 100.62(12)
C81 C83 C85 100.62(12)
C82 C83 C85 99.76(12)
C84 C83 C81 146.8(2)
C84 C83 C82 100.63(12)
C84 C83 C85 100.63(12)
C83 C84 H84A 109.5
C83 C84 H84B 109.5
C83 C84 H84C 109.5
H84A C84 H84B 109.5
H84A C84 H84C 109.5
H84B C84 H84C 109.5
C90 C89 H89 120.0
C90 C89 C88 120.0
C88 C89 H89 120.0
C89 C90 H90 120.0
C85 C90 C89 120.0
C85 C90 H90 120.0
C90 C85 C83 125.6(18)
C90 C85 C86 120.0
C86 C85 C83 114.4(18)
C85 C86 H86 120.0
C87 C86 C85 120.0
C87 C86 H86 120.0
C86 C87 H87 120.0
C86 C87 C88 120.0
C88 C87 H87 120.0
C89 C88 S9 126(2)
C87 C88 C89 120.0
C87 C88 S9 114(2)
H91A C91 H91B 109.5
H91A C91 H91C 109.5
H91B C91 H91C 109.5
C92 C91 H91A 109.5
C92 C91 H91B 109.5
C92 C91 H91C 109.5
C93 C92 C91 109.88(11)
C93 C92 C94 110.04(11)
C93 C92 C95 110.03(11)
C94 C92 C91 108.48(10)
C94 C92 C95 109.90(11)
C95 C92 C91 108.48(10)
C92 C93 H93A 109.5
C92 C93 H93B 109.5
C92 C93 H93C 109.5
H93A C93 H93B 109.5
H93A C93 H93C 109.5
H93B C93 H93C 109.5
C92 C94 H94A 109.5
C92 C94 H94B 109.5
C92 C94 H94C 109.5
H94A C94 H94B 109.5
H94A C94 H94C 109.5
H94B C94 H94C 109.5
C96 C97 H97 120.0
C96 C97 C98 120.0
C98 C97 H97 120.0
C97 C96 H96 120.0
C95 C96 C97 120.0
C95 C96 H96 120.0
C96 C95 C92 127.3(15)
C100 C95 C92 112.6(15)
C100 C95 C96 120.0
C95 C100 H100 120.0
C95 C100 C99 120.0
C99 C100 H100 120.0
C100 C99 H99 120.0
C98 C99 C100 120.0
C98 C99 H99 120.0
C97 C98 S10 115.7(18)
C99 C98 C97 120.0
C99 C98 S10 124.3(18)
H10A C101 H10B 109.5
H10A C101 H10C 109.5
H10B C101 H10C 109.5
C103 C101 H10A 109.5
C103 C101 H10B 109.5
C103 C101 H10C 109.5
H10D C102 H10E 109.5
H10D C102 H10F 109.5
H10E C102 H10F 109.5
C103 C102 H10D 109.5
C103 C102 H10E 109.5
C103 C102 H10F 109.5
C102 C103 C101 103.02(10)
C104 C103 C101 103.03(10)
C104 C103 C102 104.41(10)
C105 C103 C101 113.67(12)
C105 C103 C102 115.56(12)
C105 C103 C104 115.56(12)
C103 C104 H10G 109.5
C103 C104 H10H 109.5
C103 C104 H10I 109.5
H10G C104 H10H 109.5
H10G C104 H10I 109.5
H10H C104 H10I 109.5
C107 C108 H108 120.0
C107 C108 C109 120.0
C109 C108 H108 120.0
C108 C107 H107 120.0
C108 C107 C105 120.0
C105 C107 H107 120.0
C103 C105 C107 120.00(8)
C103 C105 C106 120.00(8)
C107 C105 C106 120.0
C105 C106 H106 120.0
C110 C106 C105 120.0
C110 C106 H106 120.0
C106 C110 H110 120.0
C109 C110 C106 120.0
C109 C110 H110 120.0
C108 C109 S11 117.7(12)
C110 C109 C108 120.0
C110 C109 S11 122.3(12)
H11A C111 H11B 109.5
H11A C111 H11C 109.5
H11B C111 H11C 109.5
C112 C111 H11A 109.5
C112 C111 H11B 109.5
C112 C111 H11C 109.5
C111 C112 C115 109.47(11)
C113 C112 C111 109.47(12)
C113 C112 C114 109.47(11)
C113 C112 C115 109.47(11)
C114 C112 C111 109.47(11)
C114 C112 C115 109.47(11)
C112 C113 H11D 109.5
C112 C113 H11E 109.5
C112 C113 H11F 109.5
H11D C113 H11E 109.5
H11D C113 H11F 109.5
H11E C113 H11F 109.5
C112 C114 H11G 109.5
C112 C114 H11H 109.5
C112 C114 H11I 109.5
H11G C114 H11H 109.5
H11G C114 H11I 109.5
H11H C114 H11I 109.5
C118 C119 H119 120.0
C118 C119 C120 120.0
C120 C119 H119 120.0
C119 C118 S12 121.9(12)
C117 C118 C119 120.0
C117 C118 S12 118.0(12)
C118 C117 H117 120.0
C118 C117 C116 120.0
C116 C117 H117 120.0
C117 C116 H116 120.0
C115 C116 C117 120.0
C115 C116 H116 120.0
C116 C115 C112 118.4(12)
C116 C115 C120 120.0
C120 C115 C112 121.5(11)
C119 C120 H120 120.0
C115 C120 C119 120.0
C115 C120 H120 120.0
H12A C121 H12B 109.5
H12A C121 H12C 109.5
H12B C121 H12C 109.5
C122 C121 H12A 109.5
C122 C121 H12B 109.5
C122 C121 H12C 109.5
C121 C122 C124 101.17(12)
C123 C122 C121 101.18(12)
C123 C122 C124 101.18(12)
C126 C122 C121 116.86(14)
C126 C122 C123 116.86(14)
C126 C122 C124 116.86(14)
C122 C123 H12D 109.5
C122 C123 H12E 109.5
C122 C123 H12F 109.5
H12D C123 H12E 109.5
H12D C123 H12F 109.5
H12E C123 H12F 109.5
C122 C124 H12G 109.5
C122 C124 H12H 109.5
C122 C124 H12I 109.5
H12G C124 H12H 109.5
H12G C124 H12I 109.5
H12H C124 H12I 109.5
C126 C125 H125 120.0
C126 C125 C127 120.0
C127 C125 H125 120.0
C122 C126 C125 118.4(16)
C122 C126 C130 121.0(15)
C130 C126 C125 120.0
C126 C130 H130 120.0
C126 C130 C129 120.0
C129 C130 H130 120.0
C130 C129 H129 120.0
C128 C129 C130 120.0
C128 C129 H129 120.0
C129 C128 S21 121.8(19)
C127 C128 C129 120.0
C127 C128 S21 118.0(19)
C125 C127 H127 120.0
C128 C127 C125 120.0
C128 C127 H127 120.0
H13A C131 H13B 109.5
H13A C131 H13C 109.5
H13B C131 H13C 109.5
C132 C131 H13A 109.5
C132 C131 H13B 109.5
C132 C131 H13C 109.5
C131 C132 C134 109.47(11)
C133 C132 C131 109.48(11)
C133 C132 C134 109.47(11)
C135 C132 C131 109.47(12)
C135 C132 C133 109.47(11)
C135 C132 C134 109.47(11)
C132 C133 H13D 109.5
C132 C133 H13E 109.5
C132 C133 H13F 109.5
H13D C133 H13E 109.5
H13D C133 H13F 109.5
H13E C133 H13F 109.5
C132 C134 H13G 109.5
C132 C134 H13H 109.5
C132 C134 H13I 109.5
H13G C134 H13H 109.5
H13G C134 H13I 109.5
H13H C134 H13I 109.5
C136 C135 C132 112(2)
C136 C135 C140 120.0
C140 C135 C132 128(2)
C135 C136 H136 120.0
C135 C136 C137 120.0
C137 C136 H136 120.0
C136 C137 H137 120.0
C138 C137 C136 120.0
C138 C137 H137 120.0
C137 C138 S22 123(3)
C139 C138 C137 120.0
C139 C138 S22 116(3)
C138 C139 H139 120.0
C138 C139 C140 120.0
C140 C139 H139 120.0
C135 C140 H140 120.0
C139 C140 C135 120.0
C139 C140 H140 120.0
H14A C141 H14B 109.5
H14A C141 H14C 109.5
H14B C141 H14C 109.5
C143 C141 H14A 109.5
C143 C141 H14B 109.5
C143 C141 H14C 109.5
H14D C142 H14E 109.5
H14D C142 H14F 109.5
H14E C142 H14F 109.5
C143 C142 H14D 109.5
C143 C142 H14E 109.5
C143 C142 H14F 109.5
C141 C143 C142 109.82(11)
C141 C143 C144 109.66(11)
C141 C143 C145 109.69(11)
C142 C143 C144 109.66(11)
C142 C143 C145 109.69(11)
C145 C143 C144 108.30(10)
C143 C144 H14G 109.5
C143 C144 H14H 109.5
C143 C144 H14I 109.5
H14G C144 H14H 109.5
H14G C144 H14I 109.5
H14H C144 H14I 109.5
C148 C149 H149 120.0
C148 C149 C150 120.0
C150 C149 H149 120.0
C149 C148 C147 120.0
C149 C148 S23 119.99(7)
C147 C148 S23 120.01(7)
C148 C147 H147 120.0
C146 C147 C148 120.0
C146 C147 H147 120.0
C147 C146 H146 120.0
C147 C146 C145 120.0
C145 C146 H146 120.0
C146 C145 C143 114.69(13)
C150 C145 C143 125.31(13)
C150 C145 C146 120.0
C149 C150 H150 120.0
C145 C150 C149 120.0
C145 C150 H150 120.0
H15A C151 H15B 109.5
H15A C151 H15C 109.5
H15B C151 H15C 109.5
C152 C151 H15A 109.5
C152 C151 H15B 109.5
C152 C151 H15C 109.5
C151 C152 C154 111.12(11)
C151 C152 C155 107.77(11)
C153 C152 C151 111.11(11)
C153 C152 C154 111.12(11)
C153 C152 C155 107.77(11)
C154 C152 C155 107.78(11)
C152 C153 H15D 109.5
C152 C153 H15E 109.5
C152 C153 H15F 109.5
H15D C153 H15E 109.5
H15D C153 H15F 109.5
H15E C153 H15F 109.5
C152 C154 H15G 109.5
C152 C154 H15H 109.5
C152 C154 H15I 109.5
H15G C154 H15H 109.5
H15G C154 H15I 109.5
H15H C154 H15I 109.5
C156 C157 H157 120.0
C156 C157 C158 120.0
C158 C157 H157 120.0
C157 C156 H156 120.0
C157 C156 C155 120.0
C155 C156 H156 120.0
C156 C155 C152 118.9(13)
C160 C155 C152 121.0(13)
C160 C155 C156 120.0
C155 C160 H160 120.0
C155 C160 C159 120.0
C159 C160 H160 120.0
C160 C159 H159 120.0
C158 C159 C160 120.0
C158 C159 H159 120.0
C157 C158 S24 119.3(13)
C159 C158 C157 120.0
C159 C158 S24 120.5(13)
C162 C161 C163 100.62(12)
C162 C161 C164 146.8(2)
C162 C161 C165 100.62(12)
C163 C161 C165 99.76(12)
C164 C161 C163 100.61(12)
C164 C161 C165 100.62(12)
C161 C162 H16A 109.5
C161 C162 H16B 109.5
C161 C162 H16C 109.5
H16A C162 H16B 109.5
H16A C162 H16C 109.5
H16B C162 H16C 109.5
C161 C163 H16D 109.5
C161 C163 H16E 109.5
C161 C163 H16F 109.5
H16D C163 H16E 109.5
H16D C163 H16F 109.5
H16E C163 H16F 109.5
C161 C164 H16G 109.5
C161 C164 H16H 109.5
C161 C164 H16I 109.5
H16G C164 H16H 109.5
H16G C164 H16I 109.5
H16H C164 H16I 109.5
C166 C167 H167 120.0
C166 C167 C168 120.0
C168 C167 H167 120.0
C167 C166 H166 120.0
C165 C166 C167 120.0
C165 C166 H166 120.0
C166 C165 C161 129(2)
C166 C165 C170 120.0
C170 C165 C161 111(2)
C165 C170 H170 120.0
C169 C170 C165 120.0
C169 C170 H170 120.0
C170 C169 H169 120.0
C168 C169 C170 120.0
C168 C169 H169 120.0
C167 C168 S20 120(2)
C169 C168 C167 120.0
C169 C168 S20 119(2)
H17A C171 H17B 109.5
H17A C171 H17C 109.5
H17B C171 H17C 109.5
C173 C171 H17A 109.5
C173 C171 H17B 109.5
C173 C171 H17C 109.5
H17D C172 H17E 109.5
H17D C172 H17F 109.5
H17E C172 H17F 109.5
C173 C172 H17D 109.5
C173 C172 H17E 109.5
C173 C172 H17F 109.5
C171 C173 C175 112(3)
C172 C173 C171 104(3)
C172 C173 C175 108(3)
C174 C173 C171 107(3)
C174 C173 C172 119(4)
C174 C173 C175 107(3)
C173 C174 H17G 109.5
C173 C174 H17H 109.5
C173 C174 H17I 109.5
H17G C174 H17H 109.5
H17G C174 H17I 109.5
H17H C174 H17I 109.5
C179 C178 C177 120.0
C179 C178 S19 122.0(19)
C177 C178 S19 118(2)
C178 C179 H179 120.0
C180 C179 C178 120.0
C180 C179 H179 120.0
C179 C180 H180 120.0
C179 C180 C175 120.0
C175 C180 H180 120.0
C180 C175 C173 118(2)
C176 C175 C173 122(2)
C176 C175 C180 120.0
C175 C176 H176 120.0
C175 C176 C177 120.0
C177 C176 H176 120.0
C178 C177 H177 120.0
C176 C177 C178 120.0
C176 C177 H177 120.0
C185 C186 H186 120.0
C185 C186 C181 120.0
C181 C186 H186 120.0
C186 C185 S4 120.5(19)
C184 C185 C186 120.0
C184 C185 S4 119.2(19)
C185 C184 H184 120.0
C183 C184 C185 120.0
C183 C184 H184 120.0
C184 C183 H183 120.0
C184 C183 C182 120.0
C182 C183 H183 120.0
C183 C182 C181 120.0
C183 C182 C187 123.6(17)
C181 C182 C187 116.1(17)
C186 C181 H181 120.0
C182 C181 C186 120.0
C182 C181 H181 120.0
C188 C187 C182 101.17(12)
C188 C187 C189 101.17(12)
C189 C187 C182 101.18(12)
C190 C187 C182 116.86(14)
C190 C187 C188 116.86(14)
C190 C187 C189 116.86(14)
C187 C188 H18D 109.5
C187 C188 H18E 109.5
C187 C188 H18F 109.5
H18D C188 H18E 109.5
H18D C188 H18F 109.5
H18E C188 H18F 109.5
C187 C189 H18G 109.5
C187 C189 H18H 109.5
C187 C189 H18I 109.5
H18G C189 H18H 109.5
H18G C189 H18I 109.5
H18H C189 H18I 109.5
C187 C190 H19D 109.5
C187 C190 H19E 109.5
C187 C190 H19F 109.5
H19D C190 H19E 109.5
H19D C190 H19F 109.5
H19E C190 H19F 109.5
H19G C191 H19H 109.5
H19G C191 H19I 109.5
H19H C191 H19I 109.5
C192 C191 H19G 109.5
C192 C191 H19H 109.5
C192 C191 H19I 109.5
C191 C192 C193 99.79(12)
C194 C192 C191 100.66(12)
C194 C192 C193 100.65(12)
C195 C192 C191 100.66(12)
C195 C192 C193 100.65(12)
C195 C192 C194 146.6(2)
C192 C193 H19J 109.5
C192 C193 H19K 109.5
C192 C193 H19L 109.5
H19J C193 H19K 109.5
H19J C193 H19L 109.5
H19K C193 H19L 109.5
C192 C194 H19M 109.5
C192 C194 H19N 109.5
C192 C194 H19O 109.5
H19M C194 H19N 109.5
H19M C194 H19O 109.5
H19N C194 H19O 109.5
C199 C200 H200 120.0
C199 C200 C195 120.0
C195 C200 H200 120.0
C200 C199 H199 120.0
C200 C199 C198 120.0
C198 C199 H199 120.0
C199 C198 C197 120.0
C199 C198 S5 121.7(13)
C197 C198 S5 117.9(13)
C198 C197 H197 120.0
C196 C197 C198 120.0
C196 C197 H197 120.0
C197 C196 H196 120.0
C197 C196 C195 120.0
C195 C196 H196 120.0
C200 C195 C192 109.0(11)
C196 C195 C192 130.5(11)
C196 C195 C200 120.0
H20D C201 H20E 109.5
H20D C201 H20F 109.5
H20E C201 H20F 109.5
C202 C201 H20D 109.5
C202 C201 H20E 109.5
C202 C201 H20F 109.5
C201 C202 C204 101(4)
C201 C202 C205 107(4)
C203 C202 C201 119(4)
C203 C202 C204 103(4)
C203 C202 C205 120(4)
C204 C202 C205 104(3)
C202 C203 H20G 109.5
C202 C203 H20H 109.5
C202 C203 H20I 109.5
H20G C203 H20H 109.5
H20G C203 H20I 109.5
H20H C203 H20I 109.5
C202 C204 H20J 109.5
C202 C204 H20K 109.5
C202 C204 H20L 109.5
H20J C204 H20K 109.5
H20J C204 H20L 109.5
H20K C204 H20L 109.5
C208 C209 H209 120.0
C208 C209 C210 120.0
C210 C209 H209 120.0
C209 C208 S6 119(2)
C207 C208 C209 120.0
C207 C208 S6 121(2)
C208 C207 H207 120.0
C206 C207 C208 120.0
C206 C207 H207 120.0
C207 C206 H206 120.0
C207 C206 C205 120.0
C205 C206 H206 120.0
C206 C205 C202 119(3)
C206 C205 C210 120.0
C210 C205 C202 121(3)
C209 C210 H210 120.0
C205 C210 C209 120.0
C205 C210 H210 120.0
H21A C211 H21B 109.5
H21A C211 H21C 109.5
H21B C211 H21C 109.5
C213 C211 H21A 109.5
C213 C211 H21B 109.5
C213 C211 H21C 109.5
H21D C212 H21E 109.5
H21D C212 H21F 109.5
H21E C212 H21F 109.5
C213 C212 H21D 109.5
C213 C212 H21E 109.5
C213 C212 H21F 109.5
C211 C213 C214 107(4)
C211 C213 C215 107(3)
C212 C213 C211 118(4)
C212 C213 C214 110(4)
C212 C213 C215 104(3)
C214 C213 C215 111(3)
C213 C214 H21G 109.5
C213 C214 H21H 109.5
C213 C214 H21I 109.5
H21G C214 H21H 109.5
H21G C214 H21I 109.5
H21H C214 H21I 109.5
C216 C215 C213 117(2)
C216 C215 C220 120.0
C220 C215 C213 122(2)
C215 C216 H216 120.0
C217 C216 C215 120.0
C217 C216 H216 120.0
C216 C217 H217 120.0
C216 C217 C218 120.0
C218 C217 H217 120.0
C217 C218 S1 120.9(14)
C219 C218 C217 120.0
C219 C218 S1 119.1(14)
C218 C219 H219 120.0
C220 C219 C218 120.0
C220 C219 H219 120.0
C215 C220 H220 120.0
C219 C220 C215 120.0
C219 C220 H220 120.0
H22D C221 H22E 109.5
H22D C221 H22F 109.5
H22E C221 H22F 109.5
C222 C221 H22D 109.5
C222 C221 H22E 109.5
C222 C221 H22F 109.5
C221 C222 C223 104.6(18)
C221 C222 C224 112(2)
C221 C222 C225 104.6(18)
C223 C222 C224 113(3)
C225 C222 C223 99(3)
C225 C222 C224 122(2)
C222 C223 H22G 109.5
C222 C223 H22H 109.5
C222 C223 H22I 109.5
H22G C223 H22H 109.5
H22G C223 H22I 109.5
H22H C223 H22I 109.5
C222 C224 H22J 109.5
C222 C224 H22K 109.5
C222 C224 H22L 109.5
H22J C224 H22K 109.5
H22J C224 H22L 109.5
H22K C224 H22L 109.5
C227 C228 C229 120.0
C227 C228 S2 122(2)
C229 C228 S2 117(2)
C228 C227 H227 120.0
C226 C227 C228 120.0
C226 C227 H227 120.0
C227 C226 H226 120.0
C227 C226 C225 120.0
C225 C226 H226 120.0
C226 C225 C222 128(2)
C226 C225 C230 120.0
C230 C225 C222 112(2)
C225 C230 H230 120.0
C229 C230 C225 120.0
C229 C230 H230 120.0
C228 C229 H229 120.0
C230 C229 C228 120.0
C230 C229 H229 120.0
H23D C231 H23E 109.5
H23D C231 H23F 109.5
H23E C231 H23F 109.5
C234 C231 H23D 109.5
C234 C231 H23E 109.5
C234 C231 H23F 109.5
H23G C232 H23H 109.5
H23G C232 H23I 109.5
H23H C232 H23I 109.5
C234 C232 H23G 109.5
C234 C232 H23H 109.5
C234 C232 H23I 109.5
H23J C233 H23K 109.5
H23J C233 H23L 109.5
H23K C233 H23L 109.5
C234 C233 H23J 109.5
C234 C233 H23K 109.5
C234 C233 H23L 109.5
C231 C234 C233 101.19(12)
C232 C234 C231 101.18(12)
C232 C234 C233 101.19(12)
C235 C234 C231 116.85(14)
C235 C234 C232 116.85(14)
C235 C234 C233 116.85(14)
C236 C237 H237 120.0
C236 C237 C238 120.0
C238 C237 H237 120.0
C237 C236 H236 120.0
C235 C236 C237 120.0
C235 C236 H236 120.0
C234 C235 C236 116.4(14)
C234 C235 C240 123.6(14)
C236 C235 C240 120.0
C235 C240 H240 120.0
C239 C240 C235 120.0
C239 C240 H240 120.0
C240 C239 H239 120.0
C238 C239 C240 120.0
C238 C239 H239 120.0
C237 C238 S3 118.4(14)
C239 C238 C237 120.0
C239 C238 S3 120.8(14)
F1 C241 C242 106.59(11)
F2 C241 C242 106.60(11)
F2 C241 F1 112.19(12)
F3 C241 C242 106.60(11)
F3 C241 F1 112.19(12)
F3 C241 F2 112.19(12)
O3 C242 C241 121(2)
O3 C242 O4 122(3)
O4 C242 C241 115(3)
F10 C243 C244 106.60(11)
F10 C243 F12 112.19(12)
F11 C243 C244 106.59(11)
F11 C243 F10 112.19(12)
F11 C243 F12 112.18(12)
F12 C243 C244 106.60(11)
O5 C244 C243 117.4(19)
O6 C244 C243 112(2)
O6 C244 O5 130(3)
F16 C245 C246 105.70(11)
F16 C245 F17 112.96(12)
F17 C245 C246 105.70(11)
F18 C245 C246 105.71(11)
F18 C245 F16 112.96(12)
F18 C245 F17 112.96(12)
O11 C246 C245 114.2(17)
O12 C246 C245 119.1(18)
O12 C246 O11 123(2)
F7 C247 C248 105.70(11)
F7 C247 F8 112.97(12)
F8 C247 C248 105.71(11)
F9 C247 C248 105.71(11)
F9 C247 F7 112.96(12)
F9 C247 F8 112.96(12)
O7 C248 C247 115(2)
O7 C248 O8 137(2)
O8 C248 C247 107.9(14)
F4 C249 C250 106.59(11)
F4 C249 F6 112.19(12)
F5 C249 C250 106.59(11)
F5 C249 F4 112.18(12)
F5 C249 F6 112.19(12)
F6 C249 C250 106.59(11)
O9 C250 C249 115(3)
O10 C250 C249 118(4)
O10 C250 O9 127(4)
F13 C251 C252 106.60(11)
F13 C251 F15 112.19(12)
F14 C251 C252 106.60(11)
F14 C251 F13 112.19(12)
F14 C251 F15 112.19(12)
F15 C251 C252 106.59(11)
O1 C252 C251 104(4)
O2 C252 C251 120(3)
O2 C252 O1 135(4)
C252 O1 Ag27 114(4)
C252 O2 Ag26 128(4)
C242 O3 Ag14 125(3)
C242 O4 Ag13 134(3)
C244 O5 Ag35 123(2)
C244 O6 Ag34 126(2)
C248 O7 Ag29 125(2)
C248 O8 Ag30 116.7(16)
C250 O9 Ag17 125(4)
C250 O10 Ag16 131(5)
C246 O11 Ag10 121.9(19)
C246 O12 Ag9 128(2)
Ag30 S1 Ag38 106.2(3)
Ag30 S1 Ag39 127.2(3)
Ag38 S1 Ag39 91.7(3)
C218 S1 Ag30 112.6(9)
C218 S1 Ag38 104.4(8)
C218 S1 Ag39 110.0(9)
Ag31 S2 Ag34 138.4(3)
Ag31 S2 Ag38 101.7(3)
Ag33 S2 Ag31 79.4(3)
Ag33 S2 Ag34 73.6(3)
Ag33 S2 Ag38 119.2(3)
Ag34 S2 Ag38 66.6(2)
C228 S2 Ag31 112.0(12)
C228 S2 Ag33 108.5(11)
C228 S2 Ag34 106.4(12)
C228 S2 Ag38 125.5(12)
Ag35 S3 Ag37 107.5(3)
Ag35 S3 Ag38 124.1(3)
Ag37 S3 Ag38 95.7(2)
C238 S3 Ag35 109.9(9)
C238 S3 Ag37 111.2(9)
C238 S3 Ag38 107.4(10)
Ag10 S4 Ag37 69.2(2)
Ag11 S4 Ag10 76.1(3)
Ag11 S4 Ag36 74.1(3)
Ag11 S4 Ag37 118.8(3)
Ag36 S4 Ag10 139.0(4)
Ag36 S4 Ag37 102.1(3)
C185 S4 Ag10 111.0(11)
C185 S4 Ag11 110.9(12)
C185 S4 Ag36 105.6(11)
C185 S4 Ag37 127.9(12)
Ag9 S5 Ag37 125.8(3)
Ag9 S5 Ag39 108.1(3)
Ag37 S5 Ag39 92.5(2)
C198 S5 Ag9 111.5(8)
C198 S5 Ag37 104.2(8)
C198 S5 Ag39 113.4(9)
Ag8 S6 Ag21 77.4(2)
Ag8 S6 Ag29 140.2(3)
Ag8 S6 Ag39 105.1(3)
Ag21 S6 Ag29 75.9(2)
Ag21 S6 Ag39 126.3(3)
Ag29 S6 Ag39 69.4(2)
C208 S6 Ag8 107.8(12)
C208 S6 Ag21 117.5(12)
C208 S6 Ag29 110.5(12)
C208 S6 Ag39 112.5(12)
Ag7 S7 Ag17 73.8(2)
Ag7 S7 Ag22 120.0(3)
Ag17 S7 Ag22 67.8(2)
Ag21 S7 Ag7 75.5(2)
Ag21 S7 Ag17 140.3(3)
Ag21 S7 Ag22 108.3(3)
C69 S7 Ag7 110.8(15)
C69 S7 Ag17 101.6(15)
C69 S7 Ag21 112.6(16)
C69 S7 Ag22 120.7(16)
Ag28 S8 Ag22 102.0(3)
Ag29 S8 Ag22 105.9(2)
Ag29 S8 Ag28 118.0(3)
C78 S8 Ag22 109.5(9)
C78 S8 Ag28 109.6(9)
C78 S8 Ag29 111.2(10)
Ag30 S9 Ag28 72.8(2)
Ag30 S9 Ag31 74.4(2)
Ag31 S9 Ag28 120.7(3)
Ag32 S9 Ag28 105.4(3)
Ag32 S9 Ag30 138.2(4)
Ag32 S9 Ag31 71.4(3)
C88 S9 Ag28 120.0(4)
C88 S9 Ag30 114.4(14)
C88 S9 Ag31 118.2(6)
C88 S9 Ag32 102.7(11)
Ag23 S10 Ag28 95.2(3)
Ag27 S10 Ag23 128.5(5)
Ag27 S10 Ag28 105.5(3)
C98 S10 Ag23 109.6(12)
C98 S10 Ag27 108.7(12)
C98 S10 Ag28 106.5(12)
Ag16 S11 Ag22 118.9(3)
Ag16 S11 Ag23 111.4(4)
Ag22 S11 Ag23 96.8(3)
C109 S11 Ag16 114.5(8)
C109 S11 Ag22 107.2(8)
C109 S11 Ag23 106.1(4)
Ag24 S12 Ag23 102.3(3)
Ag24 S12 Ag26 139.8(4)
Ag25 S12 Ag23 118.1(3)
Ag25 S12 Ag24 76.1(3)
Ag25 S12 Ag26 74.7(3)
Ag26 S12 Ag23 69.0(2)
C118 S12 Ag23 128.8(8)
C118 S12 Ag24 105.9(8)
C118 S12 Ag25 109.7(8)
C118 S12 Ag26 109.6(8)
Ag15 S13 Ag16 139.6(3)
Ag15 S13 Ag20 105.0(3)
Ag16 S13 Ag20 66.6(2)
Ag24 S13 Ag15 77.5(3)
Ag24 S13 Ag16 71.9(3)
Ag24 S13 Ag20 114.9(3)
C38 S13 Ag15 113.5(5)
C38 S13 Ag16 102.6(5)
C38 S13 Ag20 123.1(3)
C38 S13 Ag24 113.1(3)
Ag19 S14 Ag14 118.5(3)
Ag19 S14 Ag20 98.9(3)
Ag20 S14 Ag14 110.9(3)
C28 S14 Ag14 114(2)
C28 S14 Ag19 106(2)
C28 S14 Ag20 107.6(17)
Ag17 S15 Ag18 105.1(3)
Ag20 S15 Ag17 125.3(3)
Ag20 S15 Ag18 96.2(3)
C48 S15 Ag17 113.9(15)
C48 S15 Ag18 106.1(14)
C48 S15 Ag20 107.1(15)
Ag11 S16 Ag12 73.9(3)
Ag11 S16 Ag13 138.6(4)
Ag11 S16 Ag19 103.4(3)
Ag12 S16 Ag19 122.4(3)
Ag13 S16 Ag12 73.7(3)
Ag13 S16 Ag19 73.8(2)
C14 S16 Ag11 106.2(4)
C14 S16 Ag12 109.9(3)
C14 S16 Ag13 108.6(5)
C14 S16 Ag19 125.0(4)
Ag10 S17 Ag19 108.7(3)
Ag18 S17 Ag10 123.3(3)
Ag18 S17 Ag19 99.0(2)
C8 S17 Ag10 108.2(11)
C8 S17 Ag18 109.4(10)
C8 S17 Ag19 107.1(11)
Ag7 S18 Ag8 72.5(2)
Ag7 S18 Ag9 138.8(3)
Ag7 S18 Ag18 106.8(3)
Ag8 S18 Ag9 74.0(2)
Ag8 S18 Ag18 119.2(3)
Ag9 S18 Ag18 70.41(19)
C58 S18 Ag7 103.4(10)
C58 S18 Ag8 115.1(7)
C58 S18 Ag9 112.1(12)
C58 S18 Ag18 123.4(4)
Ag12 S19 Ag35 140.1(3)
Ag12 S19 Ag42 107.2(3)
Ag35 S19 Ag42 70.1(3)
Ag36 S19 Ag12 75.1(3)
Ag36 S19 Ag35 72.5(2)
Ag36 S19 Ag42 118.4(3)
C178 S19 Ag12 106.1(12)
C178 S19 Ag35 107.3(12)
C178 S19 Ag36 112.4(11)
C178 S19 Ag42 124.4(12)
Ag13 S20 Ag41 128.5(3)
Ag13 S20 Ag42 105.6(3)
Ag42 S20 Ag41 93.8(3)
C168 S20 Ag13 113.9(13)
C168 S20 Ag41 102.8(12)
C168 S20 Ag42 109.6(13)
Ag14 S21 Ag41 69.45(19)
Ag15 S21 Ag14 78.4(3)
Ag15 S21 Ag25 76.6(3)
Ag15 S21 Ag41 122.6(3)
Ag25 S21 Ag14 140.4(4)
Ag25 S21 Ag41 99.5(3)
C128 S21 Ag14 112.9(13)
C128 S21 Ag15 116.0(12)
C128 S21 Ag25 105.6(12)
C128 S21 Ag41 119.9(12)
Ag26 S22 Ag41 108.3(3)
Ag40 S22 Ag26 118.4(4)
Ag40 S22 Ag41 98.8(3)
C138 S22 Ag26 114.3(18)
C138 S22 Ag40 101.6(15)
C138 S22 Ag41 114.6(18)
Ag27 S23 Ag32 74.4(4)
Ag27 S23 Ag40 70.6(2)
Ag32 S23 Ag40 119.3(3)
Ag33 S23 Ag27 139.7(4)
Ag33 S23 Ag32 74.6(3)
Ag33 S23 Ag40 103.9(4)
C148 S23 Ag27 112.6(3)
C148 S23 Ag32 118.4(3)
C148 S23 Ag33 104.5(3)
C148 S23 Ag40 120.3(3)
Ag34 S24 Ag40 106.1(3)
Ag42 S24 Ag34 118.3(3)
Ag42 S24 Ag40 103.3(2)
C158 S24 Ag34 110.9(9)
C158 S24 Ag40 109.6(8)
C158 S24 Ag42 108.2(9)
Ag2 Se1 Ag5 70.22(9)
Ag2 Se1 Ag28 65.69(9)
Ag2 Se1 Ag38 75.93(9)
Ag2 Se1 Ag40 133.28(12)
Ag5 Se1 Ag28 132.64(11)
Ag5 Se1 Ag38 64.42(9)
Ag5 Se1 Ag40 81.65(11)
Ag6 Se1 Ag2 70.70(8)
Ag6 Se1 Ag5 69.29(9)
Ag6 Se1 Ag28 80.48(10)
Ag6 Se1 Ag38 129.64(12)
Ag6 Se1 Ag40 64.64(9)
Ag28 Se1 Ag40 117.47(11)
Ag38 Se1 Ag28 118.12(13)
Ag38 Se1 Ag40 124.22(13)
Ag1 Se2 Ag2 70.56(9)
Ag1 Se2 Ag18 64.91(9)
Ag1 Se2 Ag22 132.79(12)
Ag1 Se2 Ag39 75.66(9)
Ag2 Se2 Ag18 132.20(13)
Ag2 Se2 Ag22 80.22(9)
Ag2 Se2 Ag39 65.53(8)
Ag3 Se2 Ag1 70.60(9)
Ag3 Se2 Ag2 70.53(8)
Ag3 Se2 Ag18 78.99(10)
Ag3 Se2 Ag22 64.97(9)
Ag3 Se2 Ag39 131.22(11)
Ag18 Se2 Ag22 118.86(11)
Ag18 Se2 Ag39 116.68(11)
Ag22 Se2 Ag39 124.33(12)
Ag1 Se3 Ag4 70.58(9)
Ag1 Se3 Ag5 70.05(9)
Ag1 Se3 Ag19 80.44(9)
Ag1 Se3 Ag37 64.49(9)
Ag1 Se3 Ag42 131.28(12)
Ag4 Se3 Ag19 64.99(8)
Ag4 Se3 Ag37 131.95(13)
Ag4 Se3 Ag42 76.81(9)
Ag5 Se3 Ag4 69.81(9)
Ag5 Se3 Ag19 132.03(11)
Ag5 Se3 Ag37 79.52(10)
Ag5 Se3 Ag42 65.15(9)
Ag19 Se3 Ag37 120.66(11)
Ag42 Se3 Ag19 116.90(11)
Ag42 Se3 Ag37 122.29(11)
Ag3 Se4 Ag4 70.43(9)
Ag3 Se4 Ag20 64.65(9)
Ag3 Se4 Ag23 77.99(12)
Ag3 Se4 Ag41 132.14(11)
Ag4 Se4 Ag20 78.10(9)
Ag4 Se4 Ag23 130.87(12)
Ag4 Se4 Ag41 65.50(9)
Ag6 Se4 Ag3 70.71(9)
Ag6 Se4 Ag4 70.46(8)
Ag6 Se4 Ag20 131.76(12)
Ag6 Se4 Ag23 63.96(9)
Ag6 Se4 Ag41 77.75(10)
Ag23 Se4 Ag20 120.50(13)
Ag41 Se4 Ag20 120.73(13)
Ag41 Se4 Ag23 118.72(12)

loop_
_geom_bond_atom_site_label_1
_geom_bond_atom_site_label_2
_geom_bond_distance
Ag1 Ag2 2.969(3)
Ag1 Ag3 2.963(2)
Ag1 Ag4 2.977(3)
Ag1 Ag5 2.955(2)
Ag1 Ag18 2.895(2)
Ag1 Ag37 2.897(3)
Ag1 Ag39 3.332(3)
Ag1 Se2 2.569(3)
Ag1 Se3 2.574(3)
Ag2 Ag3 2.962(2)
Ag2 Ag5 2.974(3)
Ag2 Ag6 2.984(3)
Ag2 Ag28 2.930(3)
Ag2 Ag38 3.320(3)
Ag2 Ag39 2.945(3)
Ag2 Se1 2.582(3)
Ag2 Se2 2.571(3)
Ag3 Ag4 2.970(3)
Ag3 Ag6 2.972(2)
Ag3 Ag20 2.912(3)
Ag3 Ag22 2.913(3)
Ag3 Se2 2.560(3)
Ag3 Se4 2.573(3)
Ag4 Ag5 2.949(2)
Ag4 Ag6 2.966(3)
Ag4 Ag19 2.904(3)
Ag4 Ag41 2.935(3)
Ag4 Ag42 3.351(3)
Ag4 Se3 2.580(3)
Ag4 Se4 2.578(3)
Ag5 Ag6 2.936(2)
Ag5 Ag38 2.881(3)
Ag5 Ag42 2.904(3)
Ag5 Se1 2.588(4)
Ag5 Se3 2.575(3)
Ag6 Ag23 2.877(3)
Ag6 Ag40 2.906(3)
Ag6 Se1 2.575(3)
Ag6 Se4 2.563(3)
Ag7 Ag8 2.944(4)
Ag7 Ag17 3.044(6)
Ag7 Ag21 3.062(4)
Ag7 O4W 2.5000(14)
Ag7 S7 2.506(8)
Ag7 S18 2.484(8)
Ag8 Ag9 3.040(4)
Ag8 Ag21 3.109(4)
Ag8 O5W 2.5000(14)
Ag8 S6 2.485(8)
Ag8 S18 2.497(9)
Ag9 Ag10 3.218(4)
Ag9 Ag18 3.033(3)
Ag9 O12 2.30(3)
Ag9 S5 2.462(7)
Ag9 S18 2.555(8)
Ag10 Ag11 3.085(4)
Ag10 Ag37 3.004(4)
Ag10 O11 2.24(3)
Ag10 S4 2.533(8)
Ag10 S17 2.514(7)
Ag11 Ag12 3.015(4)
Ag11 Ag36 2.991(5)
Ag11 O2W 2.5000(14)
Ag11 S4 2.474(11)
Ag11 S16 2.484(9)
Ag12 Ag13 3.025(4)
Ag12 Ag36 3.011(5)
Ag12 O1W 2.5000(14)
Ag12 S16 2.533(9)
Ag12 S19 2.478(10)
Ag13 Ag14 3.162(4)
Ag13 Ag19 3.109(4)
Ag13 O4 2.33(4)
Ag13 S16 2.514(9)
Ag13 S20 2.462(10)
Ag14 Ag15 3.168(4)
Ag14 Ag41 2.995(4)
Ag14 O3 2.29(4)
Ag14 S14 2.496(8)
Ag14 S21 2.533(9)
Ag15 Ag24 3.115(5)
Ag15 Ag25 3.079(5)
Ag15 O11W 2.5001(14)
Ag15 S13 2.506(9)
Ag15 S21 2.478(9)
Ag16 Ag17 3.221(6)
Ag16 Ag20 2.947(4)
Ag16 Ag24 2.990(5)
Ag16 O10 2.16(6)
Ag16 S11 2.441(9)
Ag16 S13 2.621(10)
Ag17 Ag22 2.926(4)
Ag17 O9 2.42(5)
Ag17 S7 2.562(9)
Ag17 S15 2.489(9)
Ag18 S15 2.537(7)
Ag18 S17 2.479(7)
Ag18 S18 2.701(7)
Ag18 Se2 2.812(3)
Ag19 S14 2.476(7)
Ag19 S16 2.658(8)
Ag19 S17 2.529(8)
Ag19 Se3 2.813(3)
Ag20 S13 2.742(8)
Ag20 S14 2.482(8)
Ag20 S15 2.461(8)
Ag20 Se4 2.854(3)
Ag21 Ag29 3.099(4)
Ag21 O6W 2.4999(14)
Ag21 S6 2.487(8)
Ag21 S7 2.496(8)
Ag22 S7 2.681(9)
Ag22 S8 2.515(7)
Ag22 S11 2.479(9)
Ag22 Se2 2.845(3)
Ag23 Ag26 2.991(6)
Ag23 S10 2.498(8)
Ag23 S11 2.495(10)
Ag23 S12 2.751(8)
Ag23 Se4 2.849(4)
Ag24 Ag25 3.038(5)
Ag24 O12W 2.4999(14)
Ag24 S12 2.471(8)
Ag24 S13 2.468(9)
Ag25 Ag26 3.020(5)
Ag25 O10W 2.5000(14)
Ag25 S12 2.458(11)
Ag25 S21 2.493(9)
Ag26 O2 2.47(5)
Ag26 S12 2.521(8)
Ag26 S22 2.484(9)
Ag27 Ag32 3.043(5)
Ag27 Ag40 2.994(5)
Ag27 O1 2.55(7)
Ag27 S10 2.475(13)
Ag27 S23 2.509(12)
Ag28 Ag30 3.072(4)
Ag28 S8 2.480(9)
Ag28 S9 2.672(7)
Ag28 S10 2.525(10)
Ag28 Se1 2.808(4)
Ag29 Ag30 3.127(4)
Ag29 Ag39 3.002(4)
Ag29 O7 2.35(3)
Ag29 S6 2.550(8)
Ag29 S8 2.454(7)
Ag30 Ag31 3.038(4)
Ag30 O8 2.4998(14)
Ag30 S1 2.477(8)
Ag30 S9 2.500(9)
Ag31 Ag32 2.935(4)
Ag31 Ag33 3.160(5)
Ag31 O8W 2.4999(14)
Ag31 S2 2.477(10)
Ag31 S9 2.526(8)
Ag32 Ag33 3.047(6)
Ag32 O7W 2.5003(14)
Ag32 S9 2.500(10)
Ag32 S23 2.523(12)
Ag33 Ag34 3.012(5)
Ag33 O9W 2.30(5)
Ag33 S2 2.467(8)
Ag33 S23 2.507(10)
Ag34 Ag35 3.104(5)
Ag34 Ag38 2.943(3)
Ag34 O6 2.39(3)
Ag34 S2 2.559(10)
Ag34 S24 2.482(8)
Ag35 Ag36 2.954(5)
Ag35 Ag42 3.010(3)
Ag35 O5 2.33(3)
Ag35 S3 2.483(8)
Ag35 S19 2.535(10)
Ag36 O3W 2.5000(14)
Ag36 S4 2.490(8)
Ag36 S19 2.463(8)
Ag37 S3 2.493(6)
Ag37 S4 2.747(9)
Ag37 S5 2.471(7)
Ag37 Se3 2.839(3)
Ag38 S1 2.505(8)
Ag38 S2 2.789(8)
Ag38 S3 2.498(9)
Ag38 Se1 2.806(3)
Ag39 S1 2.513(8)
Ag39 S5 2.489(8)
Ag39 S6 2.719(9)
Ag39 Se2 2.852(3)
Ag40 S22 2.474(7)
Ag40 S23 2.667(9)
Ag40 S24 2.525(8)
Ag40 Se1 2.844(4)
Ag41 S20 2.516(9)
Ag41 S21 2.719(7)
Ag41 S22 2.486(8)
Ag41 Se4 2.834(4)
Ag42 S19 2.703(9)
Ag42 S20 2.512(8)
Ag42 S24 2.472(8)
Ag42 Se3 2.807(3)
C1 H1A 0.9800
C1 H1B 0.9800
C1 H1C 0.9800
C1 C2 1.5265(13)
C2 C3 1.2379(18)
C2 C4 1.5266(14)
C2 C5 1.5266(13)
C3 H3A 0.9800
C3 H3B 0.9800
C3 H3C 0.9800
C4 H4A 0.9800
C4 H4B 0.9800
C4 H4C 0.9800
C7 H7 0.9500
C7 C6 1.3900
C7 C8 1.3900
C6 H6 0.9500
C6 C5 1.3900
C5 C10 1.3900
C10 H10 0.9500
C10 C9 1.3900
C9 H9 0.9500
C9 C8 1.3900
C8 S17 1.820(17)
C15 H15 0.9500
C15 C14 1.3900
C15 C16 1.3900
C14 C13 1.3900
C14 S16 1.7776(11)
C13 H13 0.9500
C13 C12 1.3900
C12 H12 0.9500
C12 C11 1.3900
C11 C16 1.3900
C11 C17 1.5386(14)
C16 H16 0.9500
C17 C18 1.5385(14)
C17 C19 1.5240(13)
C17 C20 1.5239(13)
C18 H18A 0.9800
C18 H18B 0.9800
C18 H18C 0.9800
C19 H19A 0.9800
C19 H19B 0.9800
C19 H19C 0.9800
C20 H20A 0.9800
C20 H20B 0.9800
C20 H20C 0.9800
C21 C22 1.5378(10)
C21 C23 1.5449(10)
C21 C24 1.5255(13)
C21 C25 1.5397(14)
C22 H22A 0.9800
C22 H22B 0.9800
C22 H22C 0.9800
C23 H23A 0.9800
C23 H23B 0.9800
C23 H23C 0.9800
C24 H24A 0.9800
C24 H24B 0.9800
C24 H24C 0.9800
C25 C30 1.3900
C25 C26 1.3900
C30 H30 0.9500
C30 C29 1.3900
C29 H29 0.9500
C29 C28 1.3900
C28 C27 1.3900
C28 S14 1.87(2)
C27 H27 0.9500
C27 C26 1.3900
C26 H26 0.9500
C31 C33 1.2422(19)
C31 C34 1.5260(13)
C31 C35 1.5260(14)
C31 C32 1.5261(13)
C33 H33A 0.9800
C33 H33B 0.9800
C33 H33C 0.9800
C34 H34A 0.9800
C34 H34B 0.9800
C34 H34C 0.9800
C35 H35A 0.9800
C35 H35B 0.9800
C35 H35C 0.9800
C37 H37 0.9500
C37 C38 1.3900
C37 C36 1.3900
C38 C39 1.3900
C38 S13 1.7776(11)
C39 H39 0.9500
C39 C40 1.3900
C40 H40 0.9500
C40 C32 1.3900
C32 C36 1.3900
C36 H36 0.9500
C41 H41A 0.9800
C41 H41B 0.9800
C41 H41C 0.9800
C41 C43 1.4504(12)
C42 H42A 0.9800
C42 H42B 0.9800
C42 H42C 0.9800
C42 C43 1.4504(12)
C43 C44 1.4504(12)
C43 C50 1.5044
C44 H44A 0.9800
C44 H44B 0.9800
C44 H44C 0.9800
C46 H46 0.9500
C46 C50 1.3900
C46 C47 1.3900
C50 C45 1.3900
C45 H45 0.9500
C45 C49 1.3900
C49 H49 0.9500
C49 C48 1.3900
C48 C47 1.3900
C48 S15 1.868(18)
C47 H47 0.9500
C51 H51A 0.9800
C51 H51B 0.9800
C51 H51C 0.9800
C51 C52 1.4869(12)
C52 C53 1.4869(12)
C52 C54 1.4868(12)
C52 C55 1.3691
C53 H53A 0.9800
C53 H53B 0.9800
C53 H53C 0.9800
C54 H54A 0.9800
C54 H54B 0.9800
C54 H54C 0.9800
C60 H60 0.9500
C60 C59 1.3900
C60 C55 1.3900
C59 H59 0.9500
C59 C58 1.3900
C58 C57 1.3900
C58 S18 1.847(18)
C57 H57 0.9500
C57 C56 1.3900
C56 H56 0.9500
C56 C55 1.3900
C61 C62 1.4504(12)
C61 C63 1.4504(12)
C61 C64 1.5044(9)
C61 C65 1.4504(12)
C62 H62A 0.9800
C62 H62B 0.9800
C62 H62C 0.9800
C63 H63A 0.9800
C63 H63B 0.9800
C63 H63C 0.9800
C64 H64A 0.9800
C64 H64B 0.9800
C64 H64C 0.9800
C65 C67 1.3900
C65 C66 1.3900
C67 H67 0.9500
C67 C68 1.3900
C68 H68 0.9500
C68 C69 1.3900
C69 C70 1.3900
C69 S7 1.781(18)
C70 H70 0.9500
C70 C66 1.3900
C66 H66 0.9500
C71 H71A 0.9800
C71 H71B 0.9800
C71 H71C 0.9800
C71 C72 1.4613(12)
C72 C73 1.4612(12)
C72 C74 1.4613(12)
C72 C75 1.4613(12)
C73 H73A 0.9800
C73 H73B 0.9800
C73 H73C 0.9800
C74 H74A 0.9800
C74 H74B 0.9800
C74 H74C 0.9800
C77 H77 0.9500
C77 C76 1.3900
C77 C78 1.3900
C76 H76 0.9500
C76 C75 1.3900
C75 C80 1.3900
C80 H80 0.9500
C80 C79 1.3900
C79 H79 0.9500
C79 C78 1.3900
C78 S8 1.885(16)
C81 H81A 0.9591
C81 H81B 0.9610
C81 H81C 0.9604
C81 C83 1.5237(13)
C82 H82A 0.9800
C82 H82B 0.9800
C82 H82C 0.9800
C82 C83 1.5383(14)
C83 C84 1.5235(13)
C83 C85 1.5383(14)
C84 H84A 0.9800
C84 H84B 0.9800
C84 H84C 0.9800
C89 H89 0.9500
C89 C90 1.3900
C89 C88 1.3900
C90 H90 0.9500
C90 C85 1.3900
C85 C86 1.3900
C86 H86 0.9500
C86 C87 1.3900
C87 H87 0.9500
C87 C88 1.3900
C88 S9 1.78(2)
C91 H91A 0.9800
C91 H91B 0.9800
C91 H91C 0.9800
C91 C92 1.4601(12)
C92 C93 1.4566(12)
C92 C94 1.4583(12)
C92 C95 1.4583(12)
C93 H93A 0.9800
C93 H93B 0.9800
C93 H93C 0.9800
C94 H94A 0.9800
C94 H94B 0.9800
C94 H94C 0.9800
C97 H97 0.9500
C97 C96 1.3900
C97 C98 1.3900
C96 H96 0.9500
C96 C95 1.3900
C95 C100 1.3900
C100 H100 0.9500
C100 C99 1.3900
C99 H99 0.9500
C99 C98 1.3900
C98 S10 1.901(19)
C101 H10A 0.9800
C101 H10B 0.9800
C101 H10C 0.9800
C101 C103 1.5256(9)
C102 H10D 0.9800
C102 H10E 0.9800
C102 H10F 0.9800
C102 C103 1.4987(12)
C103 C104 1.4987(12)
C103 C105 1.3080
C104 H10G 0.9800
C104 H10H 0.9800
C104 H10I 0.9800
C108 H108 0.9500
C108 C107 1.3900
C108 C109 1.3900
C107 H107 0.9500
C107 C105 1.3900
C105 C106 1.3900
C106 H106 0.9500
C106 C110 1.3900
C110 H110 0.9500
C110 C109 1.3900
C109 S11 1.883(16)
C111 H11A 0.9800
C111 H11B 0.9800
C111 H11C 0.9800
C111 C112 1.4613(12)
C112 C113 1.4612(12)
C112 C114 1.4612(12)
C112 C115 1.4613(12)
C113 H11D 0.9800
C113 H11E 0.9800
C113 H11F 0.9800
C114 H11G 0.9800
C114 H11H 0.9800
C114 H11I 0.9800
C119 H119 0.9500
C119 C118 1.3900
C119 C120 1.3900
C118 C117 1.3900
C118 S12 1.830(14)
C117 H117 0.9500
C117 C116 1.3900
C116 H116 0.9500
C116 C115 1.3900
C115 C120 1.3900
C120 H120 0.9500
C121 H12A 0.9800
C121 H12B 0.9800
C121 H12C 0.9800
C121 C122 1.5260(13)
C122 C123 1.5259(13)
C122 C124 1.5259(14)
C122 C126 1.2424(19)
C123 H12D 0.9800
C123 H12E 0.9800
C123 H12F 0.9800
C124 H12G 0.9800
C124 H12H 0.9800
C124 H12I 0.9800
C125 H125 0.9500
C125 C126 1.3900
C125 C127 1.3900
C126 C130 1.3900
C130 H130 0.9500
C130 C129 1.3900
C129 H129 0.9500
C129 C128 1.3900
C128 C127 1.3900
C128 S21 1.869(19)
C127 H127 0.9500
C131 H13A 0.9800
C131 H13B 0.9800
C131 H13C 0.9800
C131 C132 1.4613(12)
C132 C133 1.4612(12)
C132 C134 1.4613(12)
C132 C135 1.4613(12)
C133 H13D 0.9800
C133 H13E 0.9800
C133 H13F 0.9800
C134 H13G 0.9800
C134 H13H 0.9800
C134 H13I 0.9800
C135 C136 1.3900
C135 C140 1.3900
C136 H136 0.9500
C136 C137 1.3900
C137 H137 0.9500
C137 C138 1.3900
C138 C139 1.3900
C138 S22 1.82(2)
C139 H139 0.9500
C139 C140 1.3900
C140 H140 0.9500
C141 H14A 0.9800
C141 H14B 0.9800
C141 H14C 0.9800
C141 C143 1.4590(12)
C142 H14D 0.9800
C142 H14E 0.9800
C142 H14F 0.9800
C142 C143 1.4590(12)
C143 C144 1.4608(12)
C143 C145 1.4605(12)
C144 H14G 0.9800
C144 H14H 0.9800
C144 H14I 0.9800
C149 H149 0.9500
C149 C148 1.3900
C149 C150 1.3900
C148 C147 1.3900
C148 S23 1.8332(11)
C147 H147 0.9500
C147 C146 1.3900
C146 H146 0.9500
C146 C145 1.3900
C145 C150 1.3900
C150 H150 0.9500
C151 H15A 0.9800
C151 H15B 0.9800
C151 H15C 0.9800
C151 C152 1.4504(12)
C152 C153 1.4505(12)
C152 C154 1.4504(12)
C152 C155 1.5044
C153 H15D 0.9800
C153 H15E 0.9800
C153 H15F 0.9800
C154 H15G 0.9800
C154 H15H 0.9800
C154 H15I 0.9800
C157 H157 0.9500
C157 C156 1.3900
C157 C158 1.3900
C156 H156 0.9500
C156 C155 1.3900
C155 C160 1.3900
C160 H160 0.9500
C160 C159 1.3900
C159 H159 0.9500
C159 C158 1.3900
C158 S24 1.845(15)
C161 C162 1.5236(13)
C161 C163 1.5383(14)
C161 C164 1.5237(14)
C161 C165 1.5383(14)
C162 H16A 0.9800
C162 H16B 0.9800
C162 H16C 0.9800
C163 H16D 0.9800
C163 H16E 0.9800
C163 H16F 0.9800
C164 H16G 0.9800
C164 H16H 0.9800
C164 H16I 0.9800
C167 H167 0.9500
C167 C166 1.3900
C167 C168 1.3900
C166 H166 0.9500
C166 C165 1.3900
C165 C170 1.3900
C170 H170 0.9500
C170 C169 1.3900
C169 H169 0.9500
C169 C168 1.3900
C168 S20 1.80(2)
C171 H17A 0.9800
C171 H17B 0.9800
C171 H17C 0.9800
C171 C173 1.5501(14)
C172 H17D 0.9800
C172 H17E 0.9800
C172 H17F 0.9800
C172 C173 1.5500(14)
C173 C174 1.5500(14)
C173 C175 1.56(4)
C174 H17G 0.9800
C174 H17H 0.9800
C174 H17I 0.9800
C178 C179 1.3900
C178 C177 1.3900
C178 S19 1.82(2)
C179 H179 0.9500
C179 C180 1.3900
C180 H180 0.9500
C180 C175 1.3900
C175 C176 1.3900
C176 H176 0.9500
C176 C177 1.3900
C177 H177 0.9500
C186 H186 0.9500
C186 C185 1.3900
C186 C181 1.3900
C185 C184 1.3900
C185 S4 1.776(18)
C184 H184 0.9500
C184 C183 1.3900
C183 H183 0.9500
C183 C182 1.3900
C182 C181 1.3900
C182 C187 1.5261(13)
C181 H181 0.9500
C187 C188 1.5260(13)
C187 C189 1.5260(13)
C187 C190 1.2422(19)
C188 H18D 0.9800
C188 H18E 0.9800
C188 H18F 0.9800
C189 H18G 0.9800
C189 H18H 0.9800
C189 H18I 0.9800
C190 H19D 0.9800
C190 H19E 0.9800
C190 H19F 0.9800
C191 H19G 0.9800
C191 H19H 0.9800
C191 H19I 0.9800
C191 C192 1.5380(14)
C192 C193 1.5381(14)
C192 C194 1.5233(13)
C192 C195 1.5233(13)
C193 H19J 0.9800
C193 H19K 0.9800
C193 H19L 0.9800
C194 H19M 0.9800
C194 H19N 0.9800
C194 H19O 0.9800
C200 H200 0.9500
C200 C199 1.3900
C200 C195 1.3900
C199 H199 0.9500
C199 C198 1.3900
C198 C197 1.3900
C198 S5 1.819(14)
C197 H197 0.9500
C197 C196 1.3900
C196 H196 0.9500
C196 C195 1.3900
C201 H20D 0.9800
C201 H20E 0.9800
C201 H20F 0.9800
C201 C202 1.59(7)
C202 C203 1.40(6)
C202 C204 1.61(7)
C202 C205 1.64(5)
C203 H20G 0.9800
C203 H20H 0.9800
C203 H20I 0.9800
C204 H20J 0.9800
C204 H20K 0.9800
C204 H20L 0.9800
C209 H209 0.9500
C209 C208 1.3900
C209 C210 1.3900
C208 C207 1.3900
C208 S6 1.73(2)
C207 H207 0.9500
C207 C206 1.3900
C206 H206 0.9500
C206 C205 1.3900
C205 C210 1.3900
C210 H210 0.9500
C211 H21A 0.9800
C211 H21B 0.9800
C211 H21C 0.9800
C211 C213 1.50(6)
C212 H21D 0.9800
C212 H21E 0.9800
C212 H21F 0.9800
C212 C213 1.42(6)
C213 C214 1.61(6)
C213 C215 1.64(5)
C214 H21G 0.9800
C214 H21H 0.9800
C214 H21I 0.9800
C215 C216 1.3900
C215 C220 1.3900
C216 H216 0.9500
C216 C217 1.3900
C217 H217 0.9500
C217 C218 1.3900
C218 C219 1.3900
C218 S1 1.785(18)
C219 H219 0.9500
C219 C220 1.3900
C220 H220 0.9500
C221 H22D 0.9800
C221 H22E 0.9800
C221 H22F 0.9800
C221 C222 1.5499(14)
C222 C223 1.550(2)
C222 C224 1.5499(19)
C222 C225 1.550(2)
C223 H22G 0.9800
C223 H22H 0.9800
C223 H22I 0.9800
C224 H22J 0.9800
C224 H22K 0.9800
C224 H22L 0.9800
C228 C227 1.3900
C228 C229 1.3900
C228 S2 1.842(18)
C227 H227 0.9500
C227 C226 1.3900
C226 H226 0.9500
C226 C225 1.3900
C225 C230 1.3900
C230 H230 0.9500
C230 C229 1.3900
C229 H229 0.9500
C231 H23D 0.9800
C231 H23E 0.9800
C231 H23F 0.9800
C231 C234 1.5259(13)
C232 H23G 0.9800
C232 H23H 0.9800
C232 H23I 0.9800
C232 C234 1.5259(13)
C233 H23J 0.9800
C233 H23K 0.9800
C233 H23L 0.9800
C233 C234 1.5259(13)
C234 C235 1.2426(19)
C237 H237 0.9500
C237 C236 1.3900
C237 C238 1.3900
C236 H236 0.9500
C236 C235 1.3900
C235 C240 1.3900
C240 H240 0.9500
C240 C239 1.3900
C239 H239 0.9500
C239 C238 1.3900
C238 S3 1.836(16)
C241 C242 1.5472(13)
C241 F1 1.4467(12)
C241 F2 1.4467(12)
C241 F3 1.4467(12)
C242 O3 1.2500(14)
C242 O4 1.2500(10)
C243 C244 1.5472(13)
C243 F10 1.4467(12)
C243 F11 1.4467(12)
C243 F12 1.4467(12)
C244 O5 1.2499(14)
C244 O6 1.2499(14)
C245 C246 1.5944(13)
C245 F16 1.4547(12)
C245 F17 1.4547(12)
C245 F18 1.4547(12)
C246 O11 1.2500(14)
C246 O12 1.2499(14)
C247 C248 1.5944(13)
C247 F7 1.4547(12)
C247 F8 1.4547(12)
C247 F9 1.4547(12)
C248 O7 1.20(4)
C248 O8 1.27(4)
C249 C250 1.5472(13)
C249 F4 1.4467(12)
C249 F5 1.4467(12)
C249 F6 1.4467(12)
C250 O9 1.2501(14)
C250 O10 1.2500(14)
C251 C252 1.5472(13)
C251 F13 1.4467(12)
C251 F14 1.4468(12)
C251 F15 1.4467(12)
C252 O1 1.2501(14)
C252 O2 1.2501(15)
